data_7713746
loop_
_publ_author_name
'Liu, Qi'
'Cheng, Yue'
'Liu, Shihao'
'Chen, Zi-Yi'
'Zhang, Yuan-Zhu'

_publ_section_title
;
 Anthryl-Functionalized Cyanide-Bridged Fe/Co Cubes
;
_journal_name_full 'Dalton Transactions'
_journal_paper_doi 10.1039/D3DT01630G
_journal_year 2023
_chemical_formula_moiety
'C164 H136 B4 Co4 Fe4 N68 O4, 3.5(C F3 O3 S), 2(C2 H3 N), 0.5(O3 S), C4 H10 O, 0.5(C F3), 6[C2H3N], 6[C4H10O]'
_chemical_formula_sum 'C212 H230 B4 Co4 F12 Fe4 N76 O23 S4'
_chemical_formula_weight 5069.31
_chemical_name_systematic '[(pzTp)Fe(CN)3Co(TpEtOAn)]4[OTf]4.8MeCN.7Et2O'
_space_group_crystal_system triclinic
_space_group_IT_number 2
_space_group_name_Hall '-P 1'
_space_group_name_H-M_alt 'P -1'
_atom_sites_solution_hydrogens geom
_atom_sites_solution_primary iterative
_audit_creation_date 2023-07-18
_audit_creation_method
;
Olex2 1.5
(compiled 2023.03.06 svn.rbb2c1857 for OlexSys, GUI svn.r6748)
;
_audit_update_record
;
2023-08-06 deposited with the CCDC.	2023-08-10 downloaded from the CCDC.
;
_cell_angle_alpha 93.235(2)
_cell_angle_beta 92.907(2)
_cell_angle_gamma 108.862(2)
_cell_formula_units_Z 2
_cell_length_a 19.4205(9)
_cell_length_b 20.0866(11)
_cell_length_c 34.3463(17)
_cell_measurement_reflns_used 9684
_cell_measurement_temperature 99.91
_cell_measurement_theta_max 24.56
_cell_measurement_theta_min 2.34
_cell_volume 12624.8(11)
_computing_cell_refinement 'SAINT V8.38A (Bruker, 2018)'
_computing_data_collection APEX3
_computing_data_reduction 'SAINT V8.38A (Bruker, 2018)'
_computing_molecular_graphics 'Olex2 1.5 (Dolomanov et al., 2009)'
_computing_publication_material 'Olex2 1.5 (Dolomanov et al., 2009)'
_computing_structure_refinement 'SHELXL 2018/3 (Sheldrick, 2015)'
_computing_structure_solution 'olex2.solve 1.3 (Bourhis et al., 2015)'
_diffrn_ambient_temperature 99.91
_diffrn_measured_fraction_theta_full 0.987
_diffrn_measured_fraction_theta_max 0.987
_diffrn_measurement_device_type 'Bruker APEX-II CCD'
_diffrn_measurement_method '\f and \w scans'
_diffrn_radiation_type MoK\a
_diffrn_radiation_wavelength 0.71073
_diffrn_reflns_av_R_equivalents 0.0597
_diffrn_reflns_av_unetI/netI 0.0761
_diffrn_reflns_Laue_measured_fraction_full 0.987
_diffrn_reflns_Laue_measured_fraction_max 0.987
_diffrn_reflns_limit_h_max 22
_diffrn_reflns_limit_h_min -22
_diffrn_reflns_limit_k_max 23
_diffrn_reflns_limit_k_min -23
_diffrn_reflns_limit_l_max 40
_diffrn_reflns_limit_l_min -40
_diffrn_reflns_number 120789
_diffrn_reflns_point_group_measured_fraction_full 0.987
_diffrn_reflns_point_group_measured_fraction_max 0.987
_diffrn_reflns_theta_full 24.818
_diffrn_reflns_theta_max 24.818
_diffrn_reflns_theta_min 2.222
_diffrn_standards_number 0
_exptl_absorpt_coefficient_mu 0.596
_exptl_absorpt_correction_T_max 0.888
_exptl_absorpt_correction_T_min 0.807
_exptl_absorpt_correction_type multi-scan
_exptl_crystal_colour 'dark red'
_exptl_crystal_colour_modifier dark
_exptl_crystal_colour_primary red
_exptl_crystal_density_diffrn 1.334
_exptl_crystal_description block
_exptl_crystal_F_000 5244
_exptl_crystal_size_max 0.5
_exptl_crystal_size_mid 0.3
_exptl_crystal_size_min 0.2
_exptl_transmission_factor_max 0.888
_exptl_transmission_factor_min 0.807
_refine_diff_density_max 1.540
_refine_diff_density_min -0.861
_refine_diff_density_rms 0.098
_refine_ls_extinction_method none
_refine_ls_goodness_of_fit_ref 1.033
_refine_ls_hydrogen_treatment constr
_refine_ls_matrix_type full
_refine_ls_number_parameters 3037
_refine_ls_number_reflns 43028
_refine_ls_number_restraints 1400
_refine_ls_restrained_S_all 1.035
_refine_ls_R_factor_all 0.1501
_refine_ls_R_factor_gt 0.0944
_refine_ls_shift/su_max 0.001
_refine_ls_shift/su_mean 0.000
_refine_ls_structure_factor_coef Fsqd
_refine_ls_weighting_details 'w=1/[\s^2^(Fo^2^)+(0.1403P)^2^+42.7825P] where P=(Fo^2^+2Fc^2^)/3'
_refine_ls_weighting_scheme calc
_refine_ls_wR_factor_gt 0.2522
_refine_ls_wR_factor_ref 0.3098
_reflns_Friedel_coverage 0.000
_reflns_number_gt 24399
_reflns_number_total 43028
_reflns_threshold_expression 'I > 2\s(I)'
_cod_data_source_file d3dt01630g2.cif
_cod_data_source_block 1
_cod_database_code 7713746
_shelx_shelxl_version_number 2018/3
_shelx_space_group_comment
;
The symmetry employed for this shelxl refinement is uniquely defined
by the following loop, which should always be used as a source of
symmetry information in preference to the above space-group names.
They are only intended as comments.
;
_shelx_estimated_absorpt_t_max 0.890
_shelx_estimated_absorpt_t_min 0.755
_olex2_refinement_description
;
1. Shared sites
{S5, C195}
{O20, F9}
{O21, F17}
{O22, F19}
2. Restrained distances
 O23-C49
 1.42 with sigma of 0.01
 O23-C199
 1.42 with sigma of 0.02
 C99-C49
 1.54 with sigma of 0.02
 C49-C199
 2.4 with sigma of 0.02
 C193-F12 = C97-F10 = C97-F8 = F13-C191 = F11-C191 = F20-C191 = F2-C95 = F15-C95
 1.35 with sigma of 0.02
 O13-S6
 1.4 with sigma of 0.02
 C25-C199
 1.54 with sigma of 0.02
 N62-C183
 2.5 with sigma of 0.02
 C183-N62
 2.25 with sigma of 0.02
 C81-C133 = C81-C183 = N62-C133 = N62-N70 = N70-C183
 1.4 with sigma of 0.02
 C95-S2
 1.8 with sigma of 0.02
 O19-C95
 2.6 with sigma of 0.02
 S2-O19
 1.42 with sigma of 0.02
 S3-O14
 1.4 with sigma of 0.02
 F3-C14
 1.35 with sigma of 0.02
 O14-C14
 2.2 with sigma of 0.02
 F20-F13
 2.2 with sigma of 0.02
 F13-C14
 1.37 with sigma of 0.02
 O24-C203
 1.42 with sigma of 0.02
 O24-C101
 1.42 with sigma of 0.02
 O6-O14
 2.4 with sigma of 0.02
 S3-O6
 1.42 with sigma of 0.02
 S3-C14
 1.75 with sigma of 0.02
 C188-C108
 1.5 with sigma of 0.02
 O3-C200 = O3-C188
 1.42 with sigma of 0.02
 S2-C95
 1.82 with sigma of 0.02
 F2-C95 = F15-C95
 1.35 with sigma of 0.02
 S2-O19 = S2-O25 = S2-O18
 1.42 with sigma of 0.02
 S1-O9 = S1-O8 = S1-O7
 1.42 with sigma of 0.02
 F1-C189 = F4-C189 = F6-C189
 1.35 with sigma of 0.02
 S1-C189
 1.82 with sigma of 0.02
 C14-F5
 1.35 with sigma of 0.02
 N43-C27 = C27-C155 = N71-C83
 1.35 with sigma of 0.02
 C83-C155
 1.4 with sigma of 0.02
 C131-C169
 1.4 with sigma of 0.02
 N58-B2
 1.45 with sigma of 0.02
 N69-N58
 1.32 with sigma of 0.02
 N41-C159 = C159-C115 = N76-C129
 1.35 with sigma of 0.02
 C129-C115
 1.43 with sigma of 0.02
 N41-B3
 1.45 with sigma of 0.02
 C184-N54
 1.35 with sigma of 0.02
 N72-N54
 1.32 with sigma of 0.02
 N54-C184 = N72-C87
 1.35 with sigma of 0.02
 N54-C184
 1.35 with sigma of 0.02
 N58-C39 = C169-C39 = N69-C131
 1.35 with sigma of 0.02
 N62-C133 = N70-C183 = C183-C81
 1.35 with sigma of 0.02
 C133-C81
 1.4 with sigma of 0.02
 C183-C81 = N70-C183 = N62-C133
 1.35 with sigma of 0.02
 C116-C114
 1.39 with sigma of 0.02
 C116-C120 = C114-C112 = C110-C112 = C122-C110
 1.39 with sigma of 0.02
 C90-C94 = C88-C108 = C102-C108 = C100-C94
 1.39 with sigma of 0.02
 C90-C94 = C100-C94
 1.39 with sigma of 0.01
 C179-C121
 1.5 with sigma of 0.02
 C137-N33
 1.35 with sigma of 0.02
 N68-N33 = N68-C210
 1.35 with sigma of 0.01
 C210-C143
 1.4 with sigma of 0.01
 F7-C95
 1.35 with sigma of 0.02
 O4-C43
 1.42 with sigma of 0.02
 S3-C191
 1.82 with sigma of 0.01
 C197-C199 = C25-C101
 1.54 with sigma of 0.02
 C43-C118
 1.5 with sigma of 0.02
 C184-C119
 1.35 with sigma of 0.01
 N41-N76
 1.32 with sigma of 0.02
 N70-N61
 1.32 with sigma of 0.02
 N70-N62 = N70-N61
 1.32 with sigma of 0.01
 N70-N62
 1.32 with sigma of 0.001
 N62-C133
 1.35 with sigma of 0.01
 N70-C183
 1.35 with sigma of 0.02
 O5-C17 = O5-C180
 1.42 with sigma of 0.01
 O5-C180
 1.42 with sigma of 0.001
 S3-O16 = S3-O14 = S3-O6 = S3-O17 = S3-O15
 1.42 with sigma of 0.02
 C201-C203
 1.54 with sigma of 0.01
 C25-C101
 1.54 with sigma of 0.01
 O24-C101 = O24-C203
 1.42 with sigma of 0.01
 C141-C35
 1.45 with sigma of 0.01
 S4-O10 = S6-O10 = S6-O12 = S4-O12
 1.42 with sigma of 0.01
 C75-C29
 1.4 with sigma of 0.01
 O4-C121
 1.42 with sigma of 0.01
 F10-S4
 2.4 with sigma of 0.04
 S4-F10
 2.6 with sigma of 0.04
 N61-C29
 2.3 with sigma of 0.04
 C165-C75
 2.3 with sigma of 0.04
 N70-C75
 2.3 with sigma of 0.04
 C169-N58
 2.25 with sigma of 0.04
 C39-C131
 2.25 with sigma of 0.04
 N69-C39
 2.25 with sigma of 0.04
 C27-N71
 2.25 with sigma of 0.04
 C159-C129
 2.25 with sigma of 0.04
 N54-C119
 2.25 with sigma of 0.04
 N54-C87
 2.25 with sigma of 0.04
 C184-C87
 2.3 with sigma of 0.04
 C184-N72
 2.3 with sigma of 0.04
 C155-N71
 2.25 with sigma of 0.04
 N58-C169
 2.25 with sigma of 0.04
 C131-N58
 2.25 with sigma of 0.04
 C39-N69
 2.25 with sigma of 0.04
 N62-C81
 2.25 with sigma of 0.04
 C183-C133
 2.25 with sigma of 0.04
 C81-N70
 2.25 with sigma of 0.04
 N70-C133
 2.25 with sigma of 0.04
 C112-C120
 2.78 with sigma of 0.04
 C122-C114
 2.78 with sigma of 0.04
 C110-C116
 2.78 with sigma of 0.04
 C116-C112
 2.408 with sigma of 0.04
 C122-C116
 2.408 with sigma of 0.04
 C122-C112
 2.408 with sigma of 0.04
 C110-C124
 2.408 with sigma of 0.04
 C112-C122
 2.408 with sigma of 0.04
 C94-C108
 2.78 with sigma of 0.04
 C100-C88
 2.78 with sigma of 0.04
 C100-C90
 2.408 with sigma of 0.04
 C100-C108
 2.408 with sigma of 0.04
 C116-C43
 2.8 with sigma of 0.04
 C201-O24
 2.45 with sigma of 0.04
 F13-F5
 2.45 with sigma of 0.04
 F5-F3
 2.4 with sigma of 0.04
 F13-F3
 2.4 with sigma of 0.04
 C119-N72
 2.25 with sigma of 0.01
 C29-N61
 2.25 with sigma of 0.01
 C133-N70
 2.25 with sigma of 0.01
 N70-C81
 2.25 with sigma of 0.01
 F5-S3
 2.5 with sigma of 0.04
 O6-C191
 2.5 with sigma of 0.04
 O17-C14
 2.5 with sigma of 0.04
 O16-C191
 2.5 with sigma of 0.04
 O14-C14
 2.5 with sigma of 0.04
 O17-O14
 2.4 with sigma of 0.04
 C101-C203
 2.4 with sigma of 0.04
 O24-C25
 2.45 with sigma of 0.01
3. Uiso/Uaniso restraints and constraints
O23 \\sim C49 \\sim C99 \\sim C197 \\sim C199 \\sim O24 \\sim C25 \\sim C101
\\sim C201 \\sim C203: within 2A with sigma of 0.04 and sigma for terminal
atoms of 0.08 within 2A
S1 \\sim F1 \\sim F4 \\sim F6 \\sim O7 \\sim O8 \\sim O9 \\sim C189: within 2A
with sigma of 0.04 and sigma for terminal atoms of 0.08 within 2A
N41 \\sim N76 \\sim C115 \\sim C129 \\sim C159: within 2A with sigma of 0.04
and sigma for terminal atoms of 0.08 within 2A
N58 \\sim N69 \\sim C39 \\sim C131 \\sim C169: within 2A with sigma of 0.04 and
sigma for terminal atoms of 0.08 within 2A
N70 \\sim N62 \\sim C81 \\sim C133 \\sim C183: within 2A with sigma of 0.04 and
sigma for terminal atoms of 0.08 within 2A
C126 \\sim C128 \\sim C130 \\sim C132 \\sim C134 \\sim C136: within 2A with
sigma of 0.04 and sigma for terminal atoms of 0.08 within 2A
O10 \\sim O12 \\sim S4 \\sim F8 \\sim F10 \\sim F14 \\sim O11 \\sim C97 \\sim
S6 \\sim F12 \\sim F16 \\sim F18 \\sim O13 \\sim C193: within 2A with sigma of
0.04 and sigma for terminal atoms of 0.08 within 2A
C82 \\sim C90 \\sim C92 \\sim C94 \\sim C96 \\sim C98 \\sim C100 \\sim C102
\\sim C104 \\sim C106 \\sim C108 \\sim C188 \\sim C43 \\sim C110 \\sim C112
\\sim C114 \\sim C116 \\sim C118 \\sim C120 \\sim C122 \\sim C124 \\sim C126
\\sim C128 \\sim C130 \\sim C132 \\sim C134 \\sim C136: within 2A with sigma of
0.04 and sigma for terminal atoms of 0.08 within 2A
N58 \\sim N69 \\sim C39 \\sim C131 \\sim C169 \\sim N43 \\sim N71 \\sim C27
\\sim C83 \\sim C155: within 2A with sigma of 0.04 and sigma for terminal atoms
of 0.08 within 2A
N54 \\sim N72 \\sim C87 \\sim C119 \\sim C184: within 2A with sigma of 0.04 and
sigma for terminal atoms of 0.08 within 2A
N33 \\sim N68 \\sim C137 \\sim C143 \\sim C210 \\sim B3 \\sim N41 \\sim N76
\\sim C115 \\sim C129 \\sim C159: within 2A with sigma of 0.04 and sigma for
terminal atoms of 0.08 within 2A
S3 \\sim F13 \\sim O15 \\sim F3 \\sim F5 \\sim O14 \\sim C14 \\sim F11 \\sim
F20 \\sim O6 \\sim C191: within 2A with sigma of 0.04 and sigma for terminal
atoms of 0.08 within 2A
S3 \\sim F13 \\sim O15 \\sim F3 \\sim F5 \\sim O14 \\sim O17 \\sim C14 \\sim
F11 \\sim F20 \\sim O6 \\sim O16 \\sim C191: within 2A with sigma of 0.04 and
sigma for terminal atoms of 0.08 within 2A
Uanis(C121) \\sim Ueq, Uanis(C200) \\sim Ueq, Uanis(C116) \\sim Ueq: with sigma
of 0.01 and sigma for terminal atoms of 0.02
Uanis(N72) \\sim Ueq: with sigma of 0.01 and sigma for terminal atoms of 0.02
Uanis(O14) \\sim Ueq, Uanis(C14) \\sim Ueq, Uanis(F5) \\sim Ueq: with sigma of
0.01 and sigma for terminal atoms of 0.02
Uanis(B3) \\sim Ueq: with sigma of 0.01 and sigma for terminal atoms of 0.02
Uanis(C143) \\sim Ueq: with sigma of 0.01 and sigma for terminal atoms of 0.02
Uanis(S5) = Uanis(C195)
Uanis(O22) = Uanis(F19)
Uanis(O21) = Uanis(F17)
Uanis(O20) = Uanis(F9)
4. Others
 Fixed Sof: O3(0.7) N41(0.6) N58(0.4) N61(0.6) N69(0.4) N76(0.6) C29(0.6)
 H29(0.6) C39(0.4) H39(0.4) C75(0.6) H75(0.6) C82(0.7) H82(0.7) C84(0.7)
 H84(0.7) C86(0.7) H86(0.7) C88(0.7) C90(0.7) C92(0.7) H92(0.7) C94(0.7)
 H94(0.7) C96(0.7) H96(0.7) C98(0.7) H98(0.7) C100(0.7) C102(0.7) C104(0.7)
 H104(0.7) C106(0.7) H106(0.7) C108(0.7) C115(0.6) H115(0.6) C129(0.6)
 H129(0.6) C131(0.4) H131(0.4) C159(0.6) H159(0.6) C165(0.6) H165(0.6)
 C169(0.4) H169(0.4) C188(0.7) H18C(0.7) H18D(0.7) C200(0.7) H20A(0.7)
 H20B(0.7) O4(0.3) N43(0.6) N54(0.4) N62(0.4) N71(0.6) N72(0.4) C27(0.6)
 H27(0.6) C43(0.3) H43A(0.3) H43B(0.3) C81(0.4) H81(0.4) C83(0.6) H83(0.6)
 C87(0.4) H87(0.4) C110(0.3) H110(0.3) C112(0.3) H112(0.3) C114(0.3) H114(0.3)
 C116(0.3) H116(0.3) C118(0.3) C120(0.3) C122(0.3) C124(0.3) H124(0.3)
 C126(0.3) C128(0.3) C130(0.3) H130(0.3) C132(0.3) H132(0.3) C134(0.3)
 H134(0.3) C136(0.3) H136(0.3) C119(0.4) H119(0.4) C121(0.3) H12A(0.3)
 H12B(0.3) C133(0.4) H133(0.4) C155(0.6) H155(0.6) C183(0.4) H183(0.4)
 C184(0.4) H184(0.4) S3(0.5) F13(0.5) O15(0.5) S4(0.5) S5(0.5) F3(0.2) F5(0.2)
 F8(0.5) F10(0.5) F14(0.5) O11(0.5) O14(0.2) O17(0.2) O20(0.5) O21(0.5)
 O22(0.5) O23(0.6) C14(0.2) C49(0.6) HF(0.6) HG(0.6) C97(0.5) C99(0.6) HH(0.6)
 HI(0.6) HJ(0.6) C197(0.6) HK(0.6) HL(0.6) HM(0.6) C199(0.6) HN(0.6) HO(0.6)
 S6(0.5) F9(0.5) F11(0.3) F12(0.5) F16(0.5) F17(0.5) F18(0.5) F19(0.5) F20(0.3)
 O6(0.3) O13(0.5) O16(0.3) O24(0.4) C25(0.4) HP(0.4) HQ(0.4) HR(0.4) C101(0.4)
 HS(0.4) HT(0.4) C191(0.3) C193(0.5) C195(0.5) C201(0.4) HU(0.4) HV(0.4)
 HW(0.4) C203(0.4) HX(0.4) HY(0.4)
5.a Secondary CH2 refined with riding coordinates:
 C17(H17A,H17B), C22(H22A,H22B), C47(H47A,H47B), C161(H16A,H16B), C180(H18A,
 H18B), C212(H21A,H21B), C188(H18C,H18D), C200(H20A,H20B), C43(H43A,H43B),
 C121(H12A,H12B), C49(HF,HG), C199(HN,HO), C101(HS,HT), C203(HX,HY)
5.b Aromatic/amide H refined with riding coordinates:
 C13(H13), C15(H15), C16(H16), C18(H18), C20(H20), C21(H21), C23(H23),
 C24(H24), C28(H28), C30(H30), C31(H31), C32(H32), C33(H33), C34(H34), C35(H35),
  C37(H37), C38(H38), C41(H41), C42(H42), C44(H44), C45(H45), C46(H46),
 C48(H48), C53(H53), C55(H55), C56(H56), C57(H57), C58(H58), C59(H59), C60(H60),
  C61(H61), C62(H62), C63(H63), C65(H65), C66(H66), C67(H67), C69(H69),
 C70(H70), C71(H71), C72(H72), C73(H73), C74(H74), C76(H76), C77(H77), C79(H79),
  C85(H85), C89(H89), C93(H93), C107(H107), C109(H109), C111(H111), C113(H113),
 C117(H117), C125(H125), C127(H127), C135(H135), C137(H137), C139(H139),
 C140(H140), C141(H141), C142(H142), C143(H143), C144(H144), C145(H145),
 C146(H146), C147(H147), C149(H149), C150(H150), C151(H151), C153(H153),
 C154(H154), C156(H156), C157(H157), C158(H158), C160(H160), C163(H163),
 C166(H166), C167(H167), C168(H168), C170(H170), C171(H171), C172(H172),
 C173(H173), C174(H174), C175(H175), C176(H176), C177(H177), C178(H178),
 C181(H181), C182(H182), C186(H186), C187(H187), C190(H190), C192(H192),
 C194(H194), C196(H196), C198(H198), C202(H202), C204(H204), C206(H206),
 C208(H208), C210(H210), C29(H29), C39(H39), C75(H75), C82(H82), C84(H84),
 C86(H86), C92(H92), C94(H94), C96(H96), C98(H98), C104(H104), C106(H106),
 C115(H115), C129(H129), C131(H131), C159(H159), C165(H165), C169(H169),
 C27(H27), C81(H81), C83(H83), C87(H87), C110(H110), C112(H112), C114(H114),
 C116(H116), C124(H124), C130(H130), C132(H132), C134(H134), C136(H136),
 C119(H119), C133(H133), C155(H155), C183(H183), C184(H184)
5.c Fitted hexagon refined as free rotating group:
 C82(C84,C86,C88,C90,C92), C96(C98,C100,C102,C104,C106)
5.d Naphthalene refined as free rotating group:
 C118(C120,C122,C124,C126,C128,C130,C132,C134,C136)
5.e Idealised Me refined as rotating group:
 C19(H,HA,HB), C105(HC,HD,HE), C99(HH,HI,HJ), C197(HK,HL,HM), C25(HP,HQ,HR),
 C201(HU,HV,HW)
;
_smtbx_masks_special_details
;
A solvent mask was calculated and 809 electrons were 
found in a volume of 3631\%A^3^ in 5 voids per unit cell. 
This is consistent with the presence of 
6[C2H3N], 6[C4H10O] per Asymmetric Unit 
which account for 768 electrons 
per unit cell.
;
_smtbx_masks_void_probe_radius 1.2
_smtbx_masks_void_truncation_radius 1.2
_olex2_submission_special_instructions 'No special instructions were received'

loop_
_space_group_symop_operation_xyz
'x, y, z'
'-x, -y, -z'

loop_
_atom_site_label
_atom_site_type_symbol
_atom_site_fract_x
_atom_site_fract_y
_atom_site_fract_z
_atom_site_U_iso_or_equiv
_atom_site_adp_type
_atom_site_occupancy
_atom_site_site_symmetry_order
_atom_site_calc_flag
_atom_site_refinement_flags_posn
_atom_site_refinement_flags_adp
_atom_site_refinement_flags_occupancy
_atom_site_disorder_assembly
_atom_site_disorder_group
Co1 Co 0.67923(5) 0.08118(4) 0.81259(2) 0.0409(2) Uani 1 1 d . . . . .
Co2 Co 0.85179(5) 0.25083(5) 0.65103(2) 0.0458(2) Uani 1 1 d . . . . .
Co3 Co 0.89818(4) 0.44693(4) 0.83653(2) 0.0373(2) Uani 1 1 d . . . . .
Co4 Co 0.55428(4) 0.33784(5) 0.72285(2) 0.0426(2) Uani 1 1 d . . . . .
Fe1 Fe 0.94547(5) 0.21909(5) 0.78906(3) 0.0447(2) Uani 1 1 d . . . . .
Fe2 Fe 0.58625(5) 0.10406(5) 0.67200(3) 0.0468(2) Uani 1 1 d . . . . .
Fe3 Fe 0.63481(4) 0.30874(4) 0.86407(2) 0.0337(2) Uani 1 1 d . . . . .
Fe4 Fe 0.81655(5) 0.48565(5) 0.69694(2) 0.0404(2) Uani 1 1 d . . . . .
O1 O 1.1445(3) 0.5810(3) 0.92367(15) 0.0687(14) Uani 1 1 d . . . . .
O2 O 0.3024(3) 0.3482(3) 0.66012(19) 0.089(2) Uani 1 1 d . . . . .
O5 O 0.9759(3) 0.2927(3) 0.51567(13) 0.0661(14) Uani 1 1 d D . . . .
N1 N 0.7921(3) 0.3990(3) 0.85093(14) 0.0377(11) Uani 1 1 d . . . . .
N2 N 0.8641(3) 0.4657(3) 0.78130(14) 0.0377(11) Uani 1 1 d . . . . .
N3 N 0.9087(3) 0.3530(3) 0.81530(14) 0.0393(11) Uani 1 1 d . . . . .
N4 N 0.5869(3) 0.3278(3) 0.77963(15) 0.0384(11) Uani 1 1 d . . . . .
N5 N 0.6593(3) 0.3987(3) 0.71211(13) 0.0376(11) Uani 1 1 d . . . . .
N6 N 0.5667(3) 0.2448(3) 0.70253(15) 0.0440(12) Uani 1 1 d . . . . .
N7 N 0.6676(2) 0.1766(3) 0.83162(13) 0.0365(11) Uani 1 1 d . . . . .
N8 N 0.7866(3) 0.1335(3) 0.80093(15) 0.0423(12) Uani 1 1 d . . . . .
N9 N 0.6391(3) 0.0874(3) 0.75614(16) 0.0420(12) Uani 1 1 d . . . . .
N10 N 0.8370(3) 0.3434(3) 0.67132(14) 0.0439(13) Uani 1 1 d . . . . .
N11 N 0.8924(3) 0.2356(3) 0.70516(16) 0.0456(13) Uani 1 1 d . . . . .
N12 N 0.7462(3) 0.1910(3) 0.66014(14) 0.0454(13) Uani 1 1 d . . . . .
N13 N 1.0089(2) 0.4993(3) 0.82733(14) 0.0389(11) Uani 1 1 d . . . . .
N14 N 0.9421(3) 0.4389(3) 0.89322(13) 0.0382(11) Uani 1 1 d . . . . .
N15 N 0.9067(3) 0.5502(3) 0.86092(14) 0.0461(13) Uani 1 1 d . . . . .
N16 N 0.4429(3) 0.2853(3) 0.73104(15) 0.0446(13) Uani 1 1 d . . . . .
N17 N 0.5120(3) 0.3523(3) 0.66711(14) 0.0473(13) Uani 1 1 d . . . . .
N18 N 0.5275(3) 0.4290(3) 0.74057(14) 0.0449(13) Uani 1 1 d . . . . .
N19 N 0.5752(3) 0.0184(2) 0.82720(16) 0.0464(13) Uani 1 1 d . . . . .
N20 N 0.6918(3) -0.0179(3) 0.79986(16) 0.0521(14) Uani 1 1 d . . . . .
N21 N 0.7084(3) 0.0641(3) 0.87033(16) 0.0456(13) Uani 1 1 d . . . . .
N22 N 0.9568(3) 0.3066(3) 0.63501(15) 0.0469(13) Uani 1 1 d . . . . .
N23 N 0.8201(3) 0.2644(3) 0.59245(14) 0.0425(12) Uani 1 1 d . . . . .
N24 N 0.8729(3) 0.1631(3) 0.62390(15) 0.0447(13) Uani 1 1 d . . . . .
N25 N 0.5350(2) 0.2468(2) 0.87162(14) 0.0361(11) Uani 1 1 d . . . . .
N26 N 0.6632(3) 0.2941(2) 0.91794(13) 0.0337(11) Uani 1 1 d . . . . .
N27 N 0.6058(2) 0.3885(3) 0.88541(13) 0.0358(11) Uani 1 1 d . . . . .
N28 N 0.8042(3) 0.5778(3) 0.71371(14) 0.0435(12) Uani 1 1 d . . . . .
N29 N 0.7870(3) 0.4991(3) 0.64249(14) 0.0495(14) Uani 1 1 d . . . . .
N30 N 0.9188(3) 0.5393(3) 0.68683(14) 0.0452(13) Uani 1 1 d . . . . .
N31 N 1.0485(3) 0.2743(3) 0.78129(16) 0.0461(13) Uani 1 1 d . . . . .
N32 N 0.9753(3) 0.2105(3) 0.84391(16) 0.0508(14) Uani 1 1 d . . . . .
N33 N 0.9696(3) 0.1331(3) 0.77428(19) 0.0631(17) Uani 1 1 d D U . . .
N34 N 0.4846(3) 0.0468(3) 0.67913(17) 0.0541(14) Uani 1 1 d . . . . .
N35 N 0.6018(3) 0.0176(3) 0.65220(16) 0.0521(14) Uani 1 1 d . . . . .
N36 N 0.5535(3) 0.1159(3) 0.61799(16) 0.0547(15) Uani 1 1 d . . . . .
N37 N 0.5517(4) -0.0317(4) 0.6261(2) 0.086(2) Uani 1 1 d . . . . .
N38 N 0.5025(3) 0.2490(3) 0.90586(16) 0.0486(13) Uani 1 1 d . . . . .
N39 N 1.1029(3) 0.2517(4) 0.7972(2) 0.0711(18) Uani 1 1 d . . . . .
N40 N 0.4521(3) 0.3753(3) 0.66447(17) 0.0595(16) Uani 1 1 d . . . . .
N42 N 0.9990(3) 0.4934(3) 0.91136(15) 0.0496(14) Uani 1 1 d . . . . .
N44 N 1.0374(3) 0.1944(4) 0.8528(2) 0.079(2) Uani 1 1 d . . . . .
N45 N 0.8590(3) 0.2525(3) 0.56245(15) 0.0549(14) Uani 1 1 d . . . . .
N47 N 0.5076(4) 0.0577(4) 0.59537(19) 0.084(2) Uani 1 1 d . . . . .
N48 N 0.8321(4) 0.6312(4) 0.69070(19) 0.0654(17) Uani 1 1 d . . . . .
N49 N 0.5655(3) 0.3771(3) 0.91765(15) 0.0449(13) Uani 1 1 d . . . . .
N50 N 0.4623(3) 0.4351(3) 0.72753(17) 0.0580(15) Uani 1 1 d . . . . .
N51 N 0.5055(4) 0.3110(3) 0.97288(19) 0.0631(17) Uani 1 1 d . . . . .
N52 N 0.4452(4) -0.0043(4) 0.6505(2) 0.083(2) Uani 1 1 d . . . . .
N53 N 1.0546(3) 0.5462(3) 0.85446(15) 0.0523(14) Uani 1 1 d . . . . .
N56 N 0.3908(3) 0.3135(4) 0.71727(18) 0.0632(16) Uani 1 1 d . . . . .
N57 N 0.6666(4) -0.0723(3) 0.82423(19) 0.0674(17) Uani 1 1 d . . . . .
N59 N 0.9061(3) 0.1686(3) 0.58884(17) 0.0620(16) Uani 1 1 d . . . . .
N60 N 0.9352(4) 0.5983(4) 0.66715(18) 0.077(2) Uani 1 1 d . . . . .
N63 N 0.6174(3) 0.2917(3) 0.94746(15) 0.0494(13) Uani 1 1 d . . . . .
N64 N 0.9759(3) 0.2914(3) 0.59742(16) 0.0543(14) Uani 1 1 d . . . . .
N65 N 0.5681(3) -0.0395(3) 0.84733(19) 0.0652(17) Uani 1 1 d . . . . .
N66 N 0.8170(4) 0.5619(4) 0.62773(18) 0.075(2) Uani 1 1 d . . . . .
N67 N 0.9675(3) 0.5877(3) 0.88550(16) 0.0553(15) Uani 1 1 d . . . . .
N68 N 1.0321(3) 0.1249(4) 0.7908(2) 0.085(2) Uani 1 1 d D U . . .
N70 N 0.4331(5) -0.0691(5) 0.5843(3) 0.115(3) Uani 1 1 d D U . . .
N74 N 0.4322(4) 0.2952(4) 0.9697(3) 0.090(2) Uani 1 1 d . . . . .
N77 N 0.6832(4) -0.0013(3) 0.88368(19) 0.0657(17) Uani 1 1 d . . . . .
C1 C 0.7338(3) 0.3666(3) 0.85564(15) 0.0321(12) Uani 1 1 d . . . . .
C2 C 0.6061(3) 0.3216(3) 0.81101(17) 0.0319(12) Uani 1 1 d . . . . .
C3 C 0.6581(3) 0.2270(3) 0.84368(16) 0.0336(13) Uani 1 1 d . . . . .
C4 C 0.8463(3) 0.4726(3) 0.75023(16) 0.0314(12) Uani 1 1 d . . . . .
C5 C 0.7172(3) 0.4320(3) 0.70657(15) 0.0350(13) Uani 1 1 d . . . . .
C6 C 0.8284(3) 0.3957(4) 0.68043(17) 0.0413(15) Uani 1 1 d . . . . .
C7 C 0.9225(3) 0.3042(4) 0.80490(16) 0.0390(14) Uani 1 1 d . . . . .
C8 C 0.8457(4) 0.1641(3) 0.79650(17) 0.0412(14) Uani 1 1 d . . . . .
C9 C 0.9137(3) 0.2288(3) 0.7362(2) 0.0405(14) Uani 1 1 d . . . . .
C10 C 0.5731(3) 0.1928(4) 0.69177(16) 0.0423(15) Uani 1 1 d . . . . .
C11 C 0.6191(3) 0.0936(3) 0.72477(19) 0.0384(14) Uani 1 1 d . . . . .
C12 C 0.6875(4) 0.1596(3) 0.66439(16) 0.0394(14) Uani 1 1 d . . . . .
C13 C 0.7566(4) 0.1038(4) 0.8982(2) 0.0620(19) Uani 1 1 d . . . . .
H13 H 0.781481 0.152784 0.896937 0.074 Uiso 1 1 calc R U . . .
C15 C 0.7664(6) 0.0661(6) 0.9290(3) 0.090(3) Uani 1 1 d . . . . .
H15 H 0.798500 0.082649 0.951897 0.109 Uiso 1 1 calc R U . . .
C16 C 0.5654(5) 0.1709(5) 0.5973(2) 0.078(2) Uani 1 1 d . . . . .
H16 H 0.594422 0.217927 0.605801 0.093 Uiso 1 1 calc R U . . .
C17 C 1.0070(5) 0.2933(4) 0.47845(19) 0.067(2) Uani 1 1 d D . . . .
H17A H 0.978505 0.251309 0.461141 0.080 Uiso 1 1 calc R U . . .
H17B H 1.058080 0.293914 0.481873 0.080 Uiso 1 1 calc R U . . .
C18 C 0.5278(7) 0.1482(8) 0.5601(3) 0.127(5) Uani 1 1 d . . . . .
H18 H 0.527136 0.176569 0.538934 0.153 Uiso 1 1 calc R U . . .
C20 C 0.7156(6) -0.1136(5) 0.7787(3) 0.104(4) Uani 1 1 d . . . . .
H20 H 0.732624 -0.143792 0.762436 0.125 Uiso 1 1 calc R U . . .
C21 C 1.1163(4) 0.5485(5) 0.8030(3) 0.086(3) Uani 1 1 d . . . . .
H21 H 1.153692 0.560623 0.785366 0.103 Uiso 1 1 calc R U . . .
C22 C 0.3467(4) 0.4027(5) 0.6885(3) 0.078(3) Uani 1 1 d . . . . .
H22A H 0.319432 0.406071 0.711723 0.094 Uiso 1 1 calc R U . . .
H22B H 0.361967 0.448978 0.677136 0.094 Uiso 1 1 calc R U . . .
C23 C 0.3749(5) -0.0051(6) 0.6980(4) 0.107(4) Uani 1 1 d . . . . .
H23 H 0.333977 -0.017502 0.713365 0.128 Uiso 1 1 calc R U . . .
C24 C 0.7615(4) 0.2745(4) 0.5759(2) 0.0618(19) Uani 1 1 d . . . . .
H24 H 0.724964 0.285411 0.589771 0.074 Uiso 1 1 calc R U . . .
C26 C 1.3025(4) 0.5695(6) 0.9246(3) 0.088(3) Uani 1 1 d . . . . .
C28 C 1.3099(6) 0.6041(8) 0.8894(4) 0.133(5) Uani 1 1 d . . . . .
H28 H 1.284779 0.636751 0.885101 0.160 Uiso 1 1 calc R U . . .
C30 C 1.3530(9) 0.5910(10) 0.8614(5) 0.175(7) Uani 1 1 d . . . . .
H30 H 1.357186 0.615042 0.838107 0.210 Uiso 1 1 calc R U . . .
C31 C 0.4923(4) 0.1899(4) 0.8492(2) 0.0556(18) Uani 1 1 d . . . . .
H31 H 0.502355 0.174530 0.824117 0.067 Uiso 1 1 calc R U . . .
C32 C 1.3906(8) 0.5432(10) 0.8663(5) 0.164(7) Uani 1 1 d . . . . .
H32 H 1.418516 0.533582 0.846127 0.197 Uiso 1 1 calc R U . . .
C33 C 0.7435(4) 0.4546(5) 0.6149(2) 0.071(2) Uani 1 1 d . . . . .
H33 H 0.715881 0.406982 0.618190 0.085 Uiso 1 1 calc R U . . .
C34 C 1.3872(7) 0.5100(9) 0.9004(4) 0.148(6) Uani 1 1 d . . . . .
H34 H 1.414629 0.479123 0.904162 0.178 Uiso 1 1 calc R U . . .
C35 C 1.1674(4) 0.2984(5) 0.7900(3) 0.079(3) Uani 1 1 d D . . . .
H35 H 1.214023 0.295940 0.798051 0.094 Uiso 1 1 calc R U . . .
C36 C 1.3434(5) 0.5213(6) 0.9298(3) 0.095(3) Uani 1 1 d . . . . .
C37 C 0.9073(5) 0.1048(5) 0.5742(3) 0.079(2) Uani 1 1 d . . . . .
H37 H 0.926454 0.095124 0.550404 0.094 Uiso 1 1 calc R U . . .
C38 C 1.3377(5) 0.4879(6) 0.9641(3) 0.088(3) Uani 1 1 d . . . . .
H38 H 1.364826 0.456686 0.968017 0.105 Uiso 1 1 calc R U . . .
C40 C 1.2933(4) 0.4981(5) 0.9934(2) 0.071(2) Uani 1 1 d . . . . .
C41 C 0.7212(7) 0.0020(7) 0.9196(3) 0.098(3) Uani 1 1 d . . . . .
H41 H 0.715317 -0.036896 0.935107 0.118 Uiso 1 1 calc R U . . .
C42 C 1.2889(5) 0.4641(5) 1.0284(3) 0.082(3) Uani 1 1 d . . . . .
H42 H 1.318259 0.435172 1.032849 0.099 Uiso 1 1 calc R U . . .
C44 C 1.2437(5) 0.4718(5) 1.0559(2) 0.081(3) Uani 1 1 d . . . . .
H44 H 1.242048 0.448878 1.079474 0.097 Uiso 1 1 calc R U . . .
C45 C 0.9282(4) 0.3890(4) 0.91838(19) 0.0526(17) Uani 1 1 d . . . . .
H45 H 0.891391 0.344233 0.913686 0.063 Uiso 1 1 calc R U . . .
C46 C 1.1998(5) 0.5135(5) 1.0495(2) 0.075(2) Uani 1 1 d . . . . .
H46 H 1.166852 0.516805 1.068510 0.090 Uiso 1 1 calc R U . . .
C47 C 1.2082(4) 0.6252(5) 0.9460(3) 0.073(2) Uani 1 1 d . . . . .
H47A H 1.194936 0.643644 0.970828 0.088 Uiso 1 1 calc R U . . .
H47B H 1.234026 0.665712 0.931168 0.088 Uiso 1 1 calc R U . . .
C48 C 1.2024(4) 0.5489(5) 1.0176(2) 0.067(2) Uani 1 1 d . . . . .
H48 H 1.172136 0.577512 1.014604 0.081 Uiso 1 1 calc R U . . .
C50 C 1.2505(4) 0.5445(5) 0.9875(2) 0.066(2) Uani 1 1 d . . . . .
C52 C 1.2559(4) 0.5810(5) 0.9540(3) 0.076(2) Uani 1 1 d . . . . .
C53 C 0.4312(4) 0.1574(4) 0.8688(3) 0.069(2) Uani 1 1 d . . . . .
H53 H 0.391061 0.117157 0.859459 0.083 Uiso 1 1 calc R U . . .
C54 C 0.1487(5) 0.2421(7) 0.6347(3) 0.096(3) Uani 1 1 d . . . . .
C55 C 0.7440(6) 0.4869(7) 0.5811(2) 0.095(3) Uani 1 1 d . . . . .
H55 H 0.717106 0.467140 0.556948 0.114 Uiso 1 1 calc R U . . .
C56 C 0.1326(6) 0.2413(8) 0.6751(3) 0.105(4) Uani 1 1 d . . . . .
H56 H 0.155068 0.282292 0.692264 0.126 Uiso 1 1 calc R U . . .
C57 C 0.4420(5) 0.3951(5) 0.6280(2) 0.079(2) Uani 1 1 d . . . . .
H57 H 0.405499 0.413650 0.618843 0.095 Uiso 1 1 calc R U . . .
C58 C 0.0875(7) 0.1852(9) 0.6889(4) 0.132(5) Uani 1 1 d . . . . .
H58 H 0.079751 0.185937 0.715962 0.158 Uiso 1 1 calc R U . . .
C59 C 0.4974(6) -0.0743(5) 0.8511(3) 0.095(3) Uani 1 1 d . . . . .
H59 H 0.478390 -0.116736 0.863652 0.114 Uiso 1 1 calc R U . . .
C60 C 0.0509(7) 0.1248(8) 0.6648(4) 0.134(5) Uani 1 1 d . . . . .
H60 H 0.016615 0.086049 0.675351 0.161 Uiso 1 1 calc R U . . .
C61 C 0.8643(4) 0.5881(4) 0.8605(2) 0.0564(18) Uani 1 1 d . . . . .
H61 H 0.818587 0.575723 0.845798 0.068 Uiso 1 1 calc R U . . .
C62 C 0.0635(6) 0.1205(7) 0.6261(4) 0.132(5) Uani 1 1 d . . . . .
H62 H 0.040076 0.078251 0.610098 0.158 Uiso 1 1 calc R U . . .
C63 C 0.8590(4) 0.0959(4) 0.6305(2) 0.065(2) Uani 1 1 d . . . . .
H63 H 0.839439 0.076092 0.653618 0.078 Uiso 1 1 calc R U . . .
C64 C 0.1117(5) 0.1795(6) 0.6101(3) 0.102(3) Uani 1 1 d . . . . .
C65 C 0.7092(4) 0.2587(4) 0.9708(2) 0.0580(19) Uani 1 1 d . . . . .
H65 H 0.740590 0.244207 0.988007 0.070 Uiso 1 1 calc R U . . .
C66 C 0.1224(6) 0.1783(7) 0.5707(4) 0.114(4) Uani 1 1 d . . . . .
H66 H 0.097315 0.136741 0.554415 0.137 Uiso 1 1 calc R U . . .
C67 C 0.5076(4) 0.0187(4) 0.8186(2) 0.065(2) Uani 1 1 d . . . . .
H67 H 0.495009 0.052666 0.804186 0.078 Uiso 1 1 calc R U . . .
C68 C 0.1690(5) 0.2363(7) 0.5538(3) 0.099(3) Uani 1 1 d . . . . .
C69 C 0.5324(5) 0.3425(5) 1.0090(2) 0.076(2) Uani 1 1 d . . . . .
H69 H 0.582623 0.360240 1.017772 0.091 Uiso 1 1 calc R U . . .
C70 C 0.1795(7) 0.2350(8) 0.5125(4) 0.121(4) Uani 1 1 d . . . . .
H70 H 0.155115 0.193511 0.496017 0.145 Uiso 1 1 calc R U . . .
C71 C 0.4416(4) 0.0467(5) 0.7082(3) 0.075(2) Uani 1 1 d . . . . .
H71 H 0.454308 0.076636 0.731627 0.090 Uiso 1 1 calc R U . . .
C72 C 0.2230(8) 0.2911(10) 0.4975(4) 0.131(5) Uani 1 1 d . . . . .
H72 H 0.226810 0.290264 0.469995 0.158 Uiso 1 1 calc R U . . .
C73 C 0.6413(9) -0.0739(6) 0.6393(4) 0.137(5) Uani 1 1 d . . . . .
H73 H 0.670153 -0.104179 0.639944 0.165 Uiso 1 1 calc R U . . .
C74 C 0.2635(7) 0.3517(9) 0.5208(6) 0.138(5) Uani 1 1 d . . . . .
H74 H 0.297063 0.389753 0.509341 0.166 Uiso 1 1 calc R U . . .
C76 C 0.2551(6) 0.3571(7) 0.5617(4) 0.110(4) Uani 1 1 d . . . . .
H76 H 0.281258 0.399262 0.577159 0.132 Uiso 1 1 calc R U . . .
C77 C 0.7823(5) 0.6695(4) 0.7394(3) 0.081(3) Uani 1 1 d . . . . .
H77 H 0.765619 0.699336 0.756246 0.097 Uiso 1 1 calc R U . . .
C78 C 0.2075(5) 0.2990(7) 0.5792(4) 0.097(3) Uani 1 1 d . . . . .
C79 C 0.4946(6) 0.3829(5) 0.6074(2) 0.088(3) Uani 1 1 d . . . . .
H79 H 0.502017 0.391213 0.580735 0.105 Uiso 1 1 calc R U . . .
C80 C 0.1962(5) 0.2995(6) 0.6182(3) 0.089(3) Uani 1 1 d . . . . .
C85 C 0.7187(4) 0.2738(3) 0.93234(19) 0.0474(16) Uani 1 1 d . . . . .
H85 H 0.758333 0.270503 0.918136 0.057 Uiso 1 1 calc R U . . .
C89 C 1.0119(4) 0.3587(4) 0.6503(2) 0.0574(18) Uani 1 1 d . . . . .
H89 H 1.014386 0.380654 0.675813 0.069 Uiso 1 1 calc R U . . .
C91 C 1.0271(3) 0.5591(4) 0.89197(19) 0.0547(18) Uani 1 1 d . . . . .
C93 C 0.4584(6) -0.0387(6) 0.8339(4) 0.105(4) Uani 1 1 d . . . . .
H93 H 0.406863 -0.050436 0.832483 0.126 Uiso 1 1 calc R U . . .
C107 C 0.7212(5) -0.0464(4) 0.7727(2) 0.066(2) Uani 1 1 d . . . . .
H107 H 0.743881 -0.022392 0.751277 0.079 Uiso 1 1 calc R U . . .
C109 C 0.4062(4) 0.2278(4) 0.7470(2) 0.064(2) Uani 1 1 d . . . . .
H109 H 0.427744 0.197008 0.758861 0.077 Uiso 1 1 calc R U . . .
C111 C 1.0080(5) 0.6187(7) 0.6624(3) 0.119(5) Uani 1 1 d . . . . .
H111 H 1.034338 0.658202 0.649019 0.143 Uiso 1 1 calc R U . . .
C113 C 0.5764(10) -0.0851(6) 0.6177(4) 0.133(5) Uani 1 1 d . . . . .
H113 H 0.552951 -0.124579 0.599688 0.159 Uiso 1 1 calc R U . . .
C117 C 0.8946(5) 0.6489(4) 0.8843(3) 0.081(3) Uani 1 1 d . . . . .
H117 H 0.873915 0.685295 0.888748 0.097 Uiso 1 1 calc R U . . .
C123 C 0.9253(4) 0.2356(4) 0.57071(19) 0.0541(18) Uani 1 1 d . . . . .
C125 C 0.9738(4) 0.4101(5) 0.9521(2) 0.062(2) Uani 1 1 d . . . . .
H125 H 0.974332 0.383661 0.974120 0.075 Uiso 1 1 calc R U . . .
C127 C 0.6452(4) 0.2688(4) 0.9789(2) 0.0580(18) Uani 1 1 d . . . . .
H127 H 0.623255 0.260955 1.003070 0.070 Uiso 1 1 calc R U . . .
C135 C 0.9807(4) 0.5242(5) 0.6944(2) 0.072(2) Uani 1 1 d . . . . .
H135 H 0.984574 0.485334 0.707897 0.087 Uiso 1 1 calc R U . . .
C137 C 0.9332(5) 0.0733(4) 0.7510(3) 0.085(3) Uani 1 1 d D U . . .
H137 H 0.888343 0.064780 0.735895 0.102 Uiso 1 1 calc R U . . .
C138 C 1.0582(6) 0.4226(6) 0.4730(3) 0.084(3) Uani 1 1 d . . . . .
C139 C 0.7609(5) 0.2670(5) 0.5351(2) 0.071(2) Uani 1 1 d . . . . .
H139 H 0.724426 0.270515 0.516640 0.085 Uiso 1 1 calc R U . . .
C140 C 1.1201(6) 0.4299(6) 0.4993(3) 0.087(3) Uani 1 1 d . . . . .
H140 H 1.126186 0.388623 0.509078 0.104 Uiso 1 1 calc R U . . .
C141 C 1.1546(4) 0.3516(4) 0.7686(2) 0.070(2) Uani 1 1 d D . . . .
H141 H 1.189781 0.391229 0.759313 0.084 Uiso 1 1 calc R U . . .
C142 C 1.1707(7) 0.4937(7) 0.5110(3) 0.102(3) Uani 1 1 d . . . . .
H142 H 1.211175 0.496833 0.528516 0.122 Uiso 1 1 calc R U . . .
C143 C 0.9727(6) 0.0277(5) 0.7531(4) 0.113(4) Uani 1 1 d D U . . .
H143 H 0.960190 -0.018119 0.740141 0.136 Uiso 1 1 calc R U . . .
C144 C 1.1620(8) 0.5552(7) 0.4965(4) 0.120(4) Uani 1 1 d . . . . .
H144 H 1.197808 0.599702 0.504013 0.144 Uiso 1 1 calc R U . . .
C145 C 0.8230(5) 0.2538(4) 0.5275(2) 0.071(2) Uani 1 1 d . . . . .
H145 H 0.838729 0.246699 0.502334 0.085 Uiso 1 1 calc R U . . .
C146 C 1.1043(8) 0.5522(6) 0.4725(4) 0.107(4) Uani 1 1 d . . . . .
H146 H 1.099764 0.594666 0.463644 0.129 Uiso 1 1 calc R U . . .
C147 C 0.3222(4) 0.2719(5) 0.7248(3) 0.084(3) Uani 1 1 d . . . . .
H147 H 0.277429 0.279242 0.717804 0.100 Uiso 1 1 calc R U . . .
C148 C 1.0512(7) 0.4885(7) 0.4602(3) 0.095(3) Uani 1 1 d . . . . .
C149 C 0.8759(5) 0.0579(5) 0.6000(3) 0.085(3) Uani 1 1 d . . . . .
H149 H 0.867246 0.008425 0.597560 0.102 Uiso 1 1 calc R U . . .
C150 C 0.9911(8) 0.4853(7) 0.4363(3) 0.107(4) Uani 1 1 d . . . . .
H150 H 0.987785 0.527868 0.426895 0.128 Uiso 1 1 calc R U . . .
C151 C 0.5129(5) 0.5267(5) 0.7679(2) 0.077(2) Uani 1 1 d . . . . .
H151 H 0.523424 0.570181 0.783126 0.093 Uiso 1 1 calc R U . . .
C152 C 0.9338(7) 0.4216(8) 0.4250(3) 0.102(3) Uani 1 1 d . . . . .
C153 C 1.0368(5) 0.5740(7) 0.6796(3) 0.111(4) Uani 1 1 d . . . . .
H153 H 1.086623 0.576678 0.681056 0.134 Uiso 1 1 calc R U . . .
C154 C 0.8696(9) 0.4183(10) 0.4030(4) 0.127(5) Uani 1 1 d . . . . .
H154 H 0.864444 0.461006 0.394861 0.153 Uiso 1 1 calc R U . . .
C156 C 0.8160(9) 0.3585(10) 0.3931(4) 0.131(5) Uani 1 1 d . . . . .
H156 H 0.773722 0.358595 0.377974 0.158 Uiso 1 1 calc R U . . .
C157 C 0.4763(7) 0.3447(6) 1.0307(3) 0.099(3) Uani 1 1 d . . . . .
H157 H 0.478675 0.362805 1.057063 0.119 Uiso 1 1 calc R U . . .
C158 C 0.8223(7) 0.2956(8) 0.4050(3) 0.119(4) Uani 1 1 d . . . . .
H158 H 0.783507 0.252950 0.397656 0.142 Uiso 1 1 calc R U . . .
C160 C 0.8815(7) 0.2926(6) 0.4266(3) 0.095(3) Uani 1 1 d . . . . .
H160 H 0.884166 0.248416 0.433773 0.114 Uiso 1 1 calc R U . . .
C161 C 0.2394(5) 0.3646(6) 0.6451(3) 0.100(3) Uani 1 1 d . . . . .
H16A H 0.254224 0.407245 0.630332 0.120 Uiso 1 1 calc R U . . .
H16B H 0.210144 0.372370 0.666621 0.120 Uiso 1 1 calc R U . . .
C162 C 0.9404(6) 0.3568(6) 0.4386(3) 0.086(3) Uani 1 1 d . . . . .
C163 C 0.7914(6) 0.5534(8) 0.5892(3) 0.115(4) Uani 1 1 d . . . . .
H163 H 0.804631 0.588559 0.571070 0.137 Uiso 1 1 calc R U . . .
C164 C 1.0035(6) 0.3591(6) 0.4618(3) 0.085(3) Uani 1 1 d . . . . .
C166 C 1.0795(4) 0.3334(4) 0.7642(2) 0.0598(19) Uani 1 1 d . . . . .
H166 H 1.053791 0.359292 0.750849 0.072 Uiso 1 1 calc R U . . .
C167 C 0.5454(4) 0.4345(3) 0.92552(19) 0.0490(16) Uani 1 1 d . . . . .
H167 H 0.516962 0.440556 0.946295 0.059 Uiso 1 1 calc R U . . .
C168 C 1.1190(4) 0.5763(5) 0.8401(2) 0.080(3) Uani 1 1 d . . . . .
H168 H 1.159740 0.611317 0.853617 0.096 Uiso 1 1 calc R U . . .
C170 C 1.0479(4) 0.4989(4) 0.7962(2) 0.0588(19) Uani 1 1 d . . . . .
H170 H 1.030910 0.468799 0.772938 0.071 Uiso 1 1 calc R U . . .
C171 C 0.9875(5) 0.2054(6) 0.9077(3) 0.086(3) Uani 1 1 d . . . . .
H171 H 0.979063 0.206761 0.934709 0.103 Uiso 1 1 calc R U . . .
C172 C 0.5359(4) 0.3560(4) 0.6320(2) 0.065(2) Uani 1 1 d . . . . .
H172 H 0.576075 0.342230 0.624567 0.078 Uiso 1 1 calc R U . . .
C173 C 0.6090(3) 0.4514(3) 0.87443(19) 0.0463(15) Uani 1 1 d . . . . .
H173 H 0.633298 0.472526 0.852677 0.056 Uiso 1 1 calc R U . . .
C174 C 0.8196(6) 0.6882(6) 0.7068(3) 0.095(3) Uani 1 1 d . . . . .
H174 H 0.834134 0.733743 0.697251 0.114 Uiso 1 1 calc R U . . .
C175 C 0.5721(4) 0.4818(3) 0.8992(2) 0.0513(17) Uani 1 1 d . . . . .
H175 H 0.566490 0.526879 0.897910 0.062 Uiso 1 1 calc R U . . .
C176 C 0.4929(7) 0.0784(8) 0.5607(3) 0.136(5) Uani 1 1 d . . . . .
H176 H 0.462586 0.048688 0.539690 0.163 Uiso 1 1 calc R U . . .
C177 C 1.0174(4) 0.4761(5) 0.94728(19) 0.063(2) Uani 1 1 d . . . . .
H177 H 1.054517 0.505427 0.965683 0.075 Uiso 1 1 calc R U . . .
C178 C 0.3313(5) 0.2176(6) 0.7445(3) 0.094(3) Uani 1 1 d . . . . .
H178 H 0.294090 0.180329 0.754509 0.112 Uiso 1 1 calc R U . . .
C179 C 0.6311(5) -0.0590(4) 0.8596(2) 0.064(2) Uani 1 1 d D . . . .
C180 C 0.9624(5) 0.2278(3) 0.53327(19) 0.068(2) Uani 1 1 d D . . . .
H18A H 1.008668 0.218677 0.539456 0.081 Uiso 1 1 calc R U . . .
H18B H 0.930171 0.188293 0.515498 0.081 Uiso 1 1 calc R U . . .
C181 C 0.7736(4) 0.5991(4) 0.7434(2) 0.062(2) Uani 1 1 d . . . . .
H181 H 0.750156 0.571498 0.763437 0.074 Uiso 1 1 calc R U . . .
C182 C 0.6553(6) -0.0101(5) 0.6596(3) 0.082(3) Uani 1 1 d . . . . .
H182 H 0.697482 0.012121 0.676758 0.099 Uiso 1 1 calc R U . . .
C185 C 0.4136(4) 0.3804(4) 0.6998(2) 0.0586(19) Uani 1 1 d . . . . .
C186 C 0.4517(5) 0.4931(5) 0.7441(3) 0.078(2) Uani 1 1 d . . . . .
H186 H 0.410045 0.507634 0.740038 0.094 Uiso 1 1 calc R U . . .
C187 C 0.5566(4) 0.4844(4) 0.7652(2) 0.0614(19) Uani 1 1 d . . . . .
H187 H 0.602314 0.494416 0.779549 0.074 Uiso 1 1 calc R U . . .
C190 C 0.9454(4) 0.2167(4) 0.8776(2) 0.065(2) Uani 1 1 d . . . . .
H190 H 0.901499 0.227421 0.880112 0.078 Uiso 1 1 calc R U . . .
C192 C 0.4401(4) 0.1943(4) 0.9042(3) 0.063(2) Uani 1 1 d . . . . .
H192 H 0.407584 0.183248 0.924457 0.076 Uiso 1 1 calc R U . . .
C194 C 0.4161(6) 0.3152(5) 1.0058(3) 0.086(3) Uani 1 1 d . . . . .
H194 H 0.367834 0.309025 1.012811 0.103 Uiso 1 1 calc R U . . .
C196 C 0.3787(6) -0.0345(7) 0.6624(4) 0.110(4) Uani 1 1 d . . . . .
H196 H 0.340318 -0.070936 0.648085 0.132 Uiso 1 1 calc R U . . .
C198 C 0.9594(5) 0.6477(5) 0.9004(3) 0.080(3) Uani 1 1 d . . . . .
H198 H 0.992382 0.682299 0.918548 0.096 Uiso 1 1 calc R U . . .
C202 C 0.6815(6) -0.1307(5) 0.8118(3) 0.092(3) Uani 1 1 d . . . . .
H202 H 0.670603 -0.174109 0.823724 0.111 Uiso 1 1 calc R U . . .
C204 C 1.0670(4) 0.3787(4) 0.6249(2) 0.0587(19) Uani 1 1 d . . . . .
H204 H 1.112308 0.415655 0.629700 0.070 Uiso 1 1 calc R U . . .
C206 C 1.0435(6) 0.1918(6) 0.8914(3) 0.103(3) Uani 1 1 d . . . . .
H206 H 1.081915 0.181749 0.905456 0.124 Uiso 1 1 calc R U . . .
C208 C 1.0439(4) 0.3357(4) 0.5921(2) 0.059(2) Uani 1 1 d . . . . .
H208 H 1.070049 0.336152 0.569428 0.070 Uiso 1 1 calc R U . . .
C210 C 1.0345(6) 0.0616(5) 0.7781(4) 0.132(5) Uani 1 1 d D U . . .
H210 H 1.072108 0.042792 0.784940 0.158 Uiso 1 1 calc R U . . .
C212 C 1.0882(4) 0.6127(4) 0.9185(2) 0.063(2) Uani 1 1 d . . . . .
H21A H 1.107007 0.657736 0.906008 0.075 Uiso 1 1 calc R U . . .
H21B H 1.070128 0.622129 0.943933 0.075 Uiso 1 1 calc R U . . .
B1 B 0.5456(4) 0.3056(4) 0.9370(2) 0.0516(19) Uani 1 1 d . . . . .
B2 B 0.8721(6) 0.6223(6) 0.6540(3) 0.079(3) Uani 1 1 d D . . . .
B3 B 1.0833(5) 0.1841(6) 0.8189(4) 0.083(3) Uani 1 1 d D U . . .
B5 B 0.4830(6) -0.0124(6) 0.6129(3) 0.085(3) Uani 1 1 d . . . . .
O3 O 0.5742(11) -0.1056(9) 0.9158(4) 0.087(5) Uani 0.7 1 d D . P A 1
N41 N 1.1548(7) 0.1810(9) 0.8380(5) 0.090(5) Uani 0.6 1 d D U P B 1
N58 N 0.8876(16) 0.6885(18) 0.6348(14) 0.122(10) Uani 0.4 1 d D U P C 1
N61 N 0.3602(6) -0.0923(12) 0.5847(5) 0.142(8) Uani 0.6 1 d D . P D 1
N69 N 0.9540(14) 0.7273(12) 0.6248(7) 0.100(6) Uani 0.4 1 d D U P C 1
N76 N 1.1804(9) 0.1298(10) 0.8267(6) 0.123(6) Uani 0.6 1 d D U P B 1
C29 C 0.3904(11) -0.1365(12) 0.5293(5) 0.127(8) Uani 0.6 1 d D . P D 1
H29 H 0.387813 -0.165411 0.506048 0.152 Uiso 0.6 1 calc R U P D 1
C39 C 0.8370(14) 0.7124(18) 0.6148(11) 0.151(10) Uani 0.4 1 d D U P C 1
H39 H 0.785424 0.691858 0.613532 0.181 Uiso 0.4 1 calc R U P C 1
C75 C 0.3329(9) -0.1322(15) 0.5515(8) 0.167(19) Uani 0.6 1 d D . P D 1
H75 H 0.282473 -0.154274 0.544060 0.201 Uiso 0.6 1 calc R U P D 1
C82 C 0.7087(9) -0.0365(8) 1.0686(5) 0.181(10) Uani 0.7 1 d G U P A 1
H82 H 0.746510 -0.014443 1.088358 0.218 Uiso 0.7 1 calc R U P A 1
C84 C 0.7219(6) -0.0757(9) 1.0369(5) 0.195(14) Uani 0.7 1 d G . P A 1
H84 H 0.768727 -0.080415 1.035008 0.234 Uiso 0.7 1 calc R U P A 1
C86 C 0.6665(9) -0.1080(7) 1.0080(4) 0.156(9) Uani 0.7 1 d G . P A 1
H86 H 0.675523 -0.134742 0.986300 0.187 Uiso 0.7 1 calc R U P A 1
C88 C 0.5979(7) -0.1010(7) 1.0107(4) 0.105(6) Uani 0.7 1 d DG . P A 1
C90 C 0.5847(7) -0.0619(8) 1.0424(5) 0.120(6) Uani 0.7 1 d DG U P A 1
C92 C 0.6401(11) -0.0296(8) 1.0713(4) 0.159(8) Uani 0.7 1 d G U P A 1
H92 H 0.631088 -0.002799 1.093000 0.191 Uiso 0.7 1 calc R U P A 1
C94 C 0.5161(7) -0.0555(9) 1.0466(4) 0.133(6) Uani 0.7 1 d D U P A 1
H94 H 0.506303 -0.031861 1.069315 0.159 Uiso 0.7 1 calc R U P A 1
C96 C 0.3400(6) -0.0991(8) 0.9926(4) 0.130(6) Uani 0.7 1 d G U P A 1
H96 H 0.294671 -0.091831 0.995924 0.156 Uiso 0.7 1 calc R U P A 1
C98 C 0.3966(8) -0.0741(6) 1.0216(3) 0.109(5) Uani 0.7 1 d G U P A 1
H98 H 0.389899 -0.049589 1.044873 0.131 Uiso 0.7 1 calc R U P A 1
C100 C 0.4629(6) -0.0847(7) 1.0167(3) 0.124(6) Uani 0.7 1 d DG U P A 1
C102 C 0.4727(6) -0.1205(7) 0.9827(4) 0.095(4) Uani 0.7 1 d DG U P A 1
C104 C 0.4162(8) -0.1456(6) 0.9537(3) 0.115(5) Uani 0.7 1 d G U P A 1
H104 H 0.422839 -0.170095 0.930425 0.138 Uiso 0.7 1 calc R U P A 1
C106 C 0.3498(6) -0.1349(8) 0.9586(4) 0.118(6) Uani 0.7 1 d G U P A 1
H106 H 0.311141 -0.152085 0.938700 0.142 Uiso 0.7 1 calc R U P A 1
C108 C 0.5417(8) -0.1294(10) 0.9812(4) 0.106(5) Uani 0.7 1 d D U P A 1
C115 C 1.2611(9) 0.2021(12) 0.8744(6) 0.119(6) Uani 0.6 1 d D U P B 1
H115 H 1.300988 0.220611 0.893413 0.143 Uiso 0.6 1 calc R U P B 1
C129 C 1.2466(10) 0.1451(12) 0.8451(8) 0.122(7) Uani 0.6 1 d D U P B 1
H129 H 1.279963 0.120932 0.839384 0.147 Uiso 0.6 1 calc R U P B 1
C131 C 0.9508(17) 0.7820(19) 0.6049(13) 0.118(9) Uani 0.4 1 d D U P C 1
H131 H 0.990363 0.819954 0.597386 0.142 Uiso 0.4 1 calc R U P C 1
C159 C 1.2022(9) 0.2222(11) 0.8673(6) 0.132(7) Uani 0.6 1 d D U P B 1
H159 H 1.194471 0.260999 0.881338 0.158 Uiso 0.6 1 calc R U P B 1
C165 C 0.4484(11) -0.0912(13) 0.5482(5) 0.131(8) Uani 0.6 1 d D . P D 1
H165 H 0.495151 -0.075621 0.538182 0.157 Uiso 0.6 1 calc R U P D 1
C169 C 0.8757(18) 0.7706(17) 0.5976(10) 0.140(10) Uani 0.4 1 d D U P C 1
H169 H 0.855346 0.799269 0.582930 0.168 Uiso 0.4 1 calc R U P C 1
C188 C 0.5563(13) -0.1637(11) 0.9421(5) 0.116(6) Uani 0.7 1 d D U P A 1
H18C H 0.597601 -0.182016 0.945832 0.140 Uiso 0.7 1 calc R U P A 1
H18D H 0.512546 -0.202885 0.931386 0.140 Uiso 0.7 1 calc R U P A 1
C200 C 0.6173(8) -0.1215(6) 0.8854(4) 0.060(4) Uani 0.7 1 d D U P A 1
H20A H 0.590107 -0.166459 0.870139 0.072 Uiso 0.7 1 calc R U P A 1
H20B H 0.663875 -0.124727 0.896787 0.072 Uiso 0.7 1 calc R U P A 1
O4 O 0.582(4) -0.119(3) 0.9138(9) 0.15(3) Uani 0.3 1 d D . P A 2
N43 N 0.9082(13) 0.6927(13) 0.6351(10) 0.120(6) Uani 0.6 1 d D U P C 2
N54 N 1.2050(12) 0.1703(14) 0.8123(8) 0.115(8) Uani 0.4 1 d D U P B 2
N62 N 0.4331(13) -0.1347(6) 0.5857(8) 0.149(10) Uani 0.4 1 d D U P D 2
N71 N 0.8875(11) 0.7071(8) 0.6013(4) 0.111(5) Uani 0.6 1 d D U P C 2
N72 N 1.1407(12) 0.1500(14) 0.8271(9) 0.100(9) Uani 0.4 1 d D U P B 2
C27 C 0.9623(14) 0.7480(13) 0.6533(7) 0.156(8) Uani 0.6 1 d D U P C 2
H27 H 0.985750 0.751069 0.678585 0.187 Uiso 0.6 1 calc R U P C 2
C43 C 0.583(2) -0.152(3) 0.9501(10) 0.123(13) Uani 0.3 1 d D U P A 2
H43A H 0.633572 -0.138946 0.961734 0.147 Uiso 0.3 1 calc R U P A 2
H43B H 0.563203 -0.204006 0.945259 0.147 Uiso 0.3 1 calc R U P A 2
C81 C 0.3363(16) -0.1361(15) 0.5470(12) 0.152(18) Uani 0.4 1 d D U P D 2
H81 H 0.293546 -0.152107 0.529670 0.182 Uiso 0.4 1 calc R U P D 2
C83 C 0.9217(15) 0.7737(11) 0.5962(7) 0.115(7) Uani 0.6 1 d D U P C 2
H83 H 0.911880 0.799827 0.575687 0.138 Uiso 0.6 1 calc R U P C 2
C87 C 1.1332(16) 0.0940(16) 0.8485(9) 0.129(9) Uani 0.4 1 d D U P B 2
H87 H 1.091112 0.067571 0.860602 0.155 Uiso 0.4 1 calc R U P B 2
C110 C 0.3522(17) -0.118(3) 0.9747(11) 0.114(9) Uani 0.3 1 d D U P A 2
H110 H 0.327577 -0.088837 0.985717 0.137 Uiso 0.3 1 calc R U P A 2
C112 C 0.3195(15) -0.1639(18) 0.9421(10) 0.123(10) Uani 0.3 1 d D U P A 2
H112 H 0.268422 -0.177010 0.935784 0.148 Uiso 0.3 1 calc R U P A 2
C114 C 0.3634(16) -0.1898(16) 0.9190(9) 0.127(10) Uani 0.3 1 d D U P A 2
H114 H 0.344602 -0.213882 0.894181 0.153 Uiso 0.3 1 calc R U P A 2
C116 C 0.4346(14) -0.1804(15) 0.9323(7) 0.089(8) Uani 0.3 1 d D U P A 2
H116 H 0.464164 -0.200615 0.917736 0.107 Uiso 0.3 1 calc R U P A 2
C118 C 0.5358(14) -0.1263(15) 0.9780(6) 0.110(10) Uani 0.3 1 d DG U P A 2
C120 C 0.4621(14) -0.1407(14) 0.9675(6) 0.094(8) Uani 0.3 1 d DG U P A 2
C122 C 0.4195(11) -0.1148(13) 0.9915(7) 0.117(8) Uani 0.3 1 d DG U P A 2
C124 C 0.4507(12) -0.0745(13) 1.0260(6) 0.104(8) Uani 0.3 1 d DG U P A 2
H124 H 0.421615 -0.056772 1.042399 0.125 Uiso 0.3 1 calc R U P A 2
C126 C 0.5244(12) -0.0600(10) 1.0365(5) 0.122(10) Uani 0.3 1 d G U P A 2
C128 C 0.5670(11) -0.0859(12) 1.0125(6) 0.111(8) Uani 0.3 1 d G U P A 2
C130 C 0.6407(12) -0.0714(17) 1.0230(8) 0.166(12) Uani 0.3 1 d G U P A 2
H130 H 0.669817 -0.089102 1.006643 0.199 Uiso 0.3 1 calc R U P A 2
C132 C 0.6719(13) -0.0310(18) 1.0576(9) 0.165(12) Uani 0.3 1 d G U P A 2
H132 H 0.722298 -0.021126 1.064774 0.198 Uiso 0.3 1 calc R U P A 2
C134 C 0.6293(17) -0.0051(16) 1.0816(7) 0.155(12) Uani 0.3 1 d G U P A 2
H134 H 0.650652 0.022469 1.105183 0.186 Uiso 0.3 1 calc R U P A 2
C136 C 0.5556(16) -0.0196(13) 1.0711(6) 0.155(11) Uani 0.3 1 d G U P A 2
H136 H 0.526526 -0.001909 1.087460 0.186 Uiso 0.3 1 calc R U P A 2
C119 C 1.2051(18) 0.083(2) 0.8489(10) 0.149(11) Uani 0.4 1 d D U P B 2
H119 H 1.223304 0.054938 0.865279 0.179 Uiso 0.4 1 calc R U P B 2
C121 C 0.5926(14) -0.1318(11) 0.8737(7) 0.045(7) Uani 0.3 1 d D U P A 2
H12A H 0.545236 -0.154724 0.858480 0.054 Uiso 0.3 1 calc R U P A 2
H12B H 0.623141 -0.162563 0.870853 0.054 Uiso 0.3 1 calc R U P A 2
C133 C 0.3739(18) -0.1801(8) 0.5635(12) 0.161(13) Uani 0.4 1 d D U P D 2
H133 H 0.360572 -0.229964 0.559845 0.193 Uiso 0.4 1 calc R U P D 2
C155 C 0.9755(13) 0.7984(13) 0.6271(7) 0.146(8) Uani 0.6 1 d D U P C 2
H155 H 1.014057 0.842277 0.629450 0.175 Uiso 0.6 1 calc R U P C 2
C183 C 0.3729(16) -0.0657(12) 0.5607(10) 0.137(12) Uani 0.4 1 d D U P D 2
H183 H 0.360163 -0.025146 0.555373 0.164 Uiso 0.4 1 calc R U P D 2
C184 C 1.2386(18) 0.122(2) 0.8201(12) 0.159(13) Uani 0.4 1 d D U P B 2
H184 H 1.279154 0.117014 0.807444 0.191 Uiso 0.4 1 calc R U P B 2
S1 S 0.89553(17) 0.22882(16) 1.00929(8) 0.0974(8) Uani 1 1 d D U . . .
S3 S 0.8015(5) -0.1078(4) 0.6839(3) 0.136(3) Uani 0.5 1 d D U P . .
F1 F 0.9655(6) 0.1415(5) 0.9977(2) 0.172(4) Uani 1 1 d D U . . .
F4 F 0.9540(5) 0.1675(5) 1.0585(2) 0.170(3) Uani 1 1 d D U . . .
F6 F 0.8593(6) 0.0983(5) 1.0241(3) 0.171(3) Uani 1 1 d D U . . .
F7 F 1.3487(12) 0.6524(19) 0.7158(11) 0.63(3) Uani 1 1 d D . . . .
F13 F 0.8786(9) -0.0943(7) 0.6249(5) 0.166(6) Uani 0.5 1 d D U P . .
O7 O 0.8635(4) 0.2125(4) 0.96974(19) 0.110(2) Uani 1 1 d D U . . .
O8 O 0.8438(5) 0.2315(5) 1.0391(2) 0.143(3) Uani 1 1 d D U . . .
O9 O 0.9625(4) 0.2863(4) 1.0136(2) 0.103(2) Uani 1 1 d D U . . .
O10 O 0.6925(3) 0.6013(3) 0.83086(18) 0.0819(17) Uani 1 1 d D U . . .
O12 O 0.6648(4) 0.7036(4) 0.8084(2) 0.125(3) Uani 1 1 d D U . . .
O15 O 0.8096(5) -0.0372(4) 0.6877(3) 0.050(2) Uani 0.5 1 d D U P I .
N46 N 0.6237(7) -0.0296(7) 0.5211(4) 0.157(5) Uani 1 1 d . . . . .
N75 N 0.3445(5) 0.3889(6) 0.7967(3) 0.118(3) Uani 1 1 d . . . . .
C19 C 0.4219(5) 0.3371(6) 0.8401(3) 0.093(3) Uani 1 1 d . . . . .
H H 0.467935 0.342187 0.828142 0.140 Uiso 1 1 calc R U . . .
HA H 0.395651 0.286926 0.842282 0.140 Uiso 1 1 calc R U . . .
HB H 0.432099 0.362045 0.866157 0.140 Uiso 1 1 calc R U . . .
C105 C 0.6998(6) 0.0776(6) 0.5621(3) 0.110(4) Uani 1 1 d . . . . .
HC H 0.745713 0.098171 0.549920 0.165 Uiso 1 1 calc R U . . .
HD H 0.710307 0.065012 0.588426 0.165 Uiso 1 1 calc R U . . .
HE H 0.673784 0.111922 0.563910 0.165 Uiso 1 1 calc R U . . .
C189 C 0.9205(8) 0.1553(7) 1.0228(3) 0.133(5) Uani 1 1 d D U . . .
C209 C 0.3792(5) 0.3656(6) 0.8168(3) 0.086(3) Uani 1 1 d . . . . .
C211 C 0.6579(7) 0.0189(8) 0.5402(3) 0.108(4) Uani 1 1 d . . . . .
S2 S 1.2389(3) 0.5345(3) 0.70460(13) 0.1687(19) Uani 1 1 d D . . E 1
S4 S 0.6970(3) 0.6708(3) 0.83229(18) 0.0707(15) Uani 0.5 1 d D U P F 1
S5 S 0.9892(3) -0.0355(3) 0.52174(19) 0.149(3) Uani 0.5 1 d . . P G 1
F2 F 1.2342(11) 0.6583(7) 0.7054(5) 0.321(9) Uani 1 1 d D . . E 1
F3 F 0.9117(19) -0.1651(17) 0.6668(9) 0.139(12) Uani 0.2 1 d D U P H 1
F5 F 0.935(2) -0.049(2) 0.6828(13) 0.29(3) Uani 0.2 1 d D U P H 1
F8 F 0.6647(13) 0.6504(13) 0.9056(5) 0.111(8) Uani 0.5 1 d D U P F 1
F10 F 0.5770(9) 0.6316(11) 0.8644(6) 0.106(7) Uani 0.5 1 d D U P F 1
F14 F 0.6420(12) 0.7367(8) 0.8823(5) 0.136(7) Uani 0.5 1 d . U P F 1
F15 F 1.2722(7) 0.6326(6) 0.7595(4) 0.227(5) Uani 1 1 d D . . E 1
O11 O 0.7667(7) 0.7194(7) 0.8448(5) 0.105(4) Uani 0.5 1 d . U P F 1
O14 O 0.8397(16) -0.111(3) 0.7206(5) 0.146(15) Uani 0.2 1 d D U P I 1
O17 O 0.746(2) -0.174(2) 0.6761(13) 0.17(2) Uani 0.2 1 d D U P I 1
O18 O 1.2418(9) 0.5334(8) 0.6621(3) 0.239(7) Uani 1 1 d D . . E 1
O19 O 1.1606(5) 0.5077(6) 0.7132(3) 0.179(5) Uani 1 1 d D . . E 1
O20 O 0.9169(5) -0.0422(6) 0.5254(4) 0.207(5) Uani 0.5 1 d . . P G 1
O21 O 0.9989(4) -0.0916(5) 0.5046(3) 0.156(3) Uani 0.5 1 d . . P G 1
O22 O 1.0298(7) -0.0035(6) 0.5513(4) 0.227(6) Uani 0.5 1 d . . P G 1
O23 O 1.1664(8) 0.3428(9) 0.9342(6) 0.161(6) Uani 0.6 1 d D U P J 1
O25 O 1.2809(7) 0.5039(8) 0.7292(5) 0.257(7) Uani 1 1 d D . . E 1
C14 C 0.8845(13) -0.1090(18) 0.6629(7) 0.135(12) Uani 0.2 1 d D U P H 1
C49 C 1.1353(11) 0.3367(13) 0.9722(6) 0.167(10) Uani 0.6 1 d D U P J 1
HF H 1.081375 0.319871 0.968626 0.200 Uiso 0.6 1 calc R U P J 1
HG H 1.151375 0.383276 0.987229 0.200 Uiso 0.6 1 calc R U P J 1
C95 C 1.2773(10) 0.6248(6) 0.7191(4) 0.32(2) Uani 1 1 d D . . E 1
C97 C 0.6445(12) 0.6747(9) 0.8719(6) 0.082(5) Uani 0.5 1 d D U P F 1
C99 C 1.1615(16) 0.2841(13) 0.9943(9) 0.190(12) Uani 0.6 1 d D U P J 1
HH H 1.201471 0.274999 0.981081 0.285 Uiso 0.6 1 calc R U P J 1
HI H 1.121023 0.239790 0.994803 0.285 Uiso 0.6 1 calc R U P J 1
HJ H 1.178686 0.303827 1.021133 0.285 Uiso 0.6 1 calc R U P J 1
C197 C 1.1403(19) 0.4020(17) 0.8700(7) 0.156(12) Uani 0.6 1 d D U P J 1
HK H 1.138696 0.358194 0.855264 0.235 Uiso 0.6 1 calc R U P J 1
HL H 1.183945 0.440234 0.864187 0.235 Uiso 0.6 1 calc R U P J 1
HM H 1.096693 0.413983 0.862366 0.235 Uiso 0.6 1 calc R U P J 1
C199 C 1.1428(16) 0.3922(13) 0.9128(6) 0.162(8) Uani 0.6 1 d D U P J 1
HN H 1.172351 0.439170 0.925174 0.194 Uiso 0.6 1 calc R U P J 1
HO H 1.092316 0.384877 0.919981 0.194 Uiso 0.6 1 calc R U P J 1
S6 S 0.6599(4) 0.6573(3) 0.84051(16) 0.0695(14) Uani 0.5 1 d D U P F 2
F9 F 0.9169(5) -0.0422(6) 0.5254(4) 0.207(5) Uani 0.5 1 d . . P K 2
F11 F 0.7746(12) -0.1138(12) 0.6045(7) 0.134(8) Uani 0.3 1 d D U P I 2
F12 F 0.6776(11) 0.7507(10) 0.8998(5) 0.119(6) Uani 0.5 1 d D U P F 2
F16 F 0.6965(14) 0.6583(15) 0.9145(7) 0.119(8) Uani 0.5 1 d . U P F 2
F17 F 0.9989(4) -0.0916(5) 0.5046(3) 0.156(3) Uani 0.5 1 d . . P K 2
F18 F 0.7720(7) 0.7294(7) 0.8888(5) 0.127(5) Uani 0.5 1 d . U P F 2
F19 F 1.0298(7) -0.0035(6) 0.5513(4) 0.227(6) Uani 0.5 1 d . . P K 2
F20 F 0.8072(11) -0.2012(8) 0.6254(8) 0.134(8) Uani 0.3 1 d D U P I 2
O6 O 0.7280(12) -0.1573(12) 0.6862(8) 0.110(10) Uani 0.3 1 d D U P I 2
O13 O 0.5869(10) 0.6328(18) 0.8472(6) 0.128(9) Uani 0.5 1 d D U P F 2
O16 O 0.8522(16) -0.1294(15) 0.7048(8) 0.145(11) Uani 0.3 1 d D U P I 2
O24 O 1.1870(8) 0.3215(10) 0.8960(7) 0.129(6) Uani 0.4 1 d D U P L 2
C25 C 1.1065(10) 0.3877(15) 0.8771(8) 0.066(7) Uani 0.4 1 d D U P L 2
HP H 1.088970 0.361608 0.851593 0.099 Uiso 0.4 1 calc R U P L 2
HQ H 1.105817 0.436142 0.875922 0.099 Uiso 0.4 1 calc R U P L 2
HR H 1.074789 0.364524 0.897054 0.099 Uiso 0.4 1 calc R U P L 2
C101 C 1.1851(9) 0.3891(11) 0.8876(12) 0.110(8) Uani 0.4 1 d D U P L 2
HS H 1.215316 0.405664 0.865491 0.131 Uiso 0.4 1 calc R U P L 2
HT H 1.206044 0.422925 0.910638 0.131 Uiso 0.4 1 calc R U P L 2
C191 C 0.8126(13) -0.1331(12) 0.6334(4) 0.131(10) Uani 0.3 1 d D U P I 2
C193 C 0.7008(10) 0.7008(9) 0.8870(5) 0.064(4) Uani 0.5 1 d D U P F 2
C195 C 0.9892(3) -0.0355(3) 0.52174(19) 0.149(3) Uani 0.5 1 d . . P K 2
C201 C 1.2567(17) 0.2483(17) 0.9206(15) 0.193(18) Uani 0.4 1 d D U P L 2
HU H 1.237130 0.211108 0.899415 0.290 Uiso 0.4 1 calc R U P L 2
HV H 1.225649 0.237915 0.942603 0.290 Uiso 0.4 1 calc R U P L 2
HW H 1.306336 0.250560 0.929196 0.290 Uiso 0.4 1 calc R U P L 2
C203 C 1.2582(9) 0.3197(14) 0.9059(10) 0.128(10) Uani 0.4 1 d D U P L 2
HX H 1.282727 0.357844 0.926410 0.153 Uiso 0.4 1 calc R U P L 2
HY H 1.286905 0.328594 0.882561 0.153 Uiso 0.4 1 calc R U P L 2

loop_
_atom_site_aniso_label
_atom_site_aniso_U_11
_atom_site_aniso_U_22
_atom_site_aniso_U_33
_atom_site_aniso_U_23
_atom_site_aniso_U_13
_atom_site_aniso_U_12
Co1 0.0467(5) 0.0404(5) 0.0417(5) 0.0054(4) 0.0113(4) 0.0211(4)
Co2 0.0454(5) 0.0560(6) 0.0392(5) -0.0023(4) 0.0119(4) 0.0210(4)
Co3 0.0335(4) 0.0501(5) 0.0313(4) 0.0050(4) 0.0031(3) 0.0175(4)
Co4 0.0341(4) 0.0616(6) 0.0342(4) 0.0010(4) -0.0001(3) 0.0194(4)
Fe1 0.0408(5) 0.0538(6) 0.0478(5) 0.0071(4) 0.0110(4) 0.0254(4)
Fe2 0.0440(5) 0.0556(6) 0.0388(5) -0.0038(4) 0.0048(4) 0.0146(4)
Fe3 0.0330(4) 0.0385(5) 0.0338(4) 0.0039(4) 0.0044(3) 0.0171(4)
Fe4 0.0390(5) 0.0591(6) 0.0283(4) 0.0015(4) 0.0054(3) 0.0231(4)
O1 0.042(3) 0.093(4) 0.066(3) -0.010(3) -0.009(2) 0.019(3)
O2 0.051(3) 0.111(5) 0.110(5) -0.024(4) -0.039(3) 0.047(3)
O5 0.088(4) 0.070(3) 0.047(3) 0.005(3) 0.032(3) 0.031(3)
N1 0.037(3) 0.039(3) 0.036(3) 0.002(2) -0.003(2) 0.012(2)
N2 0.035(3) 0.046(3) 0.033(3) -0.001(2) 0.003(2) 0.013(2)
N3 0.039(3) 0.047(3) 0.039(3) 0.004(2) 0.009(2) 0.022(3)
N4 0.035(3) 0.046(3) 0.041(3) 0.002(2) 0.005(2) 0.021(2)
N5 0.037(3) 0.046(3) 0.033(3) -0.003(2) 0.000(2) 0.019(2)
N6 0.045(3) 0.049(3) 0.039(3) 0.000(3) 0.001(2) 0.018(3)
N7 0.037(3) 0.053(3) 0.031(2) 0.001(2) 0.008(2) 0.029(2)
N8 0.048(3) 0.034(3) 0.049(3) -0.003(2) 0.006(2) 0.020(3)
N9 0.050(3) 0.034(3) 0.044(3) 0.001(2) 0.011(2) 0.016(2)
N10 0.040(3) 0.061(4) 0.039(3) -0.010(3) 0.010(2) 0.029(3)
N11 0.046(3) 0.052(3) 0.043(3) -0.010(3) 0.012(2) 0.022(3)
N12 0.045(3) 0.055(3) 0.038(3) -0.008(2) 0.005(2) 0.020(3)
N13 0.030(3) 0.046(3) 0.037(3) 0.000(2) -0.002(2) 0.008(2)
N14 0.041(3) 0.047(3) 0.031(3) 0.003(2) -0.002(2) 0.021(2)
N15 0.050(3) 0.058(3) 0.033(3) 0.010(2) 0.010(2) 0.021(3)
N16 0.035(3) 0.052(3) 0.043(3) -0.006(3) -0.008(2) 0.011(3)
N17 0.047(3) 0.068(4) 0.032(3) -0.003(3) -0.007(2) 0.029(3)
N18 0.030(3) 0.069(4) 0.041(3) -0.007(3) -0.005(2) 0.026(3)
N19 0.055(3) 0.023(3) 0.064(3) 0.010(2) 0.017(3) 0.013(2)
N20 0.072(4) 0.045(3) 0.050(3) 0.001(3) 0.021(3) 0.032(3)
N21 0.056(3) 0.041(3) 0.051(3) 0.014(3) 0.017(3) 0.027(3)
N22 0.047(3) 0.050(3) 0.049(3) -0.001(3) 0.020(3) 0.020(3)
N23 0.052(3) 0.045(3) 0.033(3) -0.004(2) 0.013(2) 0.021(3)
N24 0.050(3) 0.039(3) 0.050(3) 0.002(2) 0.015(2) 0.021(3)
N25 0.033(3) 0.030(3) 0.045(3) 0.005(2) 0.005(2) 0.010(2)
N26 0.046(3) 0.029(3) 0.033(2) 0.008(2) 0.010(2) 0.019(2)
N27 0.034(3) 0.052(3) 0.029(2) 0.005(2) 0.0049(19) 0.023(2)
N28 0.046(3) 0.055(3) 0.035(3) 0.010(3) 0.003(2) 0.022(3)
N29 0.055(3) 0.076(4) 0.029(3) 0.003(3) 0.007(2) 0.038(3)
N30 0.039(3) 0.062(4) 0.034(3) -0.002(3) 0.007(2) 0.016(3)
N31 0.030(3) 0.057(4) 0.057(3) -0.004(3) 0.006(2) 0.023(3)
N32 0.039(3) 0.063(4) 0.059(3) 0.018(3) 0.007(3) 0.025(3)
N33 0.057(4) 0.055(4) 0.096(5) 0.023(3) 0.035(3) 0.036(3)
N34 0.047(3) 0.049(3) 0.057(3) -0.007(3) -0.001(3) 0.005(3)
N35 0.059(4) 0.040(3) 0.052(3) -0.009(3) 0.008(3) 0.009(3)
N36 0.049(3) 0.065(4) 0.040(3) -0.012(3) -0.006(2) 0.010(3)
N37 0.092(6) 0.074(5) 0.067(5) -0.016(4) 0.001(4) 0.000(4)
N38 0.044(3) 0.053(3) 0.054(3) 0.021(3) 0.016(3) 0.019(3)
N39 0.044(4) 0.096(5) 0.081(5) 0.005(4) 0.010(3) 0.034(4)
N40 0.052(3) 0.078(4) 0.053(4) 0.006(3) -0.012(3) 0.029(3)
N42 0.044(3) 0.070(4) 0.039(3) 0.006(3) 0.002(2) 0.025(3)
N44 0.053(4) 0.108(6) 0.092(5) 0.039(5) 0.006(4) 0.043(4)
N45 0.061(4) 0.066(4) 0.039(3) 0.003(3) 0.011(3) 0.023(3)
N47 0.086(5) 0.096(6) 0.046(4) -0.010(4) -0.010(3) 0.002(4)
N48 0.071(4) 0.057(4) 0.070(4) 0.017(3) 0.002(3) 0.021(3)
N49 0.040(3) 0.055(3) 0.044(3) 0.010(3) 0.012(2) 0.019(3)
N50 0.046(3) 0.075(4) 0.058(4) -0.008(3) -0.007(3) 0.029(3)
N51 0.071(4) 0.062(4) 0.067(4) 0.020(3) 0.033(3) 0.030(3)
N52 0.064(5) 0.092(5) 0.070(4) -0.013(4) -0.006(4) 0.000(4)
N53 0.034(3) 0.075(4) 0.044(3) 0.008(3) 0.000(2) 0.013(3)
N56 0.043(3) 0.077(5) 0.068(4) -0.002(3) -0.006(3) 0.019(3)
N57 0.086(5) 0.049(4) 0.076(4) 0.011(3) 0.021(4) 0.031(3)
N59 0.077(4) 0.057(4) 0.057(4) 0.000(3) 0.029(3) 0.026(3)
N60 0.065(4) 0.107(6) 0.054(4) 0.033(4) 0.017(3) 0.016(4)
N63 0.057(3) 0.053(3) 0.040(3) 0.009(3) 0.012(2) 0.018(3)
N64 0.059(4) 0.062(4) 0.050(3) 0.003(3) 0.017(3) 0.031(3)
N65 0.063(4) 0.055(4) 0.076(4) 0.020(3) 0.025(3) 0.012(3)
N66 0.066(4) 0.111(6) 0.052(4) 0.038(4) 0.006(3) 0.030(4)
N67 0.051(3) 0.062(4) 0.051(3) -0.006(3) -0.003(3) 0.018(3)
N68 0.065(4) 0.086(5) 0.125(6) 0.026(5) 0.029(4) 0.049(4)
N70 0.101(7) 0.109(7) 0.089(6) -0.017(6) -0.002(5) -0.023(6)
N74 0.068(5) 0.081(5) 0.123(7) 0.005(5) 0.045(4) 0.023(4)
N77 0.085(5) 0.063(4) 0.064(4) 0.018(3) 0.023(3) 0.040(4)
C1 0.046(4) 0.024(3) 0.026(3) -0.001(2) -0.005(2) 0.013(3)
C2 0.027(3) 0.032(3) 0.042(3) 0.002(3) 0.008(2) 0.017(2)
C3 0.031(3) 0.040(3) 0.034(3) 0.013(3) 0.005(2) 0.016(3)
C4 0.032(3) 0.030(3) 0.034(3) -0.002(2) 0.010(2) 0.013(2)
C5 0.045(4) 0.043(4) 0.024(3) -0.007(2) -0.006(2) 0.027(3)
C6 0.032(3) 0.063(4) 0.033(3) 0.004(3) -0.002(2) 0.021(3)
C7 0.031(3) 0.067(4) 0.028(3) 0.006(3) 0.009(2) 0.027(3)
C8 0.051(4) 0.039(4) 0.040(3) 0.003(3) 0.005(3) 0.022(3)
C9 0.040(3) 0.032(3) 0.051(4) -0.004(3) 0.016(3) 0.012(3)
C10 0.028(3) 0.074(5) 0.026(3) 0.004(3) -0.003(2) 0.019(3)
C11 0.041(3) 0.030(3) 0.047(4) -0.003(3) 0.014(3) 0.015(3)
C12 0.053(4) 0.040(4) 0.028(3) -0.008(3) -0.001(3) 0.021(3)
C13 0.071(5) 0.071(5) 0.051(4) 0.000(4) -0.002(4) 0.034(4)
C15 0.113(8) 0.092(7) 0.066(6) 0.012(5) -0.012(5) 0.036(7)
C16 0.088(6) 0.080(6) 0.055(5) 0.016(5) -0.001(4) 0.013(5)
C17 0.081(5) 0.080(6) 0.053(4) 0.007(4) 0.029(4) 0.039(5)
C18 0.162(12) 0.147(11) 0.048(5) 0.022(6) -0.043(6) 0.021(9)
C20 0.176(11) 0.058(6) 0.109(8) 0.005(5) 0.066(7) 0.071(7)
C21 0.049(5) 0.127(8) 0.066(5) 0.011(5) 0.018(4) 0.005(5)
C22 0.043(4) 0.100(7) 0.096(6) -0.007(5) -0.023(4) 0.037(4)
C23 0.045(5) 0.120(9) 0.127(9) 0.025(8) 0.012(5) -0.017(5)
C24 0.061(5) 0.074(5) 0.052(4) -0.005(4) 0.003(3) 0.027(4)
C26 0.050(5) 0.136(9) 0.083(6) 0.015(6) 0.010(4) 0.035(5)
C28 0.081(7) 0.222(15) 0.115(9) 0.088(10) 0.046(7) 0.056(8)
C30 0.160(13) 0.28(2) 0.152(13) 0.096(14) 0.096(11) 0.132(15)
C31 0.050(4) 0.052(4) 0.066(5) 0.005(4) 0.002(3) 0.018(3)
C32 0.125(11) 0.26(2) 0.127(12) 0.038(12) 0.076(10) 0.077(13)
C33 0.063(5) 0.117(7) 0.035(4) -0.012(4) 0.004(3) 0.037(5)
C34 0.132(11) 0.258(18) 0.105(9) 0.029(11) 0.051(8) 0.124(12)
C35 0.043(5) 0.104(7) 0.089(6) 0.003(5) 0.016(4) 0.023(5)
C36 0.077(6) 0.146(10) 0.081(6) 0.024(6) 0.027(5) 0.058(6)
C37 0.100(7) 0.072(6) 0.074(6) 0.004(5) 0.036(5) 0.037(5)
C38 0.060(5) 0.120(8) 0.089(7) -0.010(6) 0.001(5) 0.041(5)
C40 0.048(4) 0.104(7) 0.062(5) -0.014(5) -0.005(4) 0.030(4)
C41 0.143(10) 0.128(9) 0.062(6) 0.045(6) 0.011(6) 0.089(9)
C42 0.066(5) 0.107(7) 0.075(6) -0.009(5) -0.022(4) 0.037(5)
C44 0.078(6) 0.114(8) 0.055(5) -0.005(5) 0.011(4) 0.039(6)
C45 0.043(4) 0.073(5) 0.050(4) 0.015(4) 0.009(3) 0.027(4)
C46 0.074(6) 0.110(7) 0.050(5) -0.007(5) 0.007(4) 0.046(5)
C47 0.049(4) 0.090(6) 0.076(5) 0.009(5) -0.007(4) 0.017(4)
C48 0.049(4) 0.094(6) 0.055(5) -0.015(4) -0.004(3) 0.024(4)
C50 0.044(4) 0.100(6) 0.055(4) -0.003(4) -0.002(3) 0.029(4)
C52 0.042(4) 0.107(7) 0.077(6) 0.003(5) 0.001(4) 0.024(4)
C53 0.039(4) 0.060(5) 0.099(7) 0.010(5) -0.010(4) 0.005(4)
C54 0.052(5) 0.139(10) 0.100(8) -0.037(7) -0.007(5) 0.046(6)
C55 0.078(7) 0.146(10) 0.045(5) 0.012(6) -0.014(4) 0.018(7)
C56 0.057(6) 0.167(12) 0.096(8) -0.046(8) -0.008(5) 0.054(7)
C57 0.075(6) 0.102(7) 0.062(5) 0.007(5) -0.011(4) 0.034(5)
C58 0.081(8) 0.184(14) 0.112(10) -0.053(10) 0.012(7) 0.030(9)
C59 0.090(7) 0.068(6) 0.128(9) 0.042(6) 0.032(6) 0.019(5)
C60 0.098(9) 0.166(13) 0.126(11) -0.011(10) 0.044(8) 0.023(9)
C61 0.052(4) 0.059(5) 0.066(5) -0.001(4) 0.001(3) 0.031(4)
C62 0.088(8) 0.129(11) 0.147(12) -0.043(9) 0.033(8) -0.003(7)
C63 0.084(6) 0.053(5) 0.070(5) 0.007(4) 0.023(4) 0.039(4)
C64 0.068(6) 0.124(9) 0.101(8) -0.039(7) 0.000(6) 0.023(6)
C65 0.077(5) 0.058(5) 0.046(4) 0.012(3) -0.004(3) 0.032(4)
C66 0.078(7) 0.135(10) 0.114(9) -0.060(8) 0.003(6) 0.026(7)
C67 0.056(5) 0.056(5) 0.075(5) -0.003(4) 0.008(4) 0.009(4)
C68 0.059(6) 0.144(10) 0.093(7) -0.027(7) -0.001(5) 0.039(6)
C69 0.107(7) 0.089(6) 0.049(5) 0.016(4) 0.034(4) 0.050(5)
C70 0.105(9) 0.147(12) 0.099(9) -0.013(8) 0.009(7) 0.028(9)
C71 0.055(5) 0.103(7) 0.070(5) 0.004(5) 0.010(4) 0.030(5)
C72 0.106(10) 0.171(15) 0.119(11) 0.016(11) 0.013(9) 0.046(10)
C73 0.214(16) 0.098(9) 0.124(10) -0.049(8) 0.016(10) 0.094(10)
C74 0.087(9) 0.142(13) 0.189(16) 0.028(12) -0.005(10) 0.042(9)
C76 0.069(7) 0.135(11) 0.138(11) 0.000(9) -0.026(7) 0.056(7)
C77 0.096(7) 0.051(5) 0.108(7) -0.024(5) -0.007(6) 0.047(5)
C78 0.052(5) 0.128(10) 0.115(9) -0.014(8) -0.009(6) 0.042(6)
C79 0.110(8) 0.112(8) 0.042(4) 0.009(5) -0.024(5) 0.043(6)
C80 0.059(6) 0.122(9) 0.095(7) -0.035(7) -0.027(5) 0.056(6)
C85 0.049(4) 0.045(4) 0.053(4) 0.006(3) 0.000(3) 0.022(3)
C89 0.040(4) 0.067(5) 0.068(5) 0.001(4) 0.011(3) 0.020(4)
C91 0.038(4) 0.080(5) 0.045(4) -0.005(4) -0.006(3) 0.020(4)
C93 0.068(6) 0.086(7) 0.160(11) 0.025(7) 0.024(7) 0.019(6)
C107 0.093(6) 0.048(4) 0.070(5) 0.004(4) 0.023(4) 0.040(4)
C109 0.045(4) 0.073(5) 0.068(5) 0.004(4) 0.009(4) 0.010(4)
C111 0.052(6) 0.184(12) 0.087(7) 0.055(8) 0.015(5) -0.018(7)
C113 0.217(16) 0.076(8) 0.094(9) -0.045(6) -0.009(9) 0.046(9)
C117 0.078(6) 0.062(5) 0.112(7) -0.014(5) -0.005(5) 0.041(5)
C123 0.072(5) 0.060(5) 0.037(3) 0.002(3) 0.023(3) 0.030(4)
C125 0.055(5) 0.097(6) 0.042(4) 0.018(4) 0.008(3) 0.033(5)
C127 0.080(5) 0.057(4) 0.041(4) 0.018(3) 0.009(3) 0.025(4)
C135 0.047(4) 0.125(8) 0.047(4) 0.003(4) 0.012(3) 0.031(5)
C137 0.084(6) 0.054(5) 0.117(7) -0.002(5) 0.037(5) 0.022(5)
C138 0.104(8) 0.096(7) 0.070(6) 0.022(5) 0.042(6) 0.048(7)
C139 0.068(5) 0.086(6) 0.050(4) -0.001(4) -0.007(4) 0.016(5)
C140 0.102(8) 0.097(8) 0.072(6) 0.015(5) 0.036(6) 0.042(7)
C141 0.044(4) 0.075(6) 0.083(6) -0.003(5) 0.024(4) 0.008(4)
C142 0.112(9) 0.108(9) 0.094(8) 0.021(7) 0.037(6) 0.042(8)
C143 0.126(7) 0.073(5) 0.172(8) -0.006(5) 0.043(6) 0.073(5)
C144 0.133(11) 0.120(10) 0.115(10) 0.039(8) 0.056(8) 0.039(9)
C145 0.083(6) 0.074(6) 0.044(4) 0.001(4) 0.007(4) 0.012(5)
C146 0.132(10) 0.085(8) 0.113(9) 0.032(7) 0.043(8) 0.037(8)
C147 0.039(4) 0.096(7) 0.105(7) -0.009(6) 0.010(4) 0.010(4)
C148 0.102(8) 0.107(9) 0.090(7) 0.030(7) 0.035(6) 0.048(7)
C149 0.112(7) 0.058(5) 0.103(7) 0.008(5) 0.038(6) 0.046(5)
C150 0.138(11) 0.099(9) 0.099(8) 0.035(7) 0.049(8) 0.050(8)
C151 0.068(5) 0.105(7) 0.065(5) -0.008(5) -0.001(4) 0.040(5)
C152 0.119(9) 0.142(11) 0.071(6) 0.041(7) 0.041(6) 0.068(9)
C153 0.045(5) 0.196(13) 0.089(7) 0.040(8) 0.004(5) 0.027(7)
C154 0.137(12) 0.174(15) 0.099(9) 0.053(10) 0.027(9) 0.078(11)
C156 0.136(12) 0.179(15) 0.097(9) 0.056(10) 0.014(8) 0.066(11)
C157 0.134(10) 0.092(7) 0.076(6) 0.019(6) 0.056(7) 0.035(7)
C158 0.117(10) 0.164(13) 0.070(7) 0.019(8) 0.010(6) 0.037(9)
C160 0.123(9) 0.113(9) 0.052(5) 0.003(5) 0.016(5) 0.039(7)
C161 0.059(5) 0.120(8) 0.125(8) -0.031(7) -0.051(5) 0.050(5)
C162 0.114(8) 0.102(8) 0.058(5) 0.025(5) 0.041(5) 0.051(7)
C163 0.099(8) 0.195(13) 0.049(5) 0.050(7) 0.002(5) 0.041(9)
C164 0.100(7) 0.117(9) 0.055(5) 0.017(5) 0.037(5) 0.053(7)
C166 0.064(5) 0.064(5) 0.057(4) 0.007(4) 0.017(4) 0.026(4)
C167 0.056(4) 0.045(4) 0.050(4) 0.012(3) 0.015(3) 0.020(3)
C168 0.041(4) 0.111(7) 0.065(5) 0.014(5) 0.007(4) -0.008(4)
C170 0.055(4) 0.082(5) 0.042(4) 0.005(4) 0.008(3) 0.025(4)
C171 0.076(6) 0.131(8) 0.055(5) 0.025(5) -0.007(4) 0.038(6)
C172 0.070(5) 0.084(6) 0.040(4) 0.000(4) -0.003(3) 0.026(4)
C173 0.048(4) 0.047(4) 0.048(4) 0.018(3) 0.004(3) 0.018(3)
C174 0.107(8) 0.083(7) 0.089(7) 0.034(6) -0.002(6) 0.022(6)
C175 0.058(4) 0.039(4) 0.065(4) -0.001(3) 0.011(3) 0.027(3)
C176 0.151(12) 0.149(12) 0.058(6) -0.006(7) -0.030(7) -0.012(9)
C177 0.048(4) 0.111(7) 0.035(4) 0.005(4) -0.002(3) 0.033(5)
C178 0.066(6) 0.102(8) 0.099(7) 0.014(6) 0.008(5) 0.009(5)
C179 0.091(6) 0.044(4) 0.069(5) 0.026(4) 0.027(4) 0.032(4)
C180 0.091(6) 0.079(6) 0.042(4) -0.004(4) 0.034(4) 0.038(5)
C181 0.057(4) 0.082(6) 0.052(4) -0.009(4) 0.005(3) 0.033(4)
C182 0.101(7) 0.075(6) 0.085(6) 0.001(5) 0.023(5) 0.048(5)
C185 0.038(4) 0.074(5) 0.064(5) -0.008(4) -0.011(3) 0.024(4)
C186 0.069(6) 0.085(6) 0.085(6) -0.003(5) -0.002(5) 0.033(5)
C187 0.060(5) 0.068(5) 0.055(4) 0.000(4) -0.005(4) 0.020(4)
C190 0.061(5) 0.089(6) 0.048(4) 0.012(4) 0.009(3) 0.026(4)
C192 0.040(4) 0.059(5) 0.091(6) 0.024(4) 0.018(4) 0.011(4)
C194 0.082(6) 0.081(7) 0.100(7) 0.014(6) 0.057(6) 0.024(5)
C196 0.073(7) 0.124(10) 0.104(8) -0.008(7) -0.001(6) -0.005(6)
C198 0.073(6) 0.071(6) 0.097(7) -0.018(5) -0.026(5) 0.031(5)
C202 0.142(9) 0.059(5) 0.095(7) 0.021(5) 0.046(6) 0.050(6)
C204 0.045(4) 0.067(5) 0.070(5) 0.009(4) 0.012(4) 0.025(4)
C206 0.085(7) 0.131(9) 0.103(8) 0.041(7) -0.021(6) 0.047(7)
C208 0.055(4) 0.080(5) 0.058(4) 0.031(4) 0.031(4) 0.036(4)
C210 0.101(8) 0.094(8) 0.227(14) 0.009(9) 0.018(9) 0.069(7)
C212 0.052(4) 0.072(5) 0.054(4) -0.005(4) -0.017(3) 0.011(4)
B1 0.055(5) 0.053(5) 0.055(5) 0.018(4) 0.021(4) 0.023(4)
B2 0.080(7) 0.095(8) 0.057(6) 0.031(6) 0.008(5) 0.019(6)
B3 0.060(5) 0.096(6) 0.107(7) 0.024(5) 0.010(5) 0.044(5)
B5 0.090(8) 0.077(7) 0.056(6) -0.014(5) -0.007(5) -0.010(6)
O3 0.137(10) 0.054(6) 0.099(10) 0.052(6) 0.071(8) 0.057(8)
N41 0.041(7) 0.110(11) 0.136(13) 0.018(10) -0.002(7) 0.049(7)
N58 0.151(18) 0.110(14) 0.094(13) 0.071(12) 0.011(14) 0.015(14)
N61 0.111(15) 0.172(19) 0.092(13) -0.051(13) -0.041(11) -0.006(13)
N69 0.133(13) 0.076(11) 0.099(12) 0.015(10) 0.082(11) 0.033(11)
N76 0.081(12) 0.154(16) 0.159(17) 0.017(13) 0.001(11) 0.074(11)
C29 0.110(17) 0.119(17) 0.104(15) -0.050(14) -0.026(13) -0.012(13)
C39 0.173(19) 0.126(16) 0.134(16) 0.056(15) -0.004(16) 0.017(16)
C75 0.079(16) 0.17(3) 0.18(4) -0.02(3) -0.01(2) -0.06(2)
C82 0.19(2) 0.183(17) 0.145(15) 0.078(14) -0.004(15) 0.011(17)
C84 0.098(14) 0.25(3) 0.23(3) 0.18(3) 0.005(17) 0.010(16)
C86 0.18(2) 0.155(19) 0.131(17) 0.101(15) -0.017(16) 0.042(17)
C88 0.098(12) 0.104(13) 0.114(14) 0.066(11) -0.008(10) 0.026(10)
C90 0.170(14) 0.104(10) 0.080(9) 0.041(9) 0.034(10) 0.028(11)
C92 0.212(17) 0.129(13) 0.126(13) 0.063(11) 0.038(14) 0.027(14)
C94 0.198(15) 0.083(10) 0.095(10) 0.053(9) 0.035(11) 0.004(11)
C96 0.148(13) 0.130(13) 0.137(14) 0.087(12) 0.070(11) 0.057(11)
C98 0.135(12) 0.095(10) 0.123(11) 0.068(9) 0.067(10) 0.056(10)
C100 0.153(13) 0.085(10) 0.131(12) 0.062(9) 0.054(10) 0.018(10)
C102 0.107(9) 0.094(10) 0.093(9) 0.043(8) 0.057(8) 0.033(8)
C104 0.136(11) 0.100(10) 0.113(10) 0.075(9) 0.030(9) 0.030(9)
C106 0.143(13) 0.113(14) 0.114(13) 0.048(11) 0.045(11) 0.052(11)
C108 0.139(11) 0.093(10) 0.082(9) 0.061(8) 0.014(9) 0.020(9)
C115 0.076(11) 0.162(17) 0.144(16) 0.029(13) -0.006(11) 0.074(12)
C129 0.082(12) 0.163(18) 0.157(18) 0.008(15) -0.030(12) 0.095(12)
C131 0.151(18) 0.122(15) 0.089(16) 0.024(14) 0.042(15) 0.047(15)
C159 0.082(11) 0.161(16) 0.177(18) 0.010(14) -0.021(12) 0.078(12)
C165 0.108(15) 0.17(2) 0.075(12) -0.048(13) 0.005(10) -0.002(14)
C169 0.18(2) 0.122(17) 0.104(16) 0.060(14) -0.012(17) 0.026(18)
C188 0.178(16) 0.094(12) 0.105(12) 0.054(10) 0.071(11) 0.066(12)
C200 0.087(8) 0.038(6) 0.060(7) 0.018(5) 0.002(6) 0.026(5)
O4 0.30(6) 0.16(4) 0.11(3) 0.09(3) 0.12(3) 0.18(4)
N43 0.128(13) 0.117(12) 0.110(12) 0.054(11) 0.032(12) 0.021(11)
N54 0.061(12) 0.19(2) 0.123(17) 0.036(16) 0.039(11) 0.070(14)
N62 0.137(19) 0.121(18) 0.15(2) -0.063(17) -0.039(16) 0.011(16)
N71 0.178(14) 0.099(9) 0.076(8) 0.049(8) 0.038(9) 0.064(10)
N72 0.088(11) 0.115(12) 0.111(12) 0.017(9) -0.002(8) 0.052(9)
C27 0.147(15) 0.137(14) 0.149(15) 0.073(13) -0.014(14) -0.007(13)
C43 0.17(2) 0.10(2) 0.091(19) 0.049(18) 0.038(19) 0.03(2)
C81 0.17(3) 0.17(3) 0.08(2) -0.09(2) -0.03(2) 0.02(3)
C83 0.158(16) 0.112(12) 0.095(13) 0.023(11) 0.071(12) 0.058(13)
C87 0.109(18) 0.18(2) 0.14(2) 0.055(18) 0.026(16) 0.090(17)
C110 0.143(15) 0.100(16) 0.132(18) 0.044(15) 0.086(15) 0.070(13)
C112 0.142(19) 0.080(17) 0.16(2) 0.085(16) 0.017(18) 0.044(16)
C114 0.17(2) 0.078(16) 0.124(18) 0.068(15) 0.014(17) 0.009(16)
C116 0.102(11) 0.080(11) 0.090(11) 0.038(8) 0.020(8) 0.029(8)
C118 0.151(16) 0.085(15) 0.096(16) 0.050(15) 0.037(15) 0.031(15)
C120 0.120(15) 0.070(13) 0.108(15) 0.057(12) 0.040(14) 0.040(13)
C122 0.153(14) 0.094(13) 0.109(14) 0.068(12) 0.050(13) 0.030(13)
C124 0.149(16) 0.064(13) 0.120(15) 0.048(13) 0.047(15) 0.053(14)
C126 0.183(18) 0.080(15) 0.089(15) 0.060(14) 0.041(16) 0.012(16)
C128 0.166(16) 0.087(14) 0.086(14) 0.078(12) 0.022(14) 0.036(14)
C130 0.21(2) 0.145(19) 0.118(18) 0.048(17) 0.010(19) 0.01(2)
C132 0.20(2) 0.150(18) 0.123(19) 0.050(18) 0.027(19) 0.01(2)
C134 0.21(2) 0.134(19) 0.102(17) 0.061(16) 0.036(18) 0.010(19)
C136 0.21(2) 0.112(17) 0.117(17) 0.063(15) 0.034(18) 0.005(18)
C119 0.14(2) 0.22(3) 0.13(2) 0.07(2) -0.012(18) 0.11(2)
C121 0.047(10) 0.041(10) 0.049(11) 0.022(8) -0.009(8) 0.017(8)
C133 0.14(2) 0.15(2) 0.15(2) -0.08(2) -0.05(2) 0.01(2)
C155 0.143(16) 0.141(15) 0.143(16) 0.080(14) 0.017(14) 0.020(13)
C183 0.15(2) 0.14(2) 0.10(2) -0.066(18) -0.053(18) 0.044(19)
C184 0.12(2) 0.23(3) 0.15(2) 0.06(2) 0.02(2) 0.08(2)
S1 0.105(2) 0.104(2) 0.0947(19) -0.0052(16) 0.0038(16) 0.0521(18)
S3 0.158(7) 0.131(6) 0.149(7) 0.014(5) 0.047(5) 0.083(5)
F1 0.265(10) 0.219(9) 0.109(5) 0.017(5) 0.026(6) 0.186(8)
F4 0.240(9) 0.172(7) 0.122(6) 0.025(5) -0.048(6) 0.107(7)
F6 0.230(10) 0.129(7) 0.150(7) 0.034(6) -0.001(7) 0.055(7)
F7 0.32(3) 0.65(5) 0.88(7) 0.22(5) 0.34(4) 0.02(3)
F13 0.190(14) 0.096(9) 0.252(17) 0.038(10) 0.082(12) 0.087(10)
O7 0.113(5) 0.127(6) 0.095(5) -0.038(4) -0.034(4) 0.062(5)
O8 0.144(7) 0.185(9) 0.124(7) -0.021(6) 0.025(5) 0.087(7)
O9 0.118(6) 0.092(5) 0.092(5) 0.010(4) 0.004(4) 0.025(4)
O10 0.101(4) 0.063(4) 0.097(4) 0.020(3) 0.021(3) 0.044(3)
O12 0.161(7) 0.108(5) 0.152(7) 0.079(5) 0.060(5) 0.091(5)
O15 0.054(5) 0.027(5) 0.064(6) 0.012(4) 0.009(4) 0.004(4)
N46 0.149(10) 0.166(11) 0.121(9) -0.036(8) -0.021(8) 0.015(9)
N75 0.073(6) 0.163(10) 0.124(8) 0.038(7) 0.016(5) 0.041(6)
C19 0.074(6) 0.106(8) 0.102(7) 0.001(6) -0.010(5) 0.036(6)
C105 0.113(9) 0.115(9) 0.075(7) -0.011(6) 0.013(6) 0.003(7)
C189 0.183(13) 0.133(11) 0.081(8) 0.023(8) 0.006(9) 0.049(10)
C209 0.069(6) 0.110(8) 0.084(7) 0.002(6) 0.018(5) 0.036(6)
C211 0.104(9) 0.143(11) 0.075(7) -0.008(7) 0.007(6) 0.041(8)
S2 0.224(5) 0.233(5) 0.113(3) 0.006(3) 0.008(3) 0.164(5)
S4 0.058(3) 0.076(4) 0.079(3) 0.011(3) 0.007(3) 0.021(3)
S5 0.108(4) 0.151(5) 0.167(5) -0.097(4) 0.038(4) 0.027(4)
F2 0.52(3) 0.201(12) 0.299(18) 0.033(12) -0.001(17) 0.193(17)
F3 0.14(3) 0.16(3) 0.12(2) 0.05(2) 0.06(2) 0.05(2)
F5 0.31(3) 0.27(3) 0.29(3) 0.048(19) 0.002(19) 0.096(19)
F8 0.18(2) 0.077(9) 0.064(10) 0.010(8) 0.032(12) 0.020(13)
F10 0.097(10) 0.111(11) 0.147(17) 0.077(12) 0.060(11) 0.066(9)
F14 0.24(2) 0.072(9) 0.135(14) 0.029(9) 0.105(13) 0.081(12)
F15 0.225(11) 0.199(10) 0.237(13) 0.044(9) 0.051(9) 0.030(8)
O11 0.083(9) 0.074(9) 0.139(13) 0.016(9) 0.020(9) -0.004(7)
O14 0.108(18) 0.16(2) 0.18(2) -0.030(16) 0.089(16) 0.050(15)
O17 0.27(5) 0.16(4) 0.07(3) -0.06(3) 0.01(3) 0.08(4)
O18 0.37(2) 0.270(15) 0.131(10) 0.036(10) 0.012(11) 0.176(15)
O19 0.150(8) 0.279(13) 0.154(8) -0.045(8) 0.017(7) 0.143(9)
O20 0.147(8) 0.188(9) 0.274(13) -0.080(9) 0.089(8) 0.042(7)
O21 0.134(6) 0.165(7) 0.170(8) -0.083(6) 0.003(5) 0.069(6)
O22 0.282(14) 0.168(9) 0.199(11) -0.097(8) 0.026(10) 0.047(9)
O23 0.115(11) 0.149(12) 0.194(15) -0.053(12) -0.044(11) 0.028(9)
O25 0.196(12) 0.278(16) 0.37(2) 0.127(15) 0.023(12) 0.155(12)
C14 0.140(14) 0.131(14) 0.142(14) 0.014(9) 0.020(9) 0.054(9)
C49 0.071(12) 0.20(2) 0.19(2) -0.08(2) 0.023(14) 0.015(14)
C95 0.74(7) 0.22(2) 0.080(11) -0.003(13) -0.04(2) 0.30(4)
C97 0.126(14) 0.046(9) 0.089(12) 0.006(9) 0.014(12) 0.047(10)
C99 0.18(3) 0.13(2) 0.21(3) -0.02(2) -0.05(2) 0.008(19)
C197 0.21(3) 0.18(2) 0.088(16) -0.046(16) 0.01(2) 0.08(2)
C199 0.131(16) 0.160(17) 0.176(19) -0.008(16) -0.046(15) 0.035(14)
S6 0.075(4) 0.060(3) 0.080(4) 0.018(3) 0.009(3) 0.028(3)
F9 0.147(8) 0.188(9) 0.274(13) -0.080(9) 0.089(8) 0.042(7)
F11 0.120(16) 0.130(17) 0.17(2) 0.044(16) 0.086(15) 0.054(14)
F12 0.173(14) 0.117(12) 0.093(10) -0.021(8) -0.032(9) 0.093(11)
F16 0.163(18) 0.104(15) 0.116(14) 0.004(11) -0.015(11) 0.083(14)
F17 0.134(6) 0.165(7) 0.170(8) -0.083(6) 0.003(5) 0.069(6)
F18 0.093(9) 0.112(10) 0.184(14) -0.042(9) 0.000(9) 0.053(7)
F19 0.282(14) 0.168(9) 0.199(11) -0.097(8) 0.026(10) 0.047(9)
F20 0.133(17) 0.081(13) 0.20(2) 0.014(14) 0.100(16) 0.042(12)
O6 0.14(2) 0.052(13) 0.098(19) -0.026(12) 0.075(15) -0.023(13)
O13 0.13(2) 0.17(2) 0.091(15) 0.007(14) -0.032(13) 0.073(16)
O16 0.12(2) 0.12(2) 0.17(3) -0.066(19) -0.01(2) 0.030(17)
O24 0.074(10) 0.158(14) 0.174(16) -0.005(13) -0.005(10) 0.070(10)
C25 0.050(12) 0.111(18) 0.053(13) 0.010(12) 0.003(9) 0.047(12)
C101 0.057(13) 0.142(17) 0.132(18) 0.020(16) -0.013(13) 0.037(13)
C191 0.145(19) 0.109(18) 0.16(2) 0.015(17) 0.077(17) 0.059(17)
C193 0.066(9) 0.070(10) 0.079(10) 0.004(8) 0.009(8) 0.055(8)
C195 0.108(4) 0.151(5) 0.167(5) -0.097(4) 0.038(4) 0.027(4)
C201 0.10(2) 0.17(3) 0.33(5) 0.00(4) -0.05(3) 0.09(2)
C203 0.062(14) 0.14(2) 0.17(2) -0.02(2) 0.012(16) 0.033(15)

loop_
_atom_type_symbol
_atom_type_description
_atom_type_scat_dispersion_real
_atom_type_scat_dispersion_imag
_atom_type_scat_source
C C 0.0033 0.0016 'International Tables Vol C Tables 4.2.6.8 and 6.1.1.4'
H H 0.0000 0.0000 'International Tables Vol C Tables 4.2.6.8 and 6.1.1.4'
B B 0.0013 0.0007 'International Tables Vol C Tables 4.2.6.8 and 6.1.1.4'
Co Co 0.3494 0.9721 'International Tables Vol C Tables 4.2.6.8 and 6.1.1.4'
F F 0.0171 0.0103 'International Tables Vol C Tables 4.2.6.8 and 6.1.1.4'
Fe Fe 0.3463 0.8444 'International Tables Vol C Tables 4.2.6.8 and 6.1.1.4'
N N 0.0061 0.0033 'International Tables Vol C Tables 4.2.6.8 and 6.1.1.4'
O O 0.0106 0.0060 'International Tables Vol C Tables 4.2.6.8 and 6.1.1.4'
S S 0.1246 0.1234 'International Tables Vol C Tables 4.2.6.8 and 6.1.1.4'

loop_
_geom_angle_atom_site_label_1
_geom_angle_atom_site_label_2
_geom_angle_atom_site_label_3
_geom_angle
_geom_angle_site_symmetry_1
_geom_angle_site_symmetry_3
_geom_angle_publ_flag
N7 Co1 N8 90.06(19) . . ?
N7 Co1 N9 91.99(18) . . ?
N7 Co1 N19 95.33(19) . . ?
N7 Co1 N20 173.7(2) . . ?
N7 Co1 N21 90.86(19) . . ?
N8 Co1 N19 172.8(2) . . ?
N8 Co1 N20 91.5(2) . . ?
N8 Co1 N21 93.4(2) . . ?
N9 Co1 N8 93.0(2) . . ?
N9 Co1 N19 91.5(2) . . ?
N9 Co1 N20 94.1(2) . . ?
N9 Co1 N21 173.0(2) . . ?
N19 Co1 N21 81.9(2) . . ?
N20 Co1 N19 82.6(2) . . ?
N20 Co1 N21 82.9(2) . . ?
N10 Co2 N12 92.9(2) . . ?
N10 Co2 N22 91.0(2) . . ?
N10 Co2 N23 91.73(19) . . ?
N10 Co2 N24 172.5(2) . . ?
N11 Co2 N10 92.5(2) . . ?
N11 Co2 N12 93.4(2) . . ?
N11 Co2 N22 91.8(2) . . ?
N11 Co2 N23 173.57(19) . . ?
N11 Co2 N24 92.8(2) . . ?
N12 Co2 N22 173.3(2) . . ?
N12 Co2 N23 91.2(2) . . ?
N12 Co2 N24 92.1(2) . . ?
N22 Co2 N23 83.2(2) . . ?
N22 Co2 N24 83.5(2) . . ?
N24 Co2 N23 82.5(2) . . ?
N1 Co3 N2 92.49(18) . . ?
N1 Co3 N13 174.70(19) . . ?
N1 Co3 N14 92.45(19) . . ?
N1 Co3 N15 95.42(19) . . ?
N2 Co3 N13 91.96(19) . . ?
N2 Co3 N14 173.6(2) . . ?
N2 Co3 N15 93.18(19) . . ?
N3 Co3 N1 93.05(19) . . ?
N3 Co3 N2 91.11(19) . . ?
N3 Co3 N13 89.73(19) . . ?
N3 Co3 N14 92.61(19) . . ?
N3 Co3 N15 170.3(2) . . ?
N13 Co3 N14 82.91(19) . . ?
N13 Co3 N15 81.5(2) . . ?
N14 Co3 N15 82.38(19) . . ?
N4 Co4 N5 91.58(19) . . ?
N4 Co4 N16 92.77(19) . . ?
N4 Co4 N17 173.74(19) . . ?
N4 Co4 N18 91.09(19) . . ?
N5 Co4 N16 173.1(2) . . ?
N5 Co4 N17 92.1(2) . . ?
N5 Co4 N18 91.6(2) . . ?
N6 Co4 N4 93.21(19) . . ?
N6 Co4 N5 94.2(2) . . ?
N6 Co4 N16 90.8(2) . . ?
N6 Co4 N17 91.6(2) . . ?
N6 Co4 N18 172.7(2) . . ?
N16 Co4 N18 83.0(2) . . ?
N17 Co4 N16 83.1(2) . . ?
N17 Co4 N18 83.72(19) . . ?
N32 Fe1 N31 89.0(2) . . ?
N32 Fe1 N33 88.4(3) . . ?
N33 Fe1 N31 87.5(2) . . ?
C7 Fe1 N31 92.3(2) . . ?
C7 Fe1 N32 90.3(2) . . ?
C7 Fe1 N33 178.7(3) . . ?
C8 Fe1 N31 179.1(2) . . ?
C8 Fe1 N32 90.8(2) . . ?
C8 Fe1 N33 91.6(2) . . ?
C8 Fe1 C7 88.5(2) . . ?
C9 Fe1 N31 92.2(2) . . ?
C9 Fe1 N32 177.9(2) . . ?
C9 Fe1 N33 93.4(3) . . ?
C9 Fe1 C7 88.0(2) . . ?
C9 Fe1 C8 88.0(3) . . ?
N34 Fe2 N36 87.9(2) . . ?
N35 Fe2 N34 87.8(2) . . ?
N35 Fe2 N36 88.4(2) . . ?
N35 Fe2 C10 178.5(3) . . ?
N35 Fe2 C12 91.2(2) . . ?
C10 Fe2 N34 93.6(2) . . ?
C10 Fe2 N36 91.6(2) . . ?
C11 Fe2 N34 92.7(2) . . ?
C11 Fe2 N35 92.0(2) . . ?
C11 Fe2 N36 179.3(3) . . ?
C11 Fe2 C10 88.0(2) . . ?
C11 Fe2 C12 87.6(2) . . ?
C12 Fe2 N34 179.0(2) . . ?
C12 Fe2 N36 91.8(2) . . ?
C12 Fe2 C10 87.3(2) . . ?
N25 Fe3 N27 87.43(19) . . ?
N26 Fe3 N25 88.2(2) . . ?
N26 Fe3 N27 88.34(18) . . ?
C1 Fe3 N25 177.8(2) . . ?
C1 Fe3 N26 92.1(2) . . ?
C1 Fe3 N27 94.8(2) . . ?
C2 Fe3 N25 91.2(2) . . ?
C2 Fe3 N26 179.1(2) . . ?
C2 Fe3 N27 92.3(2) . . ?
C2 Fe3 C1 88.5(2) . . ?
C2 Fe3 C3 88.0(2) . . ?
C3 Fe3 N25 89.4(2) . . ?
C3 Fe3 N26 91.3(2) . . ?
C3 Fe3 N27 176.9(2) . . ?
C3 Fe3 C1 88.3(2) . . ?
N29 Fe4 N28 88.5(2) . . ?
N29 Fe4 N30 88.2(2) . . ?
N30 Fe4 N28 87.8(2) . . ?
C4 Fe4 N28 91.7(2) . . ?
C4 Fe4 N29 179.5(2) . . ?
C4 Fe4 N30 91.4(2) . . ?
C4 Fe4 C6 88.5(2) . . ?
C5 Fe4 N28 93.1(2) . . ?
C5 Fe4 N29 91.9(2) . . ?
C5 Fe4 N30 179.1(2) . . ?
C5 Fe4 C4 88.6(2) . . ?
C5 Fe4 C6 86.9(2) . . ?
C6 Fe4 N28 179.8(2) . . ?
C6 Fe4 N29 91.3(2) . . ?
C6 Fe4 N30 92.2(2) . . ?
C47 O1 C212 113.9(6) . . ?
C22 O2 C161 111.4(6) . . ?
C180 O5 C17 113.7(5) . . ?
C1 N1 Co3 171.9(5) . . ?
C4 N2 Co3 176.0(5) . . ?
C7 N3 Co3 172.4(5) . . ?
C2 N4 Co4 178.6(4) . . ?
C5 N5 Co4 179.3(5) . . ?
C10 N6 Co4 178.9(6) . . ?
C3 N7 Co1 175.7(5) . . ?
C8 N8 Co1 176.2(5) . . ?
C11 N9 Co1 177.1(5) . . ?
C6 N10 Co2 176.1(5) . . ?
C9 N11 Co2 177.2(5) . . ?
C12 N12 Co2 177.7(6) . . ?
N53 N13 Co3 122.3(4) . . ?
C170 N13 Co3 132.0(4) . . ?
C170 N13 N53 105.7(5) . . ?
N42 N14 Co3 120.7(4) . . ?
C45 N14 Co3 134.7(5) . . ?
C45 N14 N42 104.6(5) . . ?
N67 N15 Co3 119.0(4) . . ?
C61 N15 Co3 134.6(5) . . ?
C61 N15 N67 106.2(6) . . ?
N56 N16 Co4 119.3(4) . . ?
C109 N16 Co4 135.6(5) . . ?
C109 N16 N56 105.1(6) . . ?
N40 N17 Co4 119.2(4) . . ?
C172 N17 Co4 134.6(5) . . ?
C172 N17 N40 105.2(5) . . ?
N50 N18 Co4 119.9(4) . . ?
C187 N18 Co4 135.7(4) . . ?
C187 N18 N50 104.1(5) . . ?
N65 N19 Co1 120.0(4) . . ?
C67 N19 Co1 133.8(5) . . ?
C67 N19 N65 106.0(6) . . ?
N57 N20 Co1 121.0(4) . . ?
C107 N20 Co1 136.4(5) . . ?
C107 N20 N57 102.6(5) . . ?
N77 N21 Co1 120.6(5) . . ?
C13 N21 Co1 133.1(5) . . ?
C13 N21 N77 105.8(6) . . ?
N64 N22 Co2 118.5(4) . . ?
C89 N22 Co2 136.2(5) . . ?
C89 N22 N64 105.1(5) . . ?
N45 N23 Co2 120.3(4) . . ?
C24 N23 Co2 133.3(4) . . ?
C24 N23 N45 105.8(5) . . ?
N59 N24 Co2 120.5(4) . . ?
C63 N24 Co2 136.2(5) . . ?
C63 N24 N59 103.2(5) . . ?
N38 N25 Fe3 122.5(4) . . ?
C31 N25 Fe3 129.1(4) . . ?
C31 N25 N38 107.4(5) . . ?
N63 N26 Fe3 121.1(4) . . ?
C85 N26 Fe3 130.9(4) . . ?
C85 N26 N63 107.1(5) . . ?
N49 N27 Fe3 116.6(4) . . ?
C173 N27 Fe3 135.9(4) . . ?
C173 N27 N49 107.1(5) . . ?
N48 N28 Fe4 115.9(4) . . ?
C181 N28 Fe4 133.5(5) . . ?
C181 N28 N48 110.6(6) . . ?
N66 N29 Fe4 119.5(5) . . ?
C33 N29 Fe4 131.4(6) . . ?
C33 N29 N66 108.9(6) . . ?
N60 N30 Fe4 121.5(4) . . ?
C135 N30 Fe4 129.9(6) . . ?
C135 N30 N60 108.4(6) . . ?
N39 N31 Fe1 118.3(5) . . ?
C166 N31 Fe1 133.4(5) . . ?
C166 N31 N39 108.3(6) . . ?
N44 N32 Fe1 120.4(5) . . ?
C190 N32 Fe1 132.4(5) . . ?
C190 N32 N44 107.2(6) . . ?
N68 N33 Fe1 119.5(5) . . ?
C137 N33 Fe1 132.4(5) . . ?
C137 N33 N68 108.0(6) . . ?
N52 N34 Fe2 120.2(5) . . ?
C71 N34 Fe2 132.0(5) . . ?
C71 N34 N52 107.8(6) . . ?
N37 N35 Fe2 122.2(5) . . ?
C182 N35 Fe2 132.7(6) . . ?
C182 N35 N37 105.1(7) . . ?
N47 N36 Fe2 119.1(5) . . ?
C16 N36 Fe2 132.9(5) . . ?
C16 N36 N47 108.0(6) . . ?
N35 N37 B5 115.4(7) . . ?
C113 N37 N35 109.2(9) . . ?
C113 N37 B5 135.4(9) . . ?
N25 N38 B1 115.9(5) . . ?
C192 N38 N25 108.6(6) . . ?
C192 N38 B1 135.2(6) . . ?
N31 N39 B3 120.0(6) . . ?
C35 N39 N31 107.9(7) . . ?
C35 N39 B3 132.0(7) . . ?
N17 N40 C185 119.3(5) . . ?
C57 N40 N17 110.6(6) . . ?
C57 N40 C185 129.9(7) . . ?
N14 N42 C91 119.3(5) . . ?
C177 N42 N14 109.9(6) . . ?
C177 N42 C91 130.7(6) . . ?
N32 N44 B3 118.2(7) . . ?
C206 N44 N32 107.1(7) . . ?
C206 N44 B3 134.6(8) . . ?
N23 N45 C123 119.8(5) . . ?
N23 N45 C145 110.1(6) . . ?
C145 N45 C123 129.9(6) . . ?
N36 N47 B5 118.8(6) . . ?
C176 N47 N36 108.3(8) . . ?
C176 N47 B5 132.8(9) . . ?
N28 N48 B2 122.4(7) . . ?
C174 N48 N28 107.1(7) . . ?
C174 N48 B2 130.5(8) . . ?
N27 N49 B1 121.5(5) . . ?
C167 N49 N27 107.8(5) . . ?
C167 N49 B1 130.5(5) . . ?
N18 N50 C185 119.2(5) . . ?
C186 N50 N18 112.1(6) . . ?
C186 N50 C185 128.7(6) . . ?
N74 N51 C69 109.5(7) . . ?
N74 N51 B1 119.9(7) . . ?
C69 N51 B1 129.4(7) . . ?
N34 N52 B5 117.4(7) . . ?
C196 N52 N34 108.1(8) . . ?
C196 N52 B5 134.5(8) . . ?
N13 N53 C91 118.6(5) . . ?
C168 N53 N13 110.3(6) . . ?
C168 N53 C91 131.0(6) . . ?
N16 N56 C185 119.5(5) . . ?
C147 N56 N16 110.7(7) . . ?
C147 N56 C185 129.6(7) . . ?
N20 N57 C179 118.5(5) . . ?
C202 N57 N20 112.1(6) . . ?
C202 N57 C179 129.4(7) . . ?
N24 N59 C123 119.0(5) . . ?
C37 N59 N24 111.2(6) . . ?
C37 N59 C123 129.3(6) . . ?
N30 N60 C111 107.1(8) . . ?
N30 N60 B2 116.7(6) . . ?
C111 N60 B2 136.0(9) . . ?
N26 N63 B1 117.0(5) . . ?
C127 N63 N26 107.7(5) . . ?
C127 N63 B1 134.8(6) . . ?
N22 N64 C123 120.8(5) . . ?
C208 N64 N22 109.3(6) . . ?
C208 N64 C123 129.9(6) . . ?
N19 N65 C179 121.3(6) . . ?
C59 N65 N19 110.2(7) . . ?
C59 N65 C179 128.4(7) . . ?
N29 N66 C163 106.2(8) . . ?
N29 N66 B2 118.9(6) . . ?
C163 N66 B2 134.7(9) . . ?
N15 N67 C91 119.9(5) . . ?
C198 N67 N15 109.9(6) . . ?
C198 N67 C91 130.2(6) . . ?
N33 N68 B3 119.2(6) . . ?
C210 N68 N33 108.5(8) . . ?
C210 N68 B3 132.3(8) . . ?
N61 N70 B5 123.9(11) . . ?
N61 N70 C165 106.1(11) . . ?
C165 N70 B5 127.5(11) . . ?
N62 N70 B5 119.3(12) . . ?
N62 N70 C183 111.5(7) . . ?
C183 N70 B5 127.7(12) . . ?
N51 N74 C194 104.1(8) . . ?
N21 N77 C41 106.7(8) . . ?
N21 N77 C179 120.4(6) . . ?
C41 N77 C179 132.6(8) . . ?
N1 C1 Fe3 178.4(5) . . ?
N4 C2 Fe3 177.8(5) . . ?
N7 C3 Fe3 176.0(5) . . ?
N2 C4 Fe4 179.3(6) . . ?
N5 C5 Fe4 178.0(5) . . ?
N10 C6 Fe4 178.3(5) . . ?
N3 C7 Fe1 177.8(5) . . ?
N8 C8 Fe1 178.1(5) . . ?
N11 C9 Fe1 177.1(5) . . ?
N6 C10 Fe2 178.3(6) . . ?
N9 C11 Fe2 179.6(5) . . ?
N12 C12 Fe2 179.2(6) . . ?
N21 C13 H13 123.7 . . ?
N21 C13 C15 112.5(8) . . ?
C15 C13 H13 123.7 . . ?
C13 C15 H15 127.9 . . ?
C41 C15 C13 104.1(9) . . ?
C41 C15 H15 127.9 . . ?
N36 C16 H16 125.9 . . ?
N36 C16 C18 108.3(9) . . ?
C18 C16 H16 125.9 . . ?
O5 C17 H17A 110.7 . . ?
O5 C17 H17B 110.7 . . ?
O5 C17 C164 105.2(6) . . ?
H17A C17 H17B 108.8 . . ?
C164 C17 H17A 110.7 . . ?
C164 C17 H17B 110.7 . . ?
C16 C18 H18 126.9 . . ?
C176 C18 C16 106.3(10) . . ?
C176 C18 H18 126.9 . . ?
C107 C20 H20 125.8 . . ?
C107 C20 C202 108.5(7) . . ?
C202 C20 H20 125.8 . . ?
C168 C21 H21 127.2 . . ?
C168 C21 C170 105.6(7) . . ?
C170 C21 H21 127.2 . . ?
O2 C22 H22A 110.7 . . ?
O2 C22 H22B 110.7 . . ?
O2 C22 C185 105.4(6) . . ?
H22A C22 H22B 108.8 . . ?
C185 C22 H22A 110.7 . . ?
C185 C22 H22B 110.7 . . ?
C71 C23 H23 126.2 . . ?
C196 C23 H23 126.2 . . ?
C196 C23 C71 107.5(9) . . ?
N23 C24 H24 124.7 . . ?
N23 C24 C139 110.7(7) . . ?
C139 C24 H24 124.7 . . ?
C28 C26 C36 117.0(9) . . ?
C28 C26 C52 121.9(10) . . ?
C52 C26 C36 121.1(9) . . ?
C26 C28 H28 119.5 . . ?
C30 C28 C26 121.0(13) . . ?
C30 C28 H28 119.5 . . ?
C28 C30 H30 119.3 . . ?
C28 C30 C32 121.4(14) . . ?
C32 C30 H30 119.3 . . ?
N25 C31 H31 125.7 . . ?
N25 C31 C53 108.6(7) . . ?
C53 C31 H31 125.7 . . ?
C30 C32 H32 120.1 . . ?
C34 C32 C30 119.9(12) . . ?
C34 C32 H32 120.1 . . ?
N29 C33 H33 124.9 . . ?
N29 C33 C55 110.2(9) . . ?
C55 C33 H33 124.9 . . ?
C32 C34 H34 119.6 . . ?
C32 C34 C36 120.7(13) . . ?
C36 C34 H34 119.6 . . ?
N39 C35 H35 125.6 . . ?
N39 C35 C141 108.8(7) . . ?
C141 C35 H35 125.6 . . ?
C34 C36 C26 119.9(10) . . ?
C38 C36 C26 117.9(8) . . ?
C38 C36 C34 122.2(10) . . ?
N59 C37 H37 126.7 . . ?
C149 C37 N59 106.6(7) . . ?
C149 C37 H37 126.7 . . ?
C36 C38 H38 118.7 . . ?
C36 C38 C40 122.5(9) . . ?
C40 C38 H38 118.7 . . ?
C38 C40 C42 121.7(9) . . ?
C38 C40 C50 119.4(8) . . ?
C42 C40 C50 118.9(7) . . ?
N77 C41 H41 124.6 . . ?
C15 C41 N77 110.8(8) . . ?
C15 C41 H41 124.6 . . ?
C40 C42 H42 119.2 . . ?
C44 C42 C40 121.6(9) . . ?
C44 C42 H42 119.2 . . ?
C42 C44 H44 120.1 . . ?
C42 C44 C46 119.8(9) . . ?
C46 C44 H44 120.1 . . ?
N14 C45 H45 124.1 . . ?
N14 C45 C125 111.9(7) . . ?
C125 C45 H45 124.1 . . ?
C44 C46 H46 118.9 . . ?
C48 C46 C44 122.2(8) . . ?
C48 C46 H46 118.9 . . ?
O1 C47 H47A 110.3 . . ?
O1 C47 H47B 110.3 . . ?
O1 C47 C52 107.1(7) . . ?
H47A C47 H47B 108.5 . . ?
C52 C47 H47A 110.3 . . ?
C52 C47 H47B 110.3 . . ?
C46 C48 H48 119.5 . . ?
C46 C48 C50 121.0(8) . . ?
C50 C48 H48 119.5 . . ?
C48 C50 C40 116.5(8) . . ?
C52 C50 C40 120.2(7) . . ?
C52 C50 C48 123.2(8) . . ?
C26 C52 C47 119.9(8) . . ?
C50 C52 C26 118.7(8) . . ?
C50 C52 C47 121.0(7) . . ?
C31 C53 H53 126.8 . . ?
C192 C53 C31 106.5(7) . . ?
C192 C53 H53 126.8 . . ?
C64 C54 C56 116.6(12) . . ?
C80 C54 C56 124.6(11) . . ?
C80 C54 C64 118.7(10) . . ?
C33 C55 H55 127.4 . . ?
C163 C55 C33 105.2(8) . . ?
C163 C55 H55 127.4 . . ?
C54 C56 H56 119.2 . . ?
C58 C56 C54 121.6(12) . . ?
C58 C56 H56 119.2 . . ?
N40 C57 H57 127.1 . . ?
C79 C57 N40 105.7(7) . . ?
C79 C57 H57 127.1 . . ?
C56 C58 H58 119.2 . . ?
C56 C58 C60 121.6(13) . . ?
C60 C58 H58 119.2 . . ?
N65 C59 H59 126.2 . . ?
C93 C59 N65 107.6(8) . . ?
C93 C59 H59 126.2 . . ?
C58 C60 H60 119.6 . . ?
C62 C60 C58 120.8(13) . . ?
C62 C60 H60 119.6 . . ?
N15 C61 H61 124.8 . . ?
N15 C61 C117 110.3(7) . . ?
C117 C61 H61 124.8 . . ?
C60 C62 H62 120.3 . . ?
C60 C62 C64 119.4(12) . . ?
C64 C62 H62 120.3 . . ?
N24 C63 H63 123.8 . . ?
N24 C63 C149 112.4(7) . . ?
C149 C63 H63 123.8 . . ?
C62 C64 C54 119.9(11) . . ?
C66 C64 C54 119.3(12) . . ?
C66 C64 C62 120.8(11) . . ?
C85 C65 H65 127.3 . . ?
C127 C65 H65 127.3 . . ?
C127 C65 C85 105.4(6) . . ?
C64 C66 H66 118.9 . . ?
C64 C66 C68 122.1(10) . . ?
C68 C66 H66 118.9 . . ?
N19 C67 H67 125.5 . . ?
N19 C67 C93 109.0(8) . . ?
C93 C67 H67 125.5 . . ?
C66 C68 C70 121.9(11) . . ?
C66 C68 C78 118.1(11) . . ?
C70 C68 C78 120.0(12) . . ?
N51 C69 H69 125.2 . . ?
N51 C69 C157 109.5(10) . . ?
C157 C69 H69 125.2 . . ?
C68 C70 H70 119.8 . . ?
C72 C70 C68 120.3(13) . . ?
C72 C70 H70 119.8 . . ?
N34 C71 C23 107.8(9) . . ?
N34 C71 H71 126.1 . . ?
C23 C71 H71 126.1 . . ?
C70 C72 H72 119.1 . . ?
C70 C72 C74 121.9(15) . . ?
C74 C72 H72 119.1 . . ?
C113 C73 H73 127.5 . . ?
C182 C73 H73 127.5 . . ?
C182 C73 C113 105.0(11) . . ?
C72 C74 H74 119.7 . . ?
C72 C74 C76 120.7(15) . . ?
C76 C74 H74 119.7 . . ?
C74 C76 H76 120.2 . . ?
C78 C76 C74 119.7(13) . . ?
C78 C76 H76 120.2 . . ?
C174 C77 H77 126.4 . . ?
C174 C77 C181 107.2(8) . . ?
C181 C77 H77 126.4 . . ?
C76 C78 C68 117.3(12) . . ?
C80 C78 C68 119.1(12) . . ?
C80 C78 C76 123.6(12) . . ?
C57 C79 H79 126.1 . . ?
C57 C79 C172 107.8(8) . . ?
C172 C79 H79 126.1 . . ?
C54 C80 C161 118.5(10) . . ?
C78 C80 C54 122.6(10) . . ?
C78 C80 C161 118.8(12) . . ?
N26 C85 C65 109.8(6) . . ?
N26 C85 H85 125.1 . . ?
C65 C85 H85 125.1 . . ?
N22 C89 H89 124.2 . . ?
N22 C89 C204 111.7(7) . . ?
C204 C89 H89 124.2 . . ?
N42 C91 C212 109.6(6) . . ?
N53 C91 N42 111.0(6) . . ?
N53 C91 N67 109.3(5) . . ?
N53 C91 C212 109.8(6) . . ?
N67 C91 N42 108.3(5) . . ?
N67 C91 C212 108.8(6) . . ?
C59 C93 C67 107.1(9) . . ?
C59 C93 H93 126.5 . . ?
C67 C93 H93 126.5 . . ?
N20 C107 C20 112.2(7) . . ?
N20 C107 H107 123.9 . . ?
C20 C107 H107 123.9 . . ?
N16 C109 H109 124.2 . . ?
N16 C109 C178 111.6(8) . . ?
C178 C109 H109 124.2 . . ?
N60 C111 H111 125.4 . . ?
C153 C111 N60 109.1(9) . . ?
C153 C111 H111 125.4 . . ?
N37 C113 C73 109.2(9) . . ?
N37 C113 H113 125.4 . . ?
C73 C113 H113 125.4 . . ?
C61 C117 H117 126.1 . . ?
C198 C117 C61 107.7(7) . . ?
C198 C117 H117 126.1 . . ?
N45 C123 N59 108.5(6) . . ?
N45 C123 N64 109.5(5) . . ?
N45 C123 C180 111.4(6) . . ?
N59 C123 N64 109.8(6) . . ?
N59 C123 C180 108.4(5) . . ?
N64 C123 C180 109.2(6) . . ?
C45 C125 H125 127.2 . . ?
C177 C125 C45 105.6(7) . . ?
C177 C125 H125 127.2 . . ?
N63 C127 C65 110.0(6) . . ?
N63 C127 H127 125.0 . . ?
C65 C127 H127 125.0 . . ?
N30 C135 H135 125.7 . . ?
N30 C135 C153 108.5(9) . . ?
C153 C135 H135 125.7 . . ?
N33 C137 H137 126.0 . . ?
N33 C137 C143 108.1(9) . . ?
C143 C137 H137 126.0 . . ?
C140 C138 C148 115.8(11) . . ?
C164 C138 C140 124.5(10) . . ?
C164 C138 C148 119.6(11) . . ?
C24 C139 H139 127.1 . . ?
C145 C139 C24 105.8(7) . . ?
C145 C139 H139 127.1 . . ?
C138 C140 H140 118.8 . . ?
C142 C140 C138 122.4(11) . . ?
C142 C140 H140 118.8 . . ?
C35 C141 H141 127.6 . . ?
C166 C141 C35 104.8(7) . . ?
C166 C141 H141 127.6 . . ?
C140 C142 H142 120.5 . . ?
C140 C142 C144 119.1(12) . . ?
C144 C142 H142 120.5 . . ?
C137 C143 H143 126.6 . . ?
C137 C143 C210 106.7(9) . . ?
C210 C143 H143 126.6 . . ?
C142 C144 H144 119.3 . . ?
C146 C144 C142 121.4(14) . . ?
C146 C144 H144 119.3 . . ?
N45 C145 H145 126.2 . . ?
C139 C145 N45 107.7(7) . . ?
C139 C145 H145 126.2 . . ?
C144 C146 H146 119.3 . . ?
C144 C146 C148 121.5(12) . . ?
C148 C146 H146 119.3 . . ?
N56 C147 H147 126.9 . . ?
C178 C147 N56 106.2(8) . . ?
C178 C147 H147 126.9 . . ?
C146 C148 C138 119.8(11) . . ?
C150 C148 C138 118.6(12) . . ?
C150 C148 C146 121.6(12) . . ?
C37 C149 C63 106.3(8) . . ?
C37 C149 H149 126.8 . . ?
C63 C149 H149 126.8 . . ?
C148 C150 H150 118.5 . . ?
C148 C150 C152 123.0(11) . . ?
C152 C150 H150 118.5 . . ?
C186 C151 H151 127.0 . . ?
C186 C151 C187 105.9(8) . . ?
C187 C151 H151 127.0 . . ?
C150 C152 C162 118.0(11) . . ?
C154 C152 C150 123.5(13) . . ?
C154 C152 C162 118.5(13) . . ?
C111 C153 C135 106.9(8) . . ?
C111 C153 H153 126.6 . . ?
C135 C153 H153 126.6 . . ?
C152 C154 H154 118.5 . . ?
C156 C154 C152 123.0(15) . . ?
C156 C154 H154 118.5 . . ?
C154 C156 H156 120.3 . . ?
C154 C156 C158 119.4(14) . . ?
C158 C156 H156 120.3 . . ?
C69 C157 H157 128.1 . . ?
C194 C157 C69 103.9(9) . . ?
C194 C157 H157 128.1 . . ?
C156 C158 H158 118.7 . . ?
C160 C158 C156 122.6(14) . . ?
C160 C158 H158 118.7 . . ?
C158 C160 H160 120.2 . . ?
C158 C160 C162 119.6(12) . . ?
C162 C160 H160 120.2 . . ?
O2 C161 C80 104.3(7) . . ?
O2 C161 H16A 110.9 . . ?
O2 C161 H16B 110.9 . . ?
C80 C161 H16A 110.9 . . ?
C80 C161 H16B 110.9 . . ?
H16A C161 H16B 108.9 . . ?
C160 C162 C152 116.9(11) . . ?
C164 C162 C152 119.4(11) . . ?
C164 C162 C160 123.7(10) . . ?
N66 C163 H163 125.3 . . ?
C55 C163 N66 109.4(9) . . ?
C55 C163 H163 125.3 . . ?
C138 C164 C17 119.2(9) . . ?
C138 C164 C162 121.4(10) . . ?
C162 C164 C17 118.9(10) . . ?
N31 C166 C141 110.1(7) . . ?
N31 C166 H166 124.9 . . ?
C141 C166 H166 124.9 . . ?
N49 C167 H167 125.5 . . ?
C175 C167 N49 109.1(6) . . ?
C175 C167 H167 125.5 . . ?
N53 C168 C21 108.3(7) . . ?
N53 C168 H168 125.8 . . ?
C21 C168 H168 125.8 . . ?
N13 C170 C21 109.9(7) . . ?
N13 C170 H170 125.0 . . ?
C21 C170 H170 125.0 . . ?
C190 C171 H171 127.1 . . ?
C206 C171 H171 127.1 . . ?
C206 C171 C190 105.9(8) . . ?
N17 C172 C79 110.6(8) . . ?
N17 C172 H172 124.7 . . ?
C79 C172 H172 124.7 . . ?
N27 C173 H173 125.0 . . ?
N27 C173 C175 110.0(6) . . ?
C175 C173 H173 125.0 . . ?
N48 C174 C77 108.4(8) . . ?
N48 C174 H174 125.8 . . ?
C77 C174 H174 125.8 . . ?
C167 C175 C173 106.1(6) . . ?
C167 C175 H175 127.0 . . ?
C173 C175 H175 127.0 . . ?
N47 C176 C18 109.1(9) . . ?
N47 C176 H176 125.5 . . ?
C18 C176 H176 125.5 . . ?
N42 C177 H177 126.0 . . ?
C125 C177 N42 107.9(7) . . ?
C125 C177 H177 126.0 . . ?
C109 C178 H178 126.9 . . ?
C147 C178 C109 106.3(9) . . ?
C147 C178 H178 126.9 . . ?
N57 C179 C200 110.2(7) . . ?
N57 C179 C121 105.5(12) . . ?
N65 C179 N57 108.2(6) . . ?
N65 C179 C200 116.7(8) . . ?
N65 C179 C121 99.8(12) . . ?
N77 C179 N57 108.0(6) . . ?
N77 C179 N65 110.0(6) . . ?
N77 C179 C200 103.4(8) . . ?
N77 C179 C121 124.3(11) . . ?
O5 C180 C123 106.1(5) . . ?
O5 C180 H18A 110.5 . . ?
O5 C180 H18B 110.5 . . ?
C123 C180 H18A 110.5 . . ?
C123 C180 H18B 110.5 . . ?
H18A C180 H18B 108.7 . . ?
N28 C181 C77 106.7(7) . . ?
N28 C181 H181 126.7 . . ?
C77 C181 H181 126.7 . . ?
N35 C182 C73 111.5(11) . . ?
N35 C182 H182 124.3 . . ?
C73 C182 H182 124.3 . . ?
N40 C185 C22 109.0(6) . . ?
N50 C185 N40 108.8(6) . . ?
N50 C185 C22 108.1(6) . . ?
N56 C185 N40 110.6(6) . . ?
N56 C185 N50 110.1(6) . . ?
N56 C185 C22 110.2(6) . . ?
N50 C186 C151 105.8(7) . . ?
N50 C186 H186 127.1 . . ?
C151 C186 H186 127.1 . . ?
N18 C187 C151 112.1(7) . . ?
N18 C187 H187 123.9 . . ?
C151 C187 H187 123.9 . . ?
N32 C190 C171 109.4(7) . . ?
N32 C190 H190 125.3 . . ?
C171 C190 H190 125.3 . . ?
N38 C192 C53 108.7(7) . . ?
N38 C192 H192 125.6 . . ?
C53 C192 H192 125.6 . . ?
N74 C194 H194 123.6 . . ?
C157 C194 N74 112.9(8) . . ?
C157 C194 H194 123.6 . . ?
N52 C196 C23 108.8(9) . . ?
N52 C196 H196 125.6 . . ?
C23 C196 H196 125.6 . . ?
N67 C198 C117 105.9(7) . . ?
N67 C198 H198 127.1 . . ?
C117 C198 H198 127.1 . . ?
N57 C202 C20 104.5(7) . . ?
N57 C202 H202 127.7 . . ?
C20 C202 H202 127.7 . . ?
C89 C204 H204 126.6 . . ?
C208 C204 C89 106.8(7) . . ?
C208 C204 H204 126.6 . . ?
N44 C206 C171 110.3(8) . . ?
N44 C206 H206 124.8 . . ?
C171 C206 H206 124.8 . . ?
N64 C208 H208 126.4 . . ?
C204 C208 N64 107.1(6) . . ?
C204 C208 H208 126.4 . . ?
N68 C210 C143 108.7(9) . . ?
N68 C210 H210 125.6 . . ?
C143 C210 H210 125.6 . . ?
O1 C212 C91 105.7(6) . . ?
O1 C212 H21A 110.6 . . ?
O1 C212 H21B 110.6 . . ?
C91 C212 H21A 110.6 . . ?
C91 C212 H21B 110.6 . . ?
H21A C212 H21B 108.7 . . ?
N38 B1 N49 106.8(6) . . ?
N38 B1 N63 107.5(6) . . ?
N51 B1 N38 114.7(6) . . ?
N51 B1 N49 108.9(6) . . ?
N51 B1 N63 111.4(6) . . ?
N63 B1 N49 107.2(5) . . ?
N48 B2 N43 113.5(16) . . ?
N60 B2 N48 107.2(7) . . ?
N60 B2 N66 108.4(8) . . ?
N60 B2 N43 104.6(12) . . ?
N66 B2 N48 105.6(7) . . ?
N66 B2 N43 117.2(14) . . ?
N58 B2 N48 106(2) . . ?
N58 B2 N60 118.7(14) . . ?
N58 B2 N66 110(2) . . ?
N39 B3 N44 107.1(8) . . ?
N68 B3 N39 107.0(8) . . ?
N68 B3 N44 106.1(7) . . ?
N41 B3 N39 106.3(10) . . ?
N41 B3 N44 106.1(10) . . ?
N41 B3 N68 123.4(10) . . ?
N72 B3 N39 119.3(12) . . ?
N72 B3 N44 117.9(13) . . ?
N72 B3 N68 97.7(14) . . ?
N47 B5 N37 108.7(8) . . ?
N47 B5 N52 108.6(9) . . ?
N47 B5 N70 111.3(8) . . ?
N52 B5 N37 106.1(8) . . ?
N70 B5 N37 110.7(9) . . ?
N70 B5 N52 111.3(8) . . ?
C200 O3 C188 108.7(14) . . ?
N76 N41 B3 120.2(15) . . ?
N76 N41 C159 107.3(12) . . ?
C159 N41 B3 132.5(13) . . ?
N69 N58 B2 125(2) . . ?
N69 N58 C39 106.9(15) . . ?
C39 N58 B2 126(2) . . ?
C75 N61 N70 107.9(9) . . ?
C131 N69 N58 111.4(18) . . ?
N41 N76 C129 106.7(15) . . ?
C75 C29 H29 128.2 . . ?
C165 C29 H29 128.2 . . ?
C165 C29 C75 103.7(14) . . ?
N58 C39 H39 126.7 . . ?
C169 C39 N58 106.6(16) . . ?
C169 C39 H39 126.7 . . ?
N61 C75 C29 109.4(13) . . ?
N61 C75 H75 125.3 . . ?
C29 C75 H75 125.3 . . ?
C84 C82 H82 120.0 . . ?
C84 C82 C92 120.0 . . ?
C92 C82 H82 120.0 . . ?
C82 C84 H84 120.0 . . ?
C86 C84 C82 120.0 . . ?
C86 C84 H84 120.0 . . ?
C84 C86 H86 120.0 . . ?
C88 C86 C84 120.0 . . ?
C88 C86 H86 120.0 . . ?
C86 C88 C90 120.0 . . ?
C86 C88 C108 122.0(13) . . ?
C90 C88 C108 117.9(13) . . ?
C88 C90 C92 120.0 . . ?
C88 C90 C94 121.4(14) . . ?
C92 C90 C94 118.6(14) . . ?
C82 C92 H92 120.0 . . ?
C90 C92 C82 120.0 . . ?
C90 C92 H92 120.0 . . ?
C90 C94 H94 121.1 . . ?
C100 C94 C90 117.8(14) . . ?
C100 C94 H94 121.1 . . ?
C98 C96 H96 120.0 . . ?
C98 C96 C106 120.0 . . ?
C106 C96 H96 120.0 . . ?
C96 C98 H98 120.0 . . ?
C100 C98 C96 120.0 . . ?
C100 C98 H98 120.0 . . ?
C94 C100 C98 115.3(11) . . ?
C94 C100 C102 124.7(11) . . ?
C102 C100 C98 120.0 . . ?
C100 C102 C108 115.1(11) . . ?
C104 C102 C100 120.0 . . ?
C104 C102 C108 124.9(11) . . ?
C102 C104 H104 120.0 . . ?
C102 C104 C106 120.0 . . ?
C106 C104 H104 120.0 . . ?
C96 C106 H106 120.0 . . ?
C104 C106 C96 120.0 . . ?
C104 C106 H106 120.0 . . ?
C88 C108 C102 122.9(13) . . ?
C88 C108 C188 120.6(15) . . ?
C102 C108 C188 116.0(14) . . ?
C129 C115 H115 129.9 . . ?
C159 C115 H115 129.9 . . ?
C159 C115 C129 100.2(16) . . ?
N76 C129 C115 112.0(16) . . ?
N76 C129 H129 124.0 . . ?
C115 C129 H129 124.0 . . ?
N69 C131 H131 127.6 . . ?
N69 C131 C169 105(2) . . ?
C169 C131 H131 127.6 . . ?
N41 C159 H159 123.5 . . ?
C115 C159 N41 113.0(16) . . ?
C115 C159 H159 123.5 . . ?
N70 C165 H165 124.2 . . ?
C29 C165 N70 111.6(15) . . ?
C29 C165 H165 124.2 . . ?
C39 C169 C131 109.4(19) . . ?
C39 C169 H169 125.3 . . ?
C131 C169 H169 125.3 . . ?
O3 C188 C108 104.3(14) . . ?
O3 C188 H18C 110.9 . . ?
O3 C188 H18D 110.9 . . ?
C108 C188 H18C 110.9 . . ?
C108 C188 H18D 110.9 . . ?
H18C C188 H18D 108.9 . . ?
C179 C200 H20A 110.9 . . ?
C179 C200 H20B 110.9 . . ?
O3 C200 C179 104.1(11) . . ?
O3 C200 H20A 110.9 . . ?
O3 C200 H20B 110.9 . . ?
H20A C200 H20B 108.9 . . ?
C121 O4 C43 139(4) . . ?
N71 N43 B2 124(2) . . ?
N71 N43 C27 111.6(18) . . ?
C27 N43 B2 124(2) . . ?
N72 N54 C184 108.0(17) . . ?
N70 N62 C133 110.1(7) . . ?
N43 N71 C83 109.4(18) . . ?
N54 N72 B3 123.0(18) . . ?
N54 N72 C87 111.1(17) . . ?
C87 N72 B3 125.9(19) . . ?
N43 C27 H27 127.8 . . ?
N43 C27 C155 104.4(19) . . ?
C155 C27 H27 127.8 . . ?
O4 C43 H43A 110.1 . . ?
O4 C43 H43B 110.1 . . ?
O4 C43 C118 108(3) . . ?
H43A C43 H43B 108.4 . . ?
C118 C43 H43A 110.1 . . ?
C118 C43 H43B 110.1 . . ?
C133 C81 H81 125.6 . . ?
C183 C81 H81 125.6 . . ?
C183 C81 C133 108.9(8) . . ?
N71 C83 H83 126.9 . . ?
N71 C83 C155 106(2) . . ?
C155 C83 H83 126.9 . . ?
N72 C87 H87 127.6 . . ?
N72 C87 C119 104.8(17) . . ?
C119 C87 H87 127.6 . . ?
C112 C110 H110 119.0 . . ?
C122 C110 H110 119.0 . . ?
C122 C110 C112 122(2) . . ?
C110 C112 H112 120.9 . . ?
C110 C112 C114 118(2) . . ?
C114 C112 H112 120.9 . . ?
C112 C114 H114 120.1 . . ?
C116 C114 C112 120(2) . . ?
C116 C114 H114 120.1 . . ?
C114 C116 H116 120.7 . . ?
C114 C116 C120 119(2) . . ?
C120 C116 H116 120.7 . . ?
C120 C118 C43 119(2) . . ?
C128 C118 C43 121(2) . . ?
C116 C120 C118 117.1(16) . . ?
C116 C120 C122 122.9(16) . . ?
C118 C120 C122 120.0 . . ?
C110 C122 C120 115.3(17) . . ?
C110 C122 C124 123.2(16) . . ?
C120 C122 C124 120.0 . . ?
C122 C124 H124 120.0 . . ?
C126 C124 C122 120.0 . . ?
C126 C124 H124 120.0 . . ?
C124 C126 C128 120.0 . . ?
C124 C126 C136 120.0 . . ?
C128 C126 C136 120.0 . . ?
C126 C128 C118 120.0 . . ?
C130 C128 C118 120.0 . . ?
C130 C128 C126 120.0 . . ?
C128 C130 H130 120.0 . . ?
C128 C130 C132 120.0 . . ?
C132 C130 H130 120.0 . . ?
C130 C132 H132 120.0 . . ?
C134 C132 C130 120.0 . . ?
C134 C132 H132 120.0 . . ?
C132 C134 H134 120.0 . . ?
C132 C134 C136 120.0 . . ?
C136 C134 H134 120.0 . . ?
C126 C136 H136 120.0 . . ?
C134 C136 C126 120.0 . . ?
C134 C136 H136 120.0 . . ?
C87 C119 H119 128.3 . . ?
C184 C119 C87 103.4(14) . . ?
C184 C119 H119 128.3 . . ?
C179 C121 H12A 110.6 . . ?
C179 C121 H12B 110.6 . . ?
O4 C121 C179 105(3) . . ?
O4 C121 H12A 110.6 . . ?
O4 C121 H12B 110.6 . . ?
H12A C121 H12B 108.8 . . ?
N62 C133 C81 105.5(8) . . ?
N62 C133 H133 127.3 . . ?
C81 C133 H133 127.3 . . ?
C27 C155 C83 107.3(19) . . ?
C27 C155 H155 126.3 . . ?
C83 C155 H155 126.3 . . ?
N70 C183 H183 128.0 . . ?
C81 C183 N70 104.0(8) . . ?
C81 C183 H183 128.0 . . ?
N54 C184 H184 125.4 . . ?
C119 C184 N54 109.2(17) . . ?
C119 C184 H184 125.4 . . ?
O7 S1 O8 114.7(5) . . ?
O7 S1 C189 107.0(5) . . ?
O8 S1 C189 101.0(6) . . ?
O9 S1 O7 113.8(5) . . ?
O9 S1 O8 114.3(5) . . ?
O9 S1 C189 104.2(6) . . ?
O15 S3 O14 98(2) . . ?
O15 S3 O17 140(2) . . ?
O15 S3 C14 103.0(12) . . ?
O15 S3 O6 116.9(13) . . ?
O15 S3 O16 117.0(15) . . ?
O15 S3 C191 109.3(10) . . ?
O14 S3 C14 84.5(10) . . ?
O17 S3 O14 106(2) . . ?
O17 S3 C14 110.6(19) . . ?
O6 S3 C191 97.0(11) . . ?
O16 S3 O6 111(2) . . ?
O16 S3 C191 103.0(14) . . ?
H C19 HA 109.5 . . ?
H C19 HB 109.5 . . ?
HA C19 HB 109.5 . . ?
C209 C19 H 109.5 . . ?
C209 C19 HA 109.5 . . ?
C209 C19 HB 109.5 . . ?
HC C105 HD 109.5 . . ?
HC C105 HE 109.5 . . ?
HD C105 HE 109.5 . . ?
C211 C105 HC 109.5 . . ?
C211 C105 HD 109.5 . . ?
C211 C105 HE 109.5 . . ?
F1 C189 S1 110.5(8) . . ?
F1 C189 F6 111.0(12) . . ?
F4 C189 S1 111.0(9) . . ?
F4 C189 F1 108.3(11) . . ?
F4 C189 F6 106.3(10) . . ?
F6 C189 S1 109.6(9) . . ?
N75 C209 C19 178.5(11) . . ?
N46 C211 C105 178.4(15) . . ?
O18 S2 O19 107.7(9) . . ?
O18 S2 C95 102.4(9) . . ?
O19 S2 C95 110.9(7) . . ?
O25 S2 O18 123.0(9) . . ?
O25 S2 O19 109.9(8) . . ?
O25 S2 C95 102.2(9) . . ?
O10 S4 O11 115.1(8) . . ?
O10 S4 C97 100.4(7) . . ?
O12 S4 O10 129.4(6) . . ?
O12 S4 O11 106.8(8) . . ?
O12 S4 C97 95.9(7) . . ?
O11 S4 C97 103.5(10) . . ?
O20 S5 S5 98.7(8) . 2_756 ?
O21 S5 S5 102.7(6) . 2_756 ?
O21 S5 O20 113.7(7) . . ?
O22 S5 S5 105.6(8) . 2_756 ?
O22 S5 O20 112.6(8) . . ?
O22 S5 O21 120.1(9) . . ?
C199 O23 C49 109.5(14) . . ?
F13 C14 S3 106.8(16) . . ?
F13 C14 F3 111.9(19) . . ?
F13 C14 F5 107(3) . . ?
F3 C14 S3 122(2) . . ?
F5 C14 S3 101(2) . . ?
F5 C14 F3 107(2) . . ?
O23 C49 HF 110.1 . . ?
O23 C49 HG 110.1 . . ?
O23 C49 C99 108(2) . . ?
HF C49 HG 108.4 . . ?
C99 C49 HF 110.1 . . ?
C99 C49 HG 110.1 . . ?
F7 C95 S2 115(2) . . ?
F7 C95 F15 102(2) . . ?
F2 C95 F7 119(2) . . ?
F2 C95 S2 109.1(11) . . ?
F2 C95 F15 102.3(14) . . ?
F15 C95 S2 107.2(10) . . ?
F8 C97 S4 115.4(16) . . ?
F10 C97 S4 110.5(14) . . ?
F10 C97 F8 101.4(19) . . ?
F14 C97 S4 115.4(15) . . ?
F14 C97 F8 105(2) . . ?
F14 C97 F10 108(2) . . ?
C49 C99 HH 109.5 . . ?
C49 C99 HI 109.5 . . ?
C49 C99 HJ 109.5 . . ?
HH C99 HI 109.5 . . ?
HH C99 HJ 109.5 . . ?
HI C99 HJ 109.5 . . ?
HK C197 HL 109.5 . . ?
HK C197 HM 109.5 . . ?
HL C197 HM 109.5 . . ?
C199 C197 HK 109.5 . . ?
C199 C197 HL 109.5 . . ?
C199 C197 HM 109.5 . . ?
O23 C199 C197 130(3) . . ?
O23 C199 HN 104.7 . . ?
O23 C199 HO 104.7 . . ?
C197 C199 HN 104.7 . . ?
C197 C199 HO 104.7 . . ?
HN C199 HO 105.7 . . ?
O10 S6 C193 107.9(6) . . ?
O12 S6 O10 111.2(5) . . ?
O12 S6 C193 115.4(8) . . ?
O13 S6 O10 114.9(15) . . ?
O13 S6 O12 105.0(13) . . ?
O13 S6 C193 102.3(12) . . ?
C203 O24 C101 113.8(16) . . ?
HP C25 HQ 109.5 . . ?
HP C25 HR 109.5 . . ?
HQ C25 HR 109.5 . . ?
C101 C25 HP 109.5 . . ?
C101 C25 HQ 109.5 . . ?
C101 C25 HR 109.5 . . ?
O24 C101 C25 111.5(10) . . ?
O24 C101 HS 109.3 . . ?
O24 C101 HT 109.3 . . ?
C25 C101 HS 109.3 . . ?
C25 C101 HT 109.3 . . ?
HS C101 HT 108.0 . . ?
F13 C191 S3 107.6(14) . . ?
F13 C191 F11 97.2(18) . . ?
F13 C191 F20 106.9(16) . . ?
F11 C191 S3 118.3(17) . . ?
F20 C191 S3 116.1(17) . . ?
F20 C191 F11 108(2) . . ?
F12 C193 S6 115.7(12) . . ?
F12 C193 F16 108(2) . . ?
F12 C193 F18 104.8(18) . . ?
F16 C193 S6 113.7(17) . . ?
F16 C193 F18 98.2(17) . . ?
F18 C193 S6 115.0(13) . . ?
F17 C195 F9 113.7(7) . . ?
F19 C195 F9 112.6(8) . . ?
F19 C195 F17 120.1(9) . . ?
HU C201 HV 109.5 . . ?
HU C201 HW 109.5 . . ?
HV C201 HW 109.5 . . ?
C203 C201 HU 109.5 . . ?
C203 C201 HV 109.5 . . ?
C203 C201 HW 109.5 . . ?
O24 C203 C201 111.9(17) . . ?
O24 C203 HX 109.2 . . ?
O24 C203 HY 109.2 . . ?
C201 C203 HX 109.2 . . ?
C201 C203 HY 109.2 . . ?
HX C203 HY 107.9 . . ?

loop_
_geom_bond_atom_site_label_1
_geom_bond_atom_site_label_2
_geom_bond_distance
_geom_bond_site_symmetry_2
_geom_bond_publ_flag
Co1 N7 2.076(5) . ?
Co1 N8 2.081(6) . ?
Co1 N9 2.078(6) . ?
Co1 N19 2.109(5) . ?
Co1 N20 2.106(5) . ?
Co1 N21 2.112(5) . ?
Co2 N10 2.061(5) . ?
Co2 N11 2.060(6) . ?
Co2 N12 2.064(6) . ?
Co2 N22 2.104(5) . ?
Co2 N23 2.132(5) . ?
Co2 N24 2.112(5) . ?
Co3 N1 2.071(5) . ?
Co3 N2 2.072(5) . ?
Co3 N3 2.059(5) . ?
Co3 N13 2.115(5) . ?
Co3 N14 2.121(5) . ?
Co3 N15 2.144(6) . ?
Co4 N4 2.061(5) . ?
Co4 N5 2.074(5) . ?
Co4 N6 2.049(6) . ?
Co4 N16 2.118(5) . ?
Co4 N17 2.117(5) . ?
Co4 N18 2.125(5) . ?
Fe1 N31 1.989(5) . ?
Fe1 N32 1.976(5) . ?
Fe1 N33 1.977(6) . ?
Fe1 C7 1.956(7) . ?
Fe1 C8 1.934(7) . ?
Fe1 C9 1.928(7) . ?
Fe2 N34 1.973(6) . ?
Fe2 N35 1.949(5) . ?
Fe2 N36 1.983(6) . ?
Fe2 C10 1.969(8) . ?
Fe2 C11 1.936(7) . ?
Fe2 C12 1.962(7) . ?
Fe3 N25 1.975(5) . ?
Fe3 N26 1.969(4) . ?
Fe3 N27 1.978(5) . ?
Fe3 C1 1.944(6) . ?
Fe3 C2 1.934(6) . ?
Fe3 C3 1.943(6) . ?
Fe4 N28 2.000(5) . ?
Fe4 N29 1.987(5) . ?
Fe4 N30 1.989(5) . ?
Fe4 C4 1.949(6) . ?
Fe4 C5 1.938(7) . ?
Fe4 C6 1.950(7) . ?
O1 C47 1.422(9) . ?
O1 C212 1.440(9) . ?
O2 C22 1.440(10) . ?
O2 C161 1.443(8) . ?
O5 C17 1.440(6) . ?
O5 C180 1.4195(10) . ?
N1 C1 1.134(7) . ?
N2 C4 1.134(7) . ?
N3 C7 1.141(7) . ?
N4 C2 1.149(7) . ?
N5 C5 1.139(7) . ?
N6 C10 1.135(8) . ?
N7 C3 1.144(7) . ?
N8 C8 1.135(8) . ?
N9 C11 1.153(8) . ?
N10 C6 1.145(8) . ?
N11 C9 1.156(8) . ?
N12 C12 1.132(8) . ?
N13 N53 1.350(7) . ?
N13 C170 1.342(8) . ?
N14 N42 1.371(7) . ?
N14 C45 1.331(8) . ?
N15 N67 1.387(7) . ?
N15 C61 1.292(8) . ?
N16 N56 1.387(7) . ?
N16 C109 1.313(9) . ?
N17 N40 1.384(7) . ?
N17 C172 1.310(9) . ?
N18 N50 1.366(7) . ?
N18 C187 1.307(9) . ?
N19 N65 1.359(8) . ?
N19 C67 1.334(9) . ?
N20 N57 1.392(8) . ?
N20 C107 1.316(8) . ?
N21 N77 1.359(8) . ?
N21 C13 1.330(9) . ?
N22 N64 1.405(7) . ?
N22 C89 1.294(9) . ?
N23 N45 1.362(7) . ?
N23 C24 1.327(9) . ?
N24 N59 1.388(7) . ?
N24 C63 1.324(9) . ?
N25 N38 1.367(7) . ?
N25 C31 1.346(8) . ?
N26 N63 1.375(7) . ?
N26 C85 1.350(7) . ?
N27 N49 1.375(6) . ?
N27 C173 1.322(8) . ?
N28 N48 1.354(8) . ?
N28 C181 1.323(8) . ?
N29 N66 1.347(9) . ?
N29 C33 1.321(9) . ?
N30 N60 1.354(8) . ?
N30 C135 1.348(9) . ?
N31 N39 1.378(8) . ?
N31 C166 1.330(9) . ?
N32 N44 1.369(7) . ?
N32 C190 1.339(9) . ?
N33 N68 1.375(7) . ?
N33 C137 1.367(10) . ?
N34 N52 1.381(8) . ?
N34 C71 1.332(9) . ?
N35 N37 1.385(8) . ?
N35 C182 1.347(10) . ?
N36 N47 1.386(8) . ?
N36 C16 1.311(10) . ?
N37 C113 1.332(14) . ?
N37 B5 1.558(15) . ?
N38 C192 1.343(9) . ?
N38 B1 1.513(10) . ?
N39 C35 1.344(10) . ?
N39 B3 1.534(13) . ?
N40 C57 1.360(10) . ?
N40 C185 1.472(9) . ?
N42 C91 1.466(9) . ?
N42 C177 1.362(8) . ?
N44 C206 1.333(12) . ?
N44 B3 1.545(13) . ?
N45 C123 1.453(9) . ?
N45 C145 1.364(9) . ?
N47 C176 1.332(13) . ?
N47 B5 1.504(13) . ?
N48 C174 1.340(12) . ?
N48 B2 1.546(12) . ?
N49 C167 1.350(8) . ?
N49 B1 1.558(9) . ?
N50 C185 1.460(9) . ?
N50 C186 1.348(10) . ?
N51 N74 1.353(9) . ?
N51 C69 1.357(10) . ?
N51 B1 1.508(9) . ?
N52 C196 1.334(12) . ?
N52 B5 1.543(13) . ?
N53 C91 1.461(8) . ?
N53 C168 1.333(9) . ?
N56 C147 1.371(10) . ?
N56 C185 1.448(10) . ?
N57 C179 1.480(9) . ?
N57 C202 1.347(10) . ?
N59 C37 1.357(10) . ?
N59 C123 1.460(9) . ?
N60 C111 1.360(11) . ?
N60 B2 1.512(13) . ?
N63 C127 1.351(8) . ?
N63 B1 1.538(10) . ?
N64 C123 1.465(9) . ?
N64 C208 1.360(9) . ?
N65 C59 1.341(11) . ?
N65 C179 1.451(10) . ?
N66 C163 1.370(11) . ?
N66 B2 1.539(13) . ?
N67 C91 1.463(9) . ?
N67 C198 1.342(10) . ?
N68 C210 1.337(8) . ?
N68 B3 1.530(14) . ?
N70 B5 1.506(12) . ?
N70 N61 1.341(8) . ?
N70 C165 1.372(19) . ?
N70 N62 1.3209(10) . ?
N70 C183 1.410(9) . ?
N74 C194 1.363(11) . ?
N77 C41 1.392(11) . ?
N77 C179 1.448(10) . ?
C13 H13 0.9500 . ?
C13 C15 1.377(11) . ?
C15 H15 0.9500 . ?
C15 C41 1.315(14) . ?
C16 H16 0.9500 . ?
C16 C18 1.413(12) . ?
C17 H17A 0.9900 . ?
C17 H17B 0.9900 . ?
C17 C164 1.489(12) . ?
C18 H18 0.9500 . ?
C18 C176 1.349(16) . ?
C20 H20 0.9500 . ?
C20 C107 1.346(11) . ?
C20 C202 1.349(12) . ?
C21 H21 0.9500 . ?
C21 C168 1.354(12) . ?
C21 C170 1.377(11) . ?
C22 H22A 0.9900 . ?
C22 H22B 0.9900 . ?
C22 C185 1.543(9) . ?
C23 H23 0.9500 . ?
C23 C71 1.387(12) . ?
C23 C196 1.343(15) . ?
C24 H24 0.9500 . ?
C24 C139 1.398(10) . ?
C26 C28 1.418(13) . ?
C26 C36 1.451(13) . ?
C26 C52 1.446(12) . ?
C28 H28 0.9500 . ?
C28 C30 1.374(17) . ?
C30 H30 0.9500 . ?
C30 C32 1.39(2) . ?
C31 H31 0.9500 . ?
C31 C53 1.384(10) . ?
C32 H32 0.9500 . ?
C32 C34 1.374(18) . ?
C33 H33 0.9500 . ?
C33 C55 1.361(12) . ?
C34 H34 0.9500 . ?
C34 C36 1.407(13) . ?
C35 H35 0.9500 . ?
C35 C141 1.409(8) . ?
C36 C38 1.379(13) . ?
C37 H37 0.9500 . ?
C37 C149 1.351(12) . ?
C38 H38 0.9500 . ?
C38 C40 1.407(11) . ?
C40 C42 1.408(12) . ?
C40 C50 1.452(11) . ?
C41 H41 0.9500 . ?
C42 H42 0.9500 . ?
C42 C44 1.358(12) . ?
C44 H44 0.9500 . ?
C44 C46 1.393(12) . ?
C45 H45 0.9500 . ?
C45 C125 1.379(10) . ?
C46 H46 0.9500 . ?
C46 C48 1.335(11) . ?
C47 H47A 0.9900 . ?
C47 H47B 0.9900 . ?
C47 C52 1.503(11) . ?
C48 H48 0.9500 . ?
C48 C50 1.446(10) . ?
C50 C52 1.391(11) . ?
C53 H53 0.9500 . ?
C53 C192 1.361(11) . ?
C54 C56 1.438(14) . ?
C54 C64 1.431(14) . ?
C54 C80 1.391(15) . ?
C55 H55 0.9500 . ?
C55 C163 1.359(15) . ?
C56 H56 0.9500 . ?
C56 C58 1.312(17) . ?
C57 H57 0.9500 . ?
C57 C79 1.349(12) . ?
C58 H58 0.9500 . ?
C58 C60 1.390(17) . ?
C59 H59 0.9500 . ?
C59 C93 1.335(13) . ?
C60 H60 0.9500 . ?
C60 C62 1.367(16) . ?
C61 H61 0.9500 . ?
C61 C117 1.371(11) . ?
C62 H62 0.9500 . ?
C62 C64 1.410(16) . ?
C63 H63 0.9500 . ?
C63 C149 1.377(11) . ?
C64 C66 1.382(15) . ?
C65 H65 0.9500 . ?
C65 C85 1.381(9) . ?
C65 C127 1.363(10) . ?
C66 H66 0.9500 . ?
C66 C68 1.399(16) . ?
C67 H67 0.9500 . ?
C67 C93 1.387(12) . ?
C68 C70 1.446(15) . ?
C68 C78 1.451(15) . ?
C69 H69 0.9500 . ?
C69 C157 1.363(12) . ?
C70 H70 0.9500 . ?
C70 C72 1.321(17) . ?
C71 H71 0.9500 . ?
C72 H72 0.9500 . ?
C72 C74 1.397(19) . ?
C73 H73 0.9500 . ?
C73 C113 1.376(18) . ?
C73 C182 1.364(13) . ?
C74 H74 0.9500 . ?
C74 C76 1.422(18) . ?
C76 H76 0.9500 . ?
C76 C78 1.420(16) . ?
C77 H77 0.9500 . ?
C77 C174 1.368(13) . ?
C77 C181 1.384(11) . ?
C78 C80 1.369(14) . ?
C79 H79 0.9500 . ?
C79 C172 1.382(11) . ?
C80 C161 1.531(13) . ?
C85 H85 0.9500 . ?
C89 H89 0.9500 . ?
C89 C204 1.387(10) . ?
C91 C212 1.533(9) . ?
C93 H93 0.9500 . ?
C107 H107 0.9500 . ?
C109 H109 0.9500 . ?
C109 C178 1.399(11) . ?
C111 H111 0.9500 . ?
C111 C153 1.351(16) . ?
C113 H113 0.9500 . ?
C117 H117 0.9500 . ?
C117 C198 1.358(11) . ?
C123 C180 1.529(8) . ?
C125 H125 0.9500 . ?
C125 C177 1.348(11) . ?
C127 H127 0.9500 . ?
C135 H135 0.9500 . ?
C135 C153 1.363(13) . ?
C137 H137 0.9500 . ?
C137 C143 1.375(12) . ?
C138 C140 1.430(14) . ?
C138 C148 1.463(14) . ?
C138 C164 1.390(14) . ?
C139 H139 0.9500 . ?
C139 C145 1.350(11) . ?
C140 H140 0.9500 . ?
C140 C142 1.363(14) . ?
C141 H141 0.9500 . ?
C141 C166 1.381(10) . ?
C142 H142 0.9500 . ?
C142 C144 1.413(16) . ?
C143 H143 0.9500 . ?
C143 C210 1.393(9) . ?
C144 H144 0.9500 . ?
C144 C146 1.340(17) . ?
C145 H145 0.9500 . ?
C146 H146 0.9500 . ?
C146 C148 1.387(15) . ?
C147 H147 0.9500 . ?
C147 C178 1.369(13) . ?
C148 C150 1.375(15) . ?
C149 H149 0.9500 . ?
C150 H150 0.9500 . ?
C150 C152 1.416(16) . ?
C151 H151 0.9500 . ?
C151 C186 1.362(11) . ?
C151 C187 1.384(11) . ?
C152 C154 1.406(16) . ?
C152 C162 1.448(14) . ?
C153 H153 0.9500 . ?
C154 H154 0.9500 . ?
C154 C156 1.323(18) . ?
C156 H156 0.9500 . ?
C156 C158 1.390(18) . ?
C157 H157 0.9500 . ?
C157 C194 1.356(14) . ?
C158 H158 0.9500 . ?
C158 C160 1.357(15) . ?
C160 H160 0.9500 . ?
C160 C162 1.444(14) . ?
C161 H16A 0.9900 . ?
C161 H16B 0.9900 . ?
C162 C164 1.413(14) . ?
C163 H163 0.9500 . ?
C166 H166 0.9500 . ?
C167 H167 0.9500 . ?
C167 C175 1.348(9) . ?
C168 H168 0.9500 . ?
C170 H170 0.9500 . ?
C171 H171 0.9500 . ?
C171 C190 1.361(10) . ?
C171 C206 1.344(13) . ?
C172 H172 0.9500 . ?
C173 H173 0.9500 . ?
C173 C175 1.377(9) . ?
C174 H174 0.9500 . ?
C175 H175 0.9500 . ?
C176 H176 0.9500 . ?
C177 H177 0.9500 . ?
C178 H178 0.9500 . ?
C179 C200 1.538(13) . ?
C179 C121 1.531(17) . ?
C180 H18A 0.9900 . ?
C180 H18B 0.9900 . ?
C181 H181 0.9500 . ?
C182 H182 0.9500 . ?
C186 H186 0.9500 . ?
C187 H187 0.9500 . ?
C190 H190 0.9500 . ?
C192 H192 0.9500 . ?
C194 H194 0.9500 . ?
C196 H196 0.9500 . ?
C198 H198 0.9500 . ?
C202 H202 0.9500 . ?
C204 H204 0.9500 . ?
C204 C208 1.342(10) . ?
C206 H206 0.9500 . ?
C208 H208 0.9500 . ?
C210 H210 0.9500 . ?
C212 H21A 0.9900 . ?
C212 H21B 0.9900 . ?
B2 N58 1.469(17) . ?
B2 N43 1.56(2) . ?
B3 N41 1.527(12) . ?
B3 N72 1.51(2) . ?
O3 C188 1.478(14) . ?
O3 C200 1.456(14) . ?
N41 N76 1.327(16) . ?
N41 C159 1.367(16) . ?
N58 N69 1.347(18) . ?
N58 C39 1.392(18) . ?
N61 C75 1.34(2) . ?
N69 C131 1.342(19) . ?
N76 C129 1.335(16) . ?
C29 H29 0.9500 . ?
C29 C75 1.406(10) . ?
C29 C165 1.31(2) . ?
C39 H39 0.9500 . ?
C39 C169 1.355(18) . ?
C75 H75 0.9500 . ?
C82 H82 0.9500 . ?
C82 C84 1.3900 . ?
C82 C92 1.3900 . ?
C84 H84 0.9500 . ?
C84 C86 1.3900 . ?
C86 H86 0.9500 . ?
C86 C88 1.3900 . ?
C88 C90 1.3900 . ?
C88 C108 1.401(14) . ?
C90 C92 1.3900 . ?
C90 C94 1.393(9) . ?
C92 H92 0.9500 . ?
C94 H94 0.9500 . ?
C94 C100 1.377(8) . ?
C96 H96 0.9500 . ?
C96 C98 1.3900 . ?
C96 C106 1.3900 . ?
C98 H98 0.9500 . ?
C98 C100 1.3900 . ?
C100 C102 1.3900 . ?
C102 C104 1.3900 . ?
C102 C108 1.410(14) . ?
C104 H104 0.9500 . ?
C104 C106 1.3900 . ?
C106 H106 0.9500 . ?
C108 C188 1.558(15) . ?
C115 H115 0.9500 . ?
C115 C129 1.425(17) . ?
C115 C159 1.344(15) . ?
C129 H129 0.9500 . ?
C131 H131 0.9500 . ?
C131 C169 1.407(19) . ?
C159 H159 0.9500 . ?
C165 H165 0.9500 . ?
C169 H169 0.9500 . ?
C188 H18C 0.9900 . ?
C188 H18D 0.9900 . ?
C200 H20A 0.9900 . ?
C200 H20B 0.9900 . ?
O4 C43 1.44(2) . ?
O4 C121 1.425(10) . ?
N43 N71 1.29(3) . ?
N43 C27 1.352(19) . ?
N54 N72 1.320(18) . ?
N54 C184 1.360(11) . ?
N62 C133 1.374(7) . ?
N71 C83 1.312(17) . ?
N72 C87 1.350(18) . ?
C27 H27 0.9500 . ?
C27 C155 1.362(17) . ?
C43 H43A 0.9900 . ?
C43 H43B 0.9900 . ?
C43 C118 1.54(2) . ?
C81 H81 0.9500 . ?
C81 C133 1.437(14) . ?
C81 C183 1.403(11) . ?
C83 H83 0.9500 . ?
C83 C155 1.399(18) . ?
C87 H87 0.9500 . ?
C87 C119 1.48(3) . ?
C110 H110 0.9500 . ?
C110 C112 1.388(19) . ?
C110 C122 1.380(18) . ?
C112 H112 0.9500 . ?
C112 C114 1.393(19) . ?
C114 H114 0.9500 . ?
C114 C116 1.384(18) . ?
C116 H116 0.9500 . ?
C116 C120 1.387(17) . ?
C118 C120 1.3900 . ?
C118 C128 1.3900 . ?
C120 C122 1.3900 . ?
C122 C124 1.3900 . ?
C124 H124 0.9500 . ?
C124 C126 1.3900 . ?
C126 C128 1.3900 . ?
C126 C136 1.3900 . ?
C128 C130 1.3900 . ?
C130 H130 0.9500 . ?
C130 C132 1.3900 . ?
C132 H132 0.9500 . ?
C132 C134 1.3900 . ?
C134 H134 0.9500 . ?
C134 C136 1.3900 . ?
C136 H136 0.9500 . ?
C119 H119 0.9500 . ?
C119 C184 1.358(10) . ?
C121 H12A 0.9900 . ?
C121 H12B 0.9900 . ?
C133 H133 0.9500 . ?
C155 H155 0.9500 . ?
C183 H183 0.9500 . ?
C184 H184 0.9500 . ?
S1 O7 1.439(6) . ?
S1 O8 1.481(8) . ?
S1 O9 1.427(7) . ?
S1 C189 1.773(12) . ?
S3 O15 1.373(10) . ?
S3 O14 1.446(14) . ?
S3 O17 1.421(19) . ?
S3 C14 1.804(17) . ?
S3 O6 1.461(13) . ?
S3 O16 1.382(17) . ?
S3 C191 1.823(10) . ?
F1 C189 1.336(12) . ?
F4 C189 1.333(11) . ?
F6 C189 1.362(12) . ?
F7 C95 1.329(17) . ?
F13 C14 1.362(18) . ?
F13 C191 1.324(18) . ?
O10 S4 1.368(6) . ?
O10 S6 1.488(6) . ?
O12 S4 1.333(7) . ?
O12 S6 1.472(6) . ?
N46 C211 1.134(14) . ?
N75 C209 1.160(12) . ?
C19 H 0.9800 . ?
C19 HA 0.9800 . ?
C19 HB 0.9800 . ?
C19 C209 1.394(13) . ?
C105 HC 0.9800 . ?
C105 HD 0.9800 . ?
C105 HE 0.9800 . ?
C105 C211 1.354(16) . ?
S2 O18 1.462(10) . ?
S2 O19 1.489(8) . ?
S2 O25 1.440(10) . ?
S2 C95 1.755(11) . ?
S4 O11 1.416(14) . ?
S4 C97 1.75(2) . ?
S5 S5 2.087(15) 2_756 ?
S5 O20 1.381(10) . ?
S5 O21 1.313(8) . ?
S5 O22 1.258(12) . ?
F2 C95 1.317(12) . ?
F3 C14 1.401(18) . ?
F5 C14 1.395(19) . ?
F8 C97 1.368(17) . ?
F10 C97 1.319(17) . ?
F14 C97 1.29(2) . ?
F15 C95 1.400(12) . ?
O23 C49 1.460(10) . ?
O23 C199 1.443(16) . ?
C49 HF 0.9900 . ?
C49 HG 0.9900 . ?
C49 C99 1.533(17) . ?
C99 HH 0.9800 . ?
C99 HI 0.9800 . ?
C99 HJ 0.9800 . ?
C197 HK 0.9800 . ?
C197 HL 0.9800 . ?
C197 HM 0.9800 . ?
C197 C199 1.494(17) . ?
C199 HN 0.9900 . ?
C199 HO 0.9900 . ?
S6 O13 1.378(17) . ?
S6 C193 1.790(19) . ?
F9 C195 1.381(10) . ?
F11 C191 1.353(18) . ?
F12 C193 1.289(15) . ?
F16 C193 1.30(3) . ?
F17 C195 1.313(8) . ?
F18 C193 1.31(2) . ?
F19 C195 1.258(12) . ?
F20 C191 1.349(18) . ?
O24 C101 1.418(9) . ?
O24 C203 1.418(9) . ?
C25 HP 0.9800 . ?
C25 HQ 0.9800 . ?
C25 HR 0.9800 . ?
C25 C101 1.540(9) . ?
C101 HS 0.9900 . ?
C101 HT 0.9900 . ?
C201 HU 0.9800 . ?
C201 HV 0.9800 . ?
C201 HW 0.9800 . ?
C201 C203 1.539(10) . ?
C203 HX 0.9900 . ?
C203 HY 0.9900 . ?

loop_
_geom_torsion_atom_site_label_1
_geom_torsion_atom_site_label_2
_geom_torsion_atom_site_label_3
_geom_torsion_atom_site_label_4
_geom_torsion
_geom_torsion_site_symmetry_1
_geom_torsion_site_symmetry_2
_geom_torsion_site_symmetry_3
_geom_torsion_site_symmetry_4
_geom_torsion_publ_flag
Co1 N19 N65 C59 -175.6(6) . . . . ?
Co1 N19 N65 C179 0.8(9) . . . . ?
Co1 N19 C67 C93 175.6(6) . . . . ?
Co1 N20 N57 C179 -0.5(9) . . . . ?
Co1 N20 N57 C202 -178.2(6) . . . . ?
Co1 N20 C107 C20 178.6(7) . . . . ?
Co1 N21 N77 C41 170.1(5) . . . . ?
Co1 N21 N77 C179 -5.1(8) . . . . ?
Co1 N21 C13 C15 -168.8(6) . . . . ?
Co2 N22 N64 C123 -3.1(7) . . . . ?
Co2 N22 N64 C208 176.4(4) . . . . ?
Co2 N22 C89 C204 -174.7(5) . . . . ?
Co2 N23 N45 C123 -4.5(8) . . . . ?
Co2 N23 N45 C145 170.8(5) . . . . ?
Co2 N23 C24 C139 -168.9(5) . . . . ?
Co2 N24 N59 C37 -173.1(5) . . . . ?
Co2 N24 N59 C123 -0.9(8) . . . . ?
Co2 N24 C63 C149 170.9(6) . . . . ?
Co3 N13 N53 C91 2.4(8) . . . . ?
Co3 N13 N53 C168 -174.2(5) . . . . ?
Co3 N13 C170 C21 172.7(6) . . . . ?
Co3 N14 N42 C91 3.0(7) . . . . ?
Co3 N14 N42 C177 179.9(4) . . . . ?
Co3 N14 C45 C125 179.4(5) . . . . ?
Co3 N15 N67 C91 4.8(8) . . . . ?
Co3 N15 N67 C198 -174.4(5) . . . . ?
Co3 N15 C61 C117 174.3(6) . . . . ?
Co4 N16 N56 C147 179.2(5) . . . . ?
Co4 N16 N56 C185 -3.8(8) . . . . ?
Co4 N16 C109 C178 179.7(6) . . . . ?
Co4 N17 N40 C57 167.7(5) . . . . ?
Co4 N17 N40 C185 -7.7(8) . . . . ?
Co4 N17 C172 C79 -165.5(6) . . . . ?
Co4 N18 N50 C185 -3.4(8) . . . . ?
Co4 N18 N50 C186 174.9(5) . . . . ?
Co4 N18 C187 C151 -175.2(6) . . . . ?
Fe1 N31 N39 C35 -177.0(5) . . . . ?
Fe1 N31 N39 B3 2.3(9) . . . . ?
Fe1 N31 C166 C141 176.9(5) . . . . ?
Fe1 N32 N44 C206 -179.7(6) . . . . ?
Fe1 N32 N44 B3 0.6(10) . . . . ?
Fe1 N32 C190 C171 179.6(6) . . . . ?
Fe1 N33 N68 C210 176.5(7) . . . . ?
Fe1 N33 N68 B3 -2.6(10) . . . . ?
Fe1 N33 C137 C143 -175.6(7) . . . . ?
Fe2 N34 N52 C196 -179.6(7) . . . . ?
Fe2 N34 N52 B5 -2.0(10) . . . . ?
Fe2 N34 C71 C23 -179.6(6) . . . . ?
Fe2 N35 N37 C113 -180.0(7) . . . . ?
Fe2 N35 N37 B5 1.5(9) . . . . ?
Fe2 N35 C182 C73 178.1(8) . . . . ?
Fe2 N36 N47 C176 179.7(8) . . . . ?
Fe2 N36 N47 B5 1.2(10) . . . . ?
Fe2 N36 C16 C18 -179.9(7) . . . . ?
Fe3 N25 N38 C192 -170.8(4) . . . . ?
Fe3 N25 N38 B1 4.3(7) . . . . ?
Fe3 N25 C31 C53 171.4(5) . . . . ?
Fe3 N26 N63 C127 169.2(4) . . . . ?
Fe3 N26 N63 B1 -3.7(7) . . . . ?
Fe3 N26 C85 C65 -169.3(5) . . . . ?
Fe3 N27 N49 C167 -174.3(4) . . . . ?
Fe3 N27 N49 B1 1.5(7) . . . . ?
Fe3 N27 C173 C175 172.9(5) . . . . ?
Fe4 N28 N48 C174 -179.1(6) . . . . ?
Fe4 N28 N48 B2 -0.8(8) . . . . ?
Fe4 N28 C181 C77 179.9(5) . . . . ?
Fe4 N29 N66 C163 174.8(6) . . . . ?
Fe4 N29 N66 B2 -1.6(9) . . . . ?
Fe4 N29 C33 C55 -175.5(6) . . . . ?
Fe4 N30 N60 C111 -175.1(6) . . . . ?
Fe4 N30 N60 B2 1.2(9) . . . . ?
Fe4 N30 C135 C153 175.5(6) . . . . ?
O1 C47 C52 C26 81.9(10) . . . . ?
O1 C47 C52 C50 -91.1(9) . . . . ?
O2 C22 C185 N40 59.7(9) . . . . ?
O2 C22 C185 N50 177.9(7) . . . . ?
O2 C22 C185 N56 -61.8(9) . . . . ?
O5 C17 C164 C138 83.3(9) . . . . ?
O5 C17 C164 C162 -89.1(9) . . . . ?
N13 N53 C91 N42 57.5(7) . . . . ?
N13 N53 C91 N67 -61.9(8) . . . . ?
N13 N53 C91 C212 178.9(6) . . . . ?
N13 N53 C168 C21 -0.6(10) . . . . ?
N14 N42 C91 N53 -60.7(7) . . . . ?
N14 N42 C91 N67 59.3(7) . . . . ?
N14 N42 C91 C212 177.8(5) . . . . ?
N14 N42 C177 C125 1.3(8) . . . . ?
N14 C45 C125 C177 0.1(8) . . . . ?
N15 N67 C91 N42 -63.8(7) . . . . ?
N15 N67 C91 N53 57.3(8) . . . . ?
N15 N67 C91 C212 177.2(6) . . . . ?
N15 N67 C198 C117 -1.8(10) . . . . ?
N15 C61 C117 C198 -0.3(11) . . . . ?
N16 N56 C147 C178 1.5(10) . . . . ?
N16 N56 C185 N40 62.2(7) . . . . ?
N16 N56 C185 N50 -58.1(8) . . . . ?
N16 N56 C185 C22 -177.3(6) . . . . ?
N16 C109 C178 C147 1.5(11) . . . . ?
N17 N40 C57 C79 1.5(10) . . . . ?
N17 N40 C185 N50 65.7(8) . . . . ?
N17 N40 C185 N56 -55.3(8) . . . . ?
N17 N40 C185 C22 -176.6(6) . . . . ?
N18 N50 C185 N40 -58.8(8) . . . . ?
N18 N50 C185 N56 62.6(8) . . . . ?
N18 N50 C185 C22 -177.0(7) . . . . ?
N18 N50 C186 C151 1.6(10) . . . . ?
N19 N65 C59 C93 -0.9(12) . . . . ?
N19 N65 C179 N57 -60.5(9) . . . . ?
N19 N65 C179 N77 57.3(9) . . . . ?
N19 N65 C179 C200 174.6(8) . . . . ?
N19 N65 C179 C121 -170.5(12) . . . . ?
N19 C67 C93 C59 -1.5(12) . . . . ?
N20 N57 C179 N65 59.5(9) . . . . ?
N20 N57 C179 N77 -59.6(8) . . . . ?
N20 N57 C179 C200 -171.9(8) . . . . ?
N20 N57 C179 C121 165.6(11) . . . . ?
N20 N57 C202 C20 -1.1(12) . . . . ?
N21 N77 C41 C15 1.8(11) . . . . ?
N21 N77 C179 N57 63.5(8) . . . . ?
N21 N77 C179 N65 -54.4(8) . . . . ?
N21 N77 C179 C200 -179.7(7) . . . . ?
N21 N77 C179 C121 -172.3(14) . . . . ?
N21 C13 C15 C41 -1.4(11) . . . . ?
N22 N64 C123 N45 61.4(7) . . . . ?
N22 N64 C123 N59 -57.7(7) . . . . ?
N22 N64 C123 C180 -176.4(5) . . . . ?
N22 N64 C208 C204 -1.1(8) . . . . ?
N22 C89 C204 C208 -0.2(9) . . . . ?
N23 N45 C123 N59 63.5(7) . . . . ?
N23 N45 C123 N64 -56.3(8) . . . . ?
N23 N45 C123 C180 -177.2(5) . . . . ?
N23 N45 C145 C139 0.4(9) . . . . ?
N23 C24 C139 C145 -1.7(10) . . . . ?
N24 N59 C37 C149 -1.0(10) . . . . ?
N24 N59 C123 N45 -60.2(8) . . . . ?
N24 N59 C123 N64 59.5(8) . . . . ?
N24 N59 C123 C180 178.7(6) . . . . ?
N24 C63 C149 C37 4.8(11) . . . . ?
N25 N38 C192 C53 -1.1(8) . . . . ?
N25 N38 B1 N49 53.8(7) . . . . ?
N25 N38 B1 N51 174.6(5) . . . . ?
N25 N38 B1 N63 -61.0(7) . . . . ?
N25 C31 C53 C192 -2.8(8) . . . . ?
N26 N63 C127 C65 2.1(8) . . . . ?
N26 N63 B1 N38 61.2(7) . . . . ?
N26 N63 B1 N49 -53.3(7) . . . . ?
N26 N63 B1 N51 -172.4(5) . . . . ?
N27 N49 C167 C175 -0.2(7) . . . . ?
N27 N49 B1 N38 -59.1(7) . . . . ?
N27 N49 B1 N51 176.5(5) . . . . ?
N27 N49 B1 N63 55.9(8) . . . . ?
N27 C173 C175 C167 -0.6(8) . . . . ?
N28 N48 C174 C77 -1.4(10) . . . . ?
N28 N48 B2 N60 -57.5(10) . . . . ?
N28 N48 B2 N66 57.8(9) . . . . ?
N28 N48 B2 N58 174.4(16) . . . . ?
N28 N48 B2 N43 -172.5(12) . . . . ?
N29 N66 C163 C55 2.3(11) . . . . ?
N29 N66 B2 N48 -55.5(9) . . . . ?
N29 N66 B2 N60 59.1(9) . . . . ?
N29 N66 B2 N58 -169.9(19) . . . . ?
N29 N66 B2 N43 177.0(14) . . . . ?
N29 C33 C55 C163 1.1(11) . . . . ?
N30 N60 C111 C153 -1.4(12) . . . . ?
N30 N60 B2 N48 55.6(10) . . . . ?
N30 N60 B2 N66 -57.9(9) . . . . ?
N30 N60 B2 N58 176(3) . . . . ?
N30 N60 B2 N43 176.4(16) . . . . ?
N30 C135 C153 C111 -0.9(12) . . . . ?
N31 N39 C35 C141 -0.8(9) . . . . ?
N31 N39 B3 N44 -58.2(10) . . . . ?
N31 N39 B3 N68 55.2(9) . . . . ?
N31 N39 B3 N41 -171.3(9) . . . . ?
N31 N39 B3 N72 164.6(15) . . . . ?
N32 N44 C206 C171 0.2(12) . . . . ?
N32 N44 B3 N39 56.3(10) . . . . ?
N32 N44 B3 N68 -57.8(10) . . . . ?
N32 N44 B3 N41 169.5(9) . . . . ?
N32 N44 B3 N72 -165.9(14) . . . . ?
N33 N68 C210 C143 -0.3(13) . . . . ?
N33 N68 B3 N39 -55.0(10) . . . . ?
N33 N68 B3 N44 59.1(10) . . . . ?
N33 N68 B3 N41 -178.5(10) . . . . ?
N33 N68 B3 N72 -178.9(11) . . . . ?
N33 C137 C143 C210 -0.6(13) . . . . ?
N34 N52 C196 C23 -1.0(13) . . . . ?
N34 N52 B5 N37 60.4(10) . . . . ?
N34 N52 B5 N47 -56.2(11) . . . . ?
N34 N52 B5 N70 -179.1(8) . . . . ?
N35 N37 C113 C73 2.8(15) . . . . ?
N35 N37 B5 N47 56.7(9) . . . . ?
N35 N37 B5 N52 -60.0(9) . . . . ?
N35 N37 B5 N70 179.2(7) . . . . ?
N36 N47 C176 C18 0.0(15) . . . . ?
N36 N47 B5 N37 -58.4(10) . . . . ?
N36 N47 B5 N52 56.6(11) . . . . ?
N36 N47 B5 N70 179.5(8) . . . . ?
N36 C16 C18 C176 1.0(15) . . . . ?
N37 N35 C182 C73 0.3(11) . . . . ?
N38 N25 C31 C53 2.1(7) . . . . ?
N39 N31 C166 C141 -0.5(8) . . . . ?
N39 C35 C141 C166 0.5(9) . . . . ?
N39 B3 N41 N76 -114.9(19) . . . . ?
N39 B3 N41 C159 67(2) . . . . ?
N39 B3 N72 N54 -9(4) . . . . ?
N39 B3 N72 C87 174(3) . . . . ?
N40 N17 C172 C79 2.0(9) . . . . ?
N40 C57 C79 C172 -0.2(11) . . . . ?
N42 N14 C45 C125 0.6(7) . . . . ?
N42 C91 C212 O1 61.5(7) . . . . ?
N44 N32 C190 C171 0.4(9) . . . . ?
N44 B3 N41 N76 131.4(18) . . . . ?
N44 B3 N41 C159 -47(2) . . . . ?
N44 B3 N72 N54 -142(3) . . . . ?
N44 B3 N72 C87 42(4) . . . . ?
N45 N23 C24 C139 2.0(8) . . . . ?
N45 C123 C180 O5 57.3(8) . . . . ?
N47 N36 C16 C18 -1.0(11) . . . . ?
N48 N28 C181 C77 -0.2(8) . . . . ?
N48 B2 N58 N69 127(5) . . . . ?
N48 B2 N58 C39 -71(5) . . . . ?
N48 B2 N43 N71 -113(3) . . . . ?
N48 B2 N43 C27 63(3) . . . . ?
N49 N27 C173 C175 0.5(7) . . . . ?
N49 C167 C175 C173 0.5(8) . . . . ?
N50 N18 C187 C151 -1.2(9) . . . . ?
N51 N74 C194 C157 2.1(11) . . . . ?
N51 C69 C157 C194 -1.4(11) . . . . ?
N52 N34 C71 C23 0.4(10) . . . . ?
N53 N13 C170 C21 -3.7(8) . . . . ?
N53 C91 C212 O1 -60.6(8) . . . . ?
N56 N16 C109 C178 -0.5(9) . . . . ?
N56 C147 C178 C109 -1.7(11) . . . . ?
N57 N20 C107 C20 0.1(10) . . . . ?
N57 C179 C200 O3 -172.7(11) . . . . ?
N57 C179 C121 O4 159(3) . . . . ?
N59 N24 C63 C149 -5.1(9) . . . . ?
N59 C37 C149 C63 -2.1(11) . . . . ?
N59 C123 C180 O5 176.6(6) . . . . ?
N60 N30 C135 C153 0.1(9) . . . . ?
N60 C111 C153 C135 1.4(14) . . . . ?
N60 B2 N58 N69 6(6) . . . . ?
N60 B2 N58 C39 168(4) . . . . ?
N60 B2 N43 N71 131(3) . . . . ?
N60 B2 N43 C27 -54(3) . . . . ?
N63 N26 C85 C65 -0.2(7) . . . . ?
N64 N22 C89 C204 -0.4(8) . . . . ?
N64 C123 C180 O5 -63.8(8) . . . . ?
N65 N19 C67 C93 0.9(9) . . . . ?
N65 C59 C93 C67 1.4(13) . . . . ?
N65 C179 C200 O3 -48.9(15) . . . . ?
N65 C179 C121 O4 -89(3) . . . . ?
N66 N29 C33 C55 0.4(9) . . . . ?
N66 B2 N58 N69 -119(4) . . . . ?
N66 B2 N58 C39 43(5) . . . . ?
N66 B2 N43 N71 11(4) . . . . ?
N66 B2 N43 C27 -174(3) . . . . ?
N67 N15 C61 C117 -0.7(9) . . . . ?
N67 C91 C212 O1 179.7(6) . . . . ?
N68 N33 C137 C143 0.4(10) . . . . ?
N68 B3 N41 N76 9(2) . . . . ?
N68 B3 N41 C159 -169.5(19) . . . . ?
N68 B3 N72 N54 106(3) . . . . ?
N68 B3 N72 C87 -71(3) . . . . ?
N70 N61 C75 C29 2(4) . . . . ?
N70 N62 C133 C81 1(5) . . . . ?
N74 N51 C69 C157 2.8(10) . . . . ?
N74 N51 B1 N38 -31.4(9) . . . . ?
N74 N51 B1 N49 88.1(8) . . . . ?
N74 N51 B1 N63 -153.8(6) . . . . ?
N77 N21 C13 C15 2.5(9) . . . . ?
N77 C179 C200 O3 72.0(13) . . . . ?
N77 C179 C121 O4 34(4) . . . . ?
C13 N21 N77 C41 -2.5(8) . . . . ?
C13 N21 N77 C179 -177.7(6) . . . . ?
C13 C15 C41 N77 -0.3(12) . . . . ?
C16 N36 N47 C176 0.7(11) . . . . ?
C16 N36 N47 B5 -177.8(9) . . . . ?
C16 C18 C176 N47 -0.6(17) . . . . ?
C17 O5 C180 C123 -176.4(6) . . . . ?
C22 O2 C161 C80 -175.8(9) . . . . ?
C24 N23 N45 C123 -176.7(6) . . . . ?
C24 N23 N45 C145 -1.5(8) . . . . ?
C24 C139 C145 N45 0.8(9) . . . . ?
C26 C28 C30 C32 0(3) . . . . ?
C26 C36 C38 C40 0.9(16) . . . . ?
C28 C26 C36 C34 -0.8(17) . . . . ?
C28 C26 C36 C38 179.1(11) . . . . ?
C28 C26 C52 C47 6.0(15) . . . . ?
C28 C26 C52 C50 179.1(10) . . . . ?
C28 C30 C32 C34 -2(3) . . . . ?
C30 C32 C34 C36 3(3) . . . . ?
C31 N25 N38 C192 -0.7(7) . . . . ?
C31 N25 N38 B1 174.4(5) . . . . ?
C31 C53 C192 N38 2.3(9) . . . . ?
C32 C34 C36 C26 -1(2) . . . . ?
C32 C34 C36 C38 178.8(14) . . . . ?
C33 N29 N66 C163 -1.6(9) . . . . ?
C33 N29 N66 B2 -178.0(7) . . . . ?
C33 C55 C163 N66 -2.1(13) . . . . ?
C34 C36 C38 C40 -179.1(11) . . . . ?
C35 N39 B3 N44 120.9(9) . . . . ?
C35 N39 B3 N68 -125.6(9) . . . . ?
C35 N39 B3 N41 7.9(15) . . . . ?
C35 N39 B3 N72 -16(2) . . . . ?
C35 C141 C166 N31 0.0(9) . . . . ?
C36 C26 C28 C30 1(2) . . . . ?
C36 C26 C52 C47 -173.6(9) . . . . ?
C36 C26 C52 C50 -0.5(14) . . . . ?
C36 C38 C40 C42 -179.2(9) . . . . ?
C36 C38 C40 C50 1.2(14) . . . . ?
C37 N59 C123 N45 110.4(9) . . . . ?
C37 N59 C123 N64 -129.9(8) . . . . ?
C37 N59 C123 C180 -10.6(11) . . . . ?
C38 C40 C42 C44 -177.2(9) . . . . ?
C38 C40 C50 C48 175.9(8) . . . . ?
C38 C40 C50 C52 -3.0(12) . . . . ?
C40 C42 C44 C46 0.8(14) . . . . ?
C40 C50 C52 C26 2.6(13) . . . . ?
C40 C50 C52 C47 175.6(7) . . . . ?
C41 N77 C179 N57 -110.2(9) . . . . ?
C41 N77 C179 N65 131.9(9) . . . . ?
C41 N77 C179 C200 6.6(12) . . . . ?
C41 N77 C179 C121 14.0(19) . . . . ?
C42 C40 C50 C48 -3.7(11) . . . . ?
C42 C40 C50 C52 177.4(8) . . . . ?
C42 C44 C46 C48 -2.7(14) . . . . ?
C44 C46 C48 C50 1.2(13) . . . . ?
C45 N14 N42 C91 -178.1(5) . . . . ?
C45 N14 N42 C177 -1.2(7) . . . . ?
C45 C125 C177 N42 -0.9(8) . . . . ?
C46 C48 C50 C40 1.9(12) . . . . ?
C46 C48 C50 C52 -179.2(8) . . . . ?
C47 O1 C212 C91 176.7(6) . . . . ?
C48 C50 C52 C26 -176.3(8) . . . . ?
C48 C50 C52 C47 -3.2(13) . . . . ?
C50 C40 C42 C44 2.4(13) . . . . ?
C52 C26 C28 C30 -178.3(13) . . . . ?
C52 C26 C36 C34 178.7(11) . . . . ?
C52 C26 C36 C38 -1.3(16) . . . . ?
C54 C56 C58 C60 -3(2) . . . . ?
C54 C64 C66 C68 0.7(17) . . . . ?
C54 C80 C161 O2 84.3(10) . . . . ?
C56 C54 C64 C62 -1.3(15) . . . . ?
C56 C54 C64 C66 177.0(10) . . . . ?
C56 C54 C80 C78 -177.0(9) . . . . ?
C56 C54 C80 C161 5.2(13) . . . . ?
C56 C58 C60 C62 3(2) . . . . ?
C57 N40 C185 N50 -108.6(9) . . . . ?
C57 N40 C185 N56 130.4(8) . . . . ?
C57 N40 C185 C22 9.1(11) . . . . ?
C57 C79 C172 N17 -1.2(11) . . . . ?
C58 C60 C62 C64 -3(2) . . . . ?
C59 N65 C179 N57 115.1(9) . . . . ?
C59 N65 C179 N77 -127.1(9) . . . . ?
C59 N65 C179 C200 -9.7(13) . . . . ?
C59 N65 C179 C121 5.1(15) . . . . ?
C60 C62 C64 C54 2.1(19) . . . . ?
C60 C62 C64 C66 -176.2(12) . . . . ?
C61 N15 N67 C91 -179.3(6) . . . . ?
C61 N15 N67 C198 1.6(8) . . . . ?
C61 C117 C198 N67 1.3(11) . . . . ?
C62 C64 C66 C68 179.0(11) . . . . ?
C63 N24 N59 C37 3.7(8) . . . . ?
C63 N24 N59 C123 176.0(7) . . . . ?
C64 C54 C56 C58 1.6(16) . . . . ?
C64 C54 C80 C78 1.8(14) . . . . ?
C64 C54 C80 C161 -176.0(8) . . . . ?
C64 C66 C68 C70 -179.6(11) . . . . ?
C64 C66 C68 C78 0.7(17) . . . . ?
C66 C68 C70 C72 178.9(12) . . . . ?
C66 C68 C78 C76 179.3(9) . . . . ?
C66 C68 C78 C80 -0.9(14) . . . . ?
C67 N19 N65 C59 0.0(9) . . . . ?
C67 N19 N65 C179 176.4(7) . . . . ?
C68 C70 C72 C74 4(2) . . . . ?
C68 C78 C80 C54 -0.4(14) . . . . ?
C68 C78 C80 C161 177.4(8) . . . . ?
C69 N51 N74 C194 -2.9(9) . . . . ?
C69 N51 B1 N38 162.3(7) . . . . ?
C69 N51 B1 N49 -78.1(9) . . . . ?
C69 N51 B1 N63 39.9(10) . . . . ?
C69 C157 C194 N74 -0.5(12) . . . . ?
C70 C68 C78 C76 -0.4(14) . . . . ?
C70 C68 C78 C80 179.4(10) . . . . ?
C70 C72 C74 C76 -5(2) . . . . ?
C71 N34 N52 C196 0.3(10) . . . . ?
C71 N34 N52 B5 178.0(8) . . . . ?
C71 C23 C196 N52 1.3(15) . . . . ?
C72 C74 C76 C78 2.8(18) . . . . ?
C74 C76 C78 C68 -0.3(14) . . . . ?
C74 C76 C78 C80 179.9(9) . . . . ?
C76 C78 C80 C54 179.4(9) . . . . ?
C76 C78 C80 C161 -2.8(13) . . . . ?
C78 C68 C70 C72 -1.4(18) . . . . ?
C78 C80 C161 O2 -93.6(10) . . . . ?
C80 C54 C56 C58 -179.6(11) . . . . ?
C80 C54 C64 C62 179.8(10) . . . . ?
C80 C54 C64 C66 -1.9(15) . . . . ?
C85 N26 N63 C127 -1.1(7) . . . . ?
C85 N26 N63 B1 -174.1(6) . . . . ?
C85 C65 C127 N63 -2.2(8) . . . . ?
C89 N22 N64 C123 -178.6(6) . . . . ?
C89 N22 N64 C208 0.9(7) . . . . ?
C89 C204 C208 N64 0.8(8) . . . . ?
C91 N42 C177 C125 177.7(6) . . . . ?
C91 N53 C168 C21 -176.6(8) . . . . ?
C91 N67 C198 C117 179.2(8) . . . . ?
C107 N20 N57 C179 178.3(7) . . . . ?
C107 N20 N57 C202 0.6(9) . . . . ?
C107 C20 C202 N57 1.2(13) . . . . ?
C109 N16 N56 C147 -0.6(8) . . . . ?
C109 N16 N56 C185 176.3(6) . . . . ?
C111 N60 B2 N48 -129.6(11) . . . . ?
C111 N60 B2 N66 116.9(12) . . . . ?
C111 N60 B2 N58 -9(3) . . . . ?
C111 N60 B2 N43 -9(2) . . . . ?
C113 N37 B5 N47 -121.3(13) . . . . ?
C113 N37 B5 N52 122.0(12) . . . . ?
C113 N37 B5 N70 1.2(17) . . . . ?
C113 C73 C182 N35 1.3(15) . . . . ?
C123 N45 C145 C139 175.0(7) . . . . ?
C123 N59 C37 C149 -172.2(8) . . . . ?
C123 N64 C208 C204 178.3(7) . . . . ?
C127 N63 B1 N38 -109.3(8) . . . . ?
C127 N63 B1 N49 136.2(7) . . . . ?
C127 N63 B1 N51 17.1(11) . . . . ?
C127 C65 C85 N26 1.4(8) . . . . ?
C135 N30 N60 C111 0.8(9) . . . . ?
C135 N30 N60 B2 177.0(7) . . . . ?
C137 N33 N68 C210 0.0(10) . . . . ?
C137 N33 N68 B3 -179.2(8) . . . . ?
C137 C143 C210 N68 0.6(15) . . . . ?
C138 C140 C142 C144 -0.1(15) . . . . ?
C138 C148 C150 C152 3.2(15) . . . . ?
C140 C138 C148 C146 2.4(13) . . . . ?
C140 C138 C148 C150 -177.1(9) . . . . ?
C140 C138 C164 C17 1.6(12) . . . . ?
C140 C138 C164 C162 173.8(8) . . . . ?
C140 C142 C144 C146 1.6(17) . . . . ?
C142 C144 C146 C148 -1.0(19) . . . . ?
C144 C146 C148 C138 -1.1(17) . . . . ?
C144 C146 C148 C150 178.4(11) . . . . ?
C145 N45 C123 N59 -110.6(8) . . . . ?
C145 N45 C123 N64 129.5(7) . . . . ?
C145 N45 C123 C180 8.6(10) . . . . ?
C146 C148 C150 C152 -176.3(10) . . . . ?
C147 N56 C185 N40 -121.5(8) . . . . ?
C147 N56 C185 N50 118.2(8) . . . . ?
C147 N56 C185 C22 -1.0(11) . . . . ?
C148 C138 C140 C142 -1.9(13) . . . . ?
C148 C138 C164 C17 -173.3(7) . . . . ?
C148 C138 C164 C162 -1.1(12) . . . . ?
C148 C150 C152 C154 175.1(11) . . . . ?
C148 C150 C152 C162 -1.7(15) . . . . ?
C150 C152 C154 C156 -179.1(13) . . . . ?
C150 C152 C162 C160 -179.7(9) . . . . ?
C150 C152 C162 C164 -1.2(13) . . . . ?
C152 C154 C156 C158 1(2) . . . . ?
C152 C162 C164 C17 174.8(7) . . . . ?
C152 C162 C164 C138 2.6(12) . . . . ?
C154 C152 C162 C160 3.3(13) . . . . ?
C154 C152 C162 C164 -178.2(9) . . . . ?
C154 C156 C158 C160 0(2) . . . . ?
C156 C158 C160 C162 1.1(17) . . . . ?
C158 C160 C162 C152 -2.8(13) . . . . ?
C158 C160 C162 C164 178.8(9) . . . . ?
C160 C162 C164 C17 -6.8(12) . . . . ?
C160 C162 C164 C138 -179.0(8) . . . . ?
C161 O2 C22 C185 -176.5(8) . . . . ?
C162 C152 C154 C156 -2.3(19) . . . . ?
C163 N66 B2 N48 129.4(10) . . . . ?
C163 N66 B2 N60 -116.1(11) . . . . ?
C163 N66 B2 N58 15(2) . . . . ?
C163 N66 B2 N43 2(2) . . . . ?
C164 C138 C140 C142 -176.9(9) . . . . ?
C164 C138 C148 C146 177.7(9) . . . . ?
C164 C138 C148 C150 -1.8(13) . . . . ?
C166 N31 N39 C35 0.8(8) . . . . ?
C166 N31 N39 B3 -179.8(8) . . . . ?
C167 N49 B1 N38 115.6(7) . . . . ?
C167 N49 B1 N51 -8.7(10) . . . . ?
C167 N49 B1 N63 -129.3(7) . . . . ?
C168 N53 C91 N42 -126.7(8) . . . . ?
C168 N53 C91 N67 113.9(8) . . . . ?
C168 N53 C91 C212 -5.4(11) . . . . ?
C168 C21 C170 N13 3.3(11) . . . . ?
C170 N13 N53 C91 179.2(6) . . . . ?
C170 N13 N53 C168 2.6(8) . . . . ?
C170 C21 C168 N53 -1.6(11) . . . . ?
C172 N17 N40 C57 -2.2(8) . . . . ?
C172 N17 N40 C185 -177.5(6) . . . . ?
C173 N27 N49 C167 -0.2(6) . . . . ?
C173 N27 N49 B1 175.6(6) . . . . ?
C174 N48 B2 N60 120.3(10) . . . . ?
C174 N48 B2 N66 -124.4(9) . . . . ?
C174 N48 B2 N58 -8(2) . . . . ?
C174 N48 B2 N43 5.3(17) . . . . ?
C174 C77 C181 N28 -0.6(10) . . . . ?
C176 N47 B5 N37 123.6(13) . . . . ?
C176 N47 B5 N52 -121.4(13) . . . . ?
C176 N47 B5 N70 1.4(18) . . . . ?
C177 N42 C91 N53 123.2(7) . . . . ?
C177 N42 C91 N67 -116.8(7) . . . . ?
C177 N42 C91 C212 1.7(9) . . . . ?
C179 N57 C202 C20 -178.5(9) . . . . ?
C179 N65 C59 C93 -176.9(9) . . . . ?
C179 N77 C41 C15 176.1(9) . . . . ?
C180 O5 C17 C164 169.5(7) . . . . ?
C181 N28 N48 C174 1.0(8) . . . . ?
C181 N28 N48 B2 179.3(7) . . . . ?
C181 C77 C174 N48 1.2(11) . . . . ?
C182 N35 N37 C113 -1.9(10) . . . . ?
C182 N35 N37 B5 179.6(7) . . . . ?
C182 C73 C113 N37 -2.5(17) . . . . ?
C185 N40 C57 C79 176.2(8) . . . . ?
C185 N50 C186 C151 179.7(8) . . . . ?
C185 N56 C147 C178 -175.0(8) . . . . ?
C186 N50 C185 N40 123.3(8) . . . . ?
C186 N50 C185 N56 -115.4(8) . . . . ?
C186 N50 C185 C22 5.1(11) . . . . ?
C186 C151 C187 N18 2.2(10) . . . . ?
C187 N18 N50 C185 -178.6(6) . . . . ?
C187 N18 N50 C186 -0.3(8) . . . . ?
C187 C151 C186 N50 -2.2(10) . . . . ?
C190 N32 N44 C206 -0.4(10) . . . . ?
C190 N32 N44 B3 179.9(8) . . . . ?
C190 C171 C206 N44 0.1(13) . . . . ?
C192 N38 B1 N49 -132.7(7) . . . . ?
C192 N38 B1 N51 -12.0(11) . . . . ?
C192 N38 B1 N63 112.5(8) . . . . ?
C196 N52 B5 N37 -122.7(12) . . . . ?
C196 N52 B5 N47 120.6(12) . . . . ?
C196 N52 B5 N70 -2.2(18) . . . . ?
C196 C23 C71 N34 -1.0(13) . . . . ?
C198 N67 C91 N42 115.1(9) . . . . ?
C198 N67 C91 N53 -123.8(8) . . . . ?
C198 N67 C91 C212 -3.9(11) . . . . ?
C202 N57 C179 N65 -123.3(9) . . . . ?
C202 N57 C179 N77 117.7(9) . . . . ?
C202 N57 C179 C200 5.3(14) . . . . ?
C202 N57 C179 C121 -17.2(15) . . . . ?
C202 C20 C107 N20 -0.8(13) . . . . ?
C206 N44 B3 N39 -123.3(11) . . . . ?
C206 N44 B3 N68 122.6(11) . . . . ?
C206 N44 B3 N41 -10.1(17) . . . . ?
C206 N44 B3 N72 15(2) . . . . ?
C206 C171 C190 N32 -0.3(11) . . . . ?
C208 N64 C123 N45 -118.0(7) . . . . ?
C208 N64 C123 N59 123.0(7) . . . . ?
C208 N64 C123 C180 4.2(10) . . . . ?
C210 N68 B3 N39 126.1(11) . . . . ?
C210 N68 B3 N44 -119.8(12) . . . . ?
C210 N68 B3 N41 2.6(19) . . . . ?
C210 N68 B3 N72 2.3(17) . . . . ?
C212 O1 C47 C52 171.4(6) . . . . ?
B1 N38 C192 C53 -174.8(7) . . . . ?
B1 N49 C167 C175 -175.5(7) . . . . ?
B1 N51 N74 C194 -171.7(7) . . . . ?
B1 N51 C69 C157 170.2(8) . . . . ?
B1 N63 C127 C65 173.2(7) . . . . ?
B2 N48 C174 C77 -179.4(8) . . . . ?
B2 N60 C111 C153 -176.6(11) . . . . ?
B2 N66 C163 C55 177.9(10) . . . . ?
B2 N58 N69 C131 175(4) . . . . ?
B2 N58 C39 C169 -172(4) . . . . ?
B2 N43 N71 C83 171(2) . . . . ?
B2 N43 C27 C155 -178(3) . . . . ?
B3 N39 C35 C141 180.0(9) . . . . ?
B3 N44 C206 C171 179.8(10) . . . . ?
B3 N68 C210 C143 178.7(10) . . . . ?
B3 N41 N76 C129 173.2(19) . . . . ?
B3 N41 C159 C115 -177.7(18) . . . . ?
B3 N72 C87 C119 -178(3) . . . . ?
B5 N37 C113 C73 -179.1(11) . . . . ?
B5 N47 C176 C18 178.2(12) . . . . ?
B5 N52 C196 C23 -178.0(11) . . . . ?
B5 N70 N61 C75 169(2) . . . . ?
B5 N70 C165 C29 -173.5(18) . . . . ?
B5 N70 N62 C133 167(3) . . . . ?
B5 N70 C183 C81 -167(2) . . . . ?
N41 N76 C129 C115 10(3) . . . . ?
N58 N69 C131 C169 -8(5) . . . . ?
N58 C39 C169 C131 3(6) . . . . ?
N61 N70 B5 N37 138.8(17) . . . . ?
N61 N70 B5 N47 -100.3(18) . . . . ?
N61 N70 B5 N52 21(2) . . . . ?
N61 N70 C165 C29 -11(3) . . . . ?
N69 N58 C39 C169 -8(5) . . . . ?
N69 C131 C169 C39 3(5) . . . . ?
N76 N41 C159 C115 4(3) . . . . ?
C39 N58 N69 C131 10(5) . . . . ?
C75 C29 C165 N70 12(3) . . . . ?
C82 C84 C86 C88 0.0 . . . . ?
C84 C82 C92 C90 0.0 . . . . ?
C84 C86 C88 C90 0.0 . . . . ?
C84 C86 C88 C108 176.5(12) . . . . ?
C86 C88 C90 C92 0.0 . . . . ?
C86 C88 C90 C94 -178.2(14) . . . . ?
C86 C88 C108 C102 -177.4(11) . . . . ?
C86 C88 C108 C188 -6(2) . . . . ?
C88 C90 C92 C82 0.0 . . . . ?
C88 C90 C94 C100 -5(2) . . . . ?
C88 C108 C188 O3 -93(2) . . . . ?
C90 C88 C108 C102 -0.8(18) . . . . ?
C90 C88 C108 C188 170.5(13) . . . . ?
C90 C94 C100 C98 -177.1(12) . . . . ?
C90 C94 C100 C102 0(2) . . . . ?
C92 C82 C84 C86 0.0 . . . . ?
C92 C90 C94 C100 176.8(11) . . . . ?
C94 C90 C92 C82 178.2(13) . . . . ?
C94 C100 C102 C104 -177.5(14) . . . . ?
C94 C100 C102 C108 3.6(14) . . . . ?
C96 C98 C100 C94 177.7(13) . . . . ?
C96 C98 C100 C102 0.0 . . . . ?
C98 C96 C106 C104 0.0 . . . . ?
C98 C100 C102 C104 0.0 . . . . ?
C98 C100 C102 C108 -178.9(12) . . . . ?
C100 C102 C104 C106 0.0 . . . . ?
C100 C102 C108 C88 -3.4(17) . . . . ?
C100 C102 C108 C188 -175.0(12) . . . . ?
C102 C104 C106 C96 0.0 . . . . ?
C102 C108 C188 O3 79(2) . . . . ?
C104 C102 C108 C88 177.8(11) . . . . ?
C104 C102 C108 C188 6(2) . . . . ?
C106 C96 C98 C100 0.0 . . . . ?
C108 C88 C90 C92 -176.6(12) . . . . ?
C108 C88 C90 C94 5.2(15) . . . . ?
C108 C102 C104 C106 178.8(13) . . . . ?
C129 C115 C159 N41 2(3) . . . . ?
C159 N41 N76 C129 -8(3) . . . . ?
C159 C115 C129 N76 -7(3) . . . . ?
C165 N70 B5 N37 -62(2) . . . . ?
C165 N70 B5 N47 59(2) . . . . ?
C165 N70 B5 N52 -179.3(17) . . . . ?
C165 N70 N61 C75 5(3) . . . . ?
C165 C29 C75 N61 -8(4) . . . . ?
C188 O3 C200 C179 178.8(15) . . . . ?
C200 O3 C188 C108 156.4(16) . . . . ?
O4 C43 C118 C120 61(5) . . . . ?
O4 C43 C118 C128 -116(4) . . . . ?
N43 N71 C83 C155 9(3) . . . . ?
N43 C27 C155 C83 7(4) . . . . ?
N54 N72 C87 C119 5(4) . . . . ?
N62 N70 B5 N37 27(2) . . . . ?
N62 N70 B5 N47 148.4(19) . . . . ?
N62 N70 B5 N52 -90(2) . . . . ?
N62 N70 C183 C81 -1(4) . . . . ?
N71 N43 C27 C155 -2(4) . . . . ?
N71 C83 C155 C27 -11(3) . . . . ?
N72 N54 C184 C119 -17(5) . . . . ?
N72 C87 C119 C184 -14(5) . . . . ?
C27 N43 N71 C83 -5(4) . . . . ?
C43 O4 C121 C179 -143(8) . . . . ?
C43 C118 C120 C116 2(3) . . . . ?
C43 C118 C120 C122 -177(3) . . . . ?
C43 C118 C128 C126 177(3) . . . . ?
C43 C118 C128 C130 -3(3) . . . . ?
C87 C119 C184 N54 19(5) . . . . ?
C110 C112 C114 C116 11(5) . . . . ?
C110 C122 C124 C126 -165(4) . . . . ?
C112 C110 C122 C120 20(6) . . . . ?
C112 C110 C122 C124 -174(3) . . . . ?
C112 C114 C116 C120 -4(5) . . . . ?
C114 C116 C120 C118 -174(2) . . . . ?
C114 C116 C120 C122 5(4) . . . . ?
C116 C120 C122 C110 -13(4) . . . . ?
C116 C120 C122 C124 -179(2) . . . . ?
C118 C120 C122 C110 166(3) . . . . ?
C118 C120 C122 C124 0.0 . . . . ?
C118 C128 C130 C132 180.0 . . . . ?
C120 C118 C128 C126 0.0 . . . . ?
C120 C118 C128 C130 180.0 . . . . ?
C120 C122 C124 C126 0.0 . . . . ?
C122 C110 C112 C114 -20(7) . . . . ?
C122 C124 C126 C128 0.0 . . . . ?
C122 C124 C126 C136 180.0 . . . . ?
C124 C126 C128 C118 0.0 . . . . ?
C124 C126 C128 C130 180.0 . . . . ?
C124 C126 C136 C134 180.0 . . . . ?
C126 C128 C130 C132 0.0 . . . . ?
C128 C118 C120 C116 179(2) . . . . ?
C128 C118 C120 C122 0.0 . . . . ?
C128 C126 C136 C134 0.0 . . . . ?
C128 C130 C132 C134 0.0 . . . . ?
C130 C132 C134 C136 0.0 . . . . ?
C132 C134 C136 C126 0.0 . . . . ?
C136 C126 C128 C118 180.0 . . . . ?
C136 C126 C128 C130 0.0 . . . . ?
C121 O4 C43 C118 -157(7) . . . . ?
C133 C81 C183 N70 2(5) . . . . ?
C183 N70 B5 N37 -168(2) . . . . ?
C183 N70 B5 N47 -47(3) . . . . ?
C183 N70 B5 N52 74(3) . . . . ?
C183 N70 N62 C133 0(4) . . . . ?
C183 C81 C133 N62 -2(6) . . . . ?
C184 N54 N72 B3 -170(3) . . . . ?
C184 N54 N72 C87 7(4) . . . . ?
O7 S1 C189 F1 56.7(11) . . . . ?
O7 S1 C189 F4 176.9(9) . . . . ?
O7 S1 C189 F6 -65.9(10) . . . . ?
O8 S1 C189 F1 177.1(10) . . . . ?
O8 S1 C189 F4 -62.7(11) . . . . ?
O8 S1 C189 F6 54.4(9) . . . . ?
O9 S1 C189 F1 -64.2(10) . . . . ?
O9 S1 C189 F4 56.1(11) . . . . ?
O9 S1 C189 F6 173.2(8) . . . . ?
O10 S4 C97 F8 53.2(17) . . . . ?
O10 S4 C97 F10 -61.0(14) . . . . ?
O10 S4 C97 F14 175.9(17) . . . . ?
O10 S6 C193 F12 -179.3(17) . . . . ?
O10 S6 C193 F16 -53.8(18) . . . . ?
O10 S6 C193 F18 58.3(14) . . . . ?
O12 S4 C97 F8 -174.9(16) . . . . ?
O12 S4 C97 F10 70.9(13) . . . . ?
O12 S4 C97 F14 -52.2(18) . . . . ?
O12 S6 C193 F12 56(2) . . . . ?
O12 S6 C193 F16 -178.9(15) . . . . ?
O12 S6 C193 F18 -66.8(13) . . . . ?
O15 S3 C14 F13 -73(2) . . . . ?
O15 S3 C14 F3 157(2) . . . . ?
O15 S3 C14 F5 38(2) . . . . ?
O15 S3 C191 F13 59.4(18) . . . . ?
O15 S3 C191 F11 -49(2) . . . . ?
O15 S3 C191 F20 179.0(17) . . . . ?
O11 S4 C97 F8 -66.0(18) . . . . ?
O11 S4 C97 F10 179.8(13) . . . . ?
O11 S4 C97 F14 56.7(19) . . . . ?
O14 S3 C14 F13 -170(3) . . . . ?
O14 S3 C14 F3 60(3) . . . . ?
O14 S3 C14 F5 -58(3) . . . . ?
O17 S3 C14 F13 85(3) . . . . ?
O17 S3 C14 F3 -46(4) . . . . ?
O17 S3 C14 F5 -164(3) . . . . ?
O18 S2 C95 F7 -71(2) . . . . ?
O18 S2 C95 F2 65.5(15) . . . . ?
O18 S2 C95 F15 175.6(12) . . . . ?
O19 S2 C95 F7 174(2) . . . . ?
O19 S2 C95 F2 -49.2(14) . . . . ?
O19 S2 C95 F15 60.9(13) . . . . ?
O25 S2 C95 F7 57(2) . . . . ?
O25 S2 C95 F2 -166.2(13) . . . . ?
O25 S2 C95 F15 -56.1(14) . . . . ?
C49 O23 C199 C197 -160(3) . . . . ?
C199 O23 C49 C99 -179.8(19) . . . . ?
O6 S3 C191 F13 -179(2) . . . . ?
O6 S3 C191 F11 72(2) . . . . ?
O6 S3 C191 F20 -59(2) . . . . ?
O13 S6 C193 F12 -58(2) . . . . ?
O13 S6 C193 F16 68(2) . . . . ?
O13 S6 C193 F18 179.8(18) . . . . ?
O16 S3 C191 F13 -66(2) . . . . ?
O16 S3 C191 F11 -174(2) . . . . ?
O16 S3 C191 F20 54(2) . . . . ?
C101 O24 C203 C201 172(3) . . . . ?
C203 O24 C101 C25 180(3) . . . . ?

loop_
_smtbx_masks_void_nr
_smtbx_masks_void_average_x
_smtbx_masks_void_average_y
_smtbx_masks_void_average_z
_smtbx_masks_void_volume
_smtbx_masks_void_count_electrons
_smtbx_masks_void_content
1 -0.346 -0.323 0.346 3465.1 809.0 '12 C2H3N,12 C4H10O'
2 0.256 0.721 0.246 42.7 0.0 '1 ?'
3 0.219 0.896 0.283 7.3 0.0 ?
4 0.240 0.490 0.806 7.3 0.8 ?
5 0.283 0.530 0.201 11.4 0.0 ?
6 0.323 0.698 0.350 7.3 0.0 ?
7 0.411 0.885 0.106 8.3 0.0 ?
8 0.589 0.115 0.894 8.3 0.0 ?
9 0.677 0.302 0.650 7.3 0.0 ?
10 0.744 0.279 0.754 42.7 0.0 '1 ?'
11 0.717 0.470 0.799 11.4 0.0 ?
12 0.760 0.510 0.194 7.3 0.9 ?
13 0.781 0.104 0.717 7.3 0.0 ?
